data_4106685
loop_
_publ_author_name
'Gui-Chao Kuang'
'Pampa M. Guha'
'Wendy S. Brotherton'
'J. Tyler Simmons'
'Lisa A. Stankee'
'Brian T. Nguyen'
'Ronald J. Clark'
'Lei Zhu'

_publ_section_title
;
 Experimental Investigation on the Mechanism of Chelation-Assisted,
 Copper(II) Acetate-Accelerated Azide-Alkyne Cycloaddition
;
_journal_name_full 'Journal of the American Chemical Society'
_journal_page_first 13984
_journal_page_last 14001
_journal_paper_doi 10.1021/ja203733q
_journal_volume 133
_journal_year 2011
_chemical_formula_moiety 'C68 H102 Cu14 O8'
_chemical_formula_sum 'C68 H102 Cu14 O8'
_chemical_formula_weight 1937.06
_chemical_name_systematic
; 
 ? 
;
_space_group_IT_number 2
_symmetry_cell_setting triclinic
_symmetry_space_group_name_Hall '-P 1'
_symmetry_space_group_name_H-M 'P -1'
_atom_sites_solution_hydrogens geom
_atom_sites_solution_primary direct
_atom_sites_solution_secondary difmap
_audit_creation_method SHELXL-97
_cell_angle_alpha 81.4960(10)
_cell_angle_beta 88.2310(10)
_cell_angle_gamma 77.3960(10)
_cell_formula_units_Z 2
_cell_length_a 11.6811(7)
_cell_length_b 15.1266(9)
_cell_length_c 23.7925(14)
_cell_measurement_reflns_used 9963
_cell_measurement_temperature 153(2)
_cell_measurement_theta_max 27.07
_cell_measurement_theta_min 2.27
_cell_volume 4057.6(4)
_computing_cell_refinement 'Bruker SAINT'
_computing_data_collection 'Bruker APEX2'
_computing_data_reduction 'Bruker SAINT'
_computing_molecular_graphics 'Bruker SHELXTL'
_computing_publication_material 'Bruker SHELXTL'
_computing_structure_refinement 'SHELXL-97 (Sheldrick, 2008)'
_computing_structure_solution 'SHELXS-97 (Sheldrick, 2008)'
_diffrn_ambient_temperature 153(2)
_diffrn_measured_fraction_theta_full 0.993
_diffrn_measured_fraction_theta_max 0.993
_diffrn_measurement_device_type 'Bruker APEX-II CCD'
_diffrn_measurement_method '\f and \w scans'
_diffrn_radiation_monochromator graphite
_diffrn_radiation_source 'fine-focus sealed tube'
_diffrn_radiation_type MoK\a
_diffrn_radiation_wavelength 0.71073
_diffrn_reflns_av_R_equivalents 0.0268
_diffrn_reflns_av_sigmaI/netI 0.0347
_diffrn_reflns_limit_h_max 14
_diffrn_reflns_limit_h_min -14
_diffrn_reflns_limit_k_max 18
_diffrn_reflns_limit_k_min -19
_diffrn_reflns_limit_l_max 30
_diffrn_reflns_limit_l_min -30
_diffrn_reflns_number 44250
_diffrn_reflns_theta_full 26.73
_diffrn_reflns_theta_max 26.73
_diffrn_reflns_theta_min 1.74
_exptl_absorpt_coefficient_mu 3.629
_exptl_absorpt_correction_T_max 0.7798
_exptl_absorpt_correction_T_min 0.4212
_exptl_absorpt_correction_type empirical
_exptl_absorpt_process_details SADABS
_exptl_crystal_colour yellow
_exptl_crystal_density_diffrn 1.585
_exptl_crystal_description flat
_exptl_crystal_F_000 1960
_exptl_crystal_size_max 0.28
_exptl_crystal_size_mid 0.14
_exptl_crystal_size_min 0.07
_refine_diff_density_max 0.815
_refine_diff_density_min -0.423
_refine_diff_density_rms 0.075
_refine_ls_extinction_method none
_refine_ls_goodness_of_fit_ref 0.994
_refine_ls_hydrogen_treatment constr
_refine_ls_matrix_type full
_refine_ls_number_parameters 845
_refine_ls_number_reflns 17117
_refine_ls_number_restraints 0
_refine_ls_restrained_S_all 0.994
_refine_ls_R_factor_all 0.0427
_refine_ls_R_factor_gt 0.0303
_refine_ls_shift/su_max 0.058
_refine_ls_shift/su_mean 0.000
_refine_ls_structure_factor_coef Fsqd
_refine_ls_weighting_details 'calc w=1/[\s^2^(Fo^2^)+(0.0310P)^2^+3.3197P] where P=(Fo^2^+2Fc^2^)/3'
_refine_ls_weighting_scheme calc
_refine_ls_wR_factor_gt 0.0681
_refine_ls_wR_factor_ref 0.0722
_reflns_number_gt 13870
_reflns_number_total 17117
_reflns_threshold_expression >2sigma(I)
_cod_data_source_file ja203733q_si_005.cif
_cod_data_source_block zhu107
_cod_original_sg_symbol_Hall -P1
_cod_database_code 4106685

loop_
_symmetry_equiv_pos_as_xyz
'x, y, z'
'-x, -y, -z'

loop_
_atom_site_label
_atom_site_type_symbol
_atom_site_fract_x
_atom_site_fract_y
_atom_site_fract_z
_atom_site_U_iso_or_equiv
_atom_site_adp_type
_atom_site_occupancy
_atom_site_symmetry_multiplicity
_atom_site_calc_flag
_atom_site_refinement_flags
Cu1 Cu 0.30089(3) 0.76725(2) 0.290179(15) 0.02425(8) Uani 1 1 d .
Cu2 Cu 0.28468(3) 0.66323(2) 0.215105(15) 0.02471(8) Uani 1 1 d .
Cu3 Cu 0.61285(3) 0.76587(2) 0.257231(15) 0.02677(8) Uani 1 1 d .
Cu4 Cu 0.17457(3) 0.90123(2) 0.231628(14) 0.02499(8) Uani 1 1 d .
Cu5 Cu 0.47457(3) 0.72975(2) 0.168187(15) 0.02705(8) Uani 1 1 d .
Cu6 Cu 0.41161(3) 0.86389(2) 0.222277(15) 0.02440(8) Uani 1 1 d .
Cu7 Cu 0.47591(3) 0.63617(2) 0.288062(16) 0.02814(8) Uani 1 1 d .
Cu8 Cu 0.16494(3) 0.69329(2) 0.349481(15) 0.02866(8) Uani 1 1 d .
Cu9 Cu 0.27909(3) 1.05761(3) 0.170665(16) 0.03279(9) Uani 1 1 d .
Cu10 Cu 0.51512(3) 0.97351(2) 0.170014(16) 0.03159(9) Uani 1 1 d .
Cu11 Cu 0.66698(3) 0.60494(3) 0.21171(2) 0.04326(11) Uani 1 1 d .
Cu12 Cu 0.49060(3) 0.54336(3) 0.201385(19) 0.03961(10) Uani 1 1 d .
Cu13 Cu 0.19568(3) 0.84159(3) 0.395236(16) 0.03631(9) Uani 1 1 d .
Cu14 Cu 0.37261(3) 0.91525(2) 0.317022(15) 0.02821(8) Uani 1 1 d .
C1 C 0.8526(3) 0.6823(2) 0.24092(13) 0.0348(7) Uani 1 1 d .
C2 C 0.9814(3) 0.6798(3) 0.24732(18) 0.0549(10) Uani 1 1 d .
H2A H 1.0278 0.6303 0.2286 0.082 Uiso 1 1 calc R
H2B H 1.0017 0.6692 0.2878 0.082 Uiso 1 1 calc R
H2C H 0.9982 0.7384 0.2298 0.082 Uiso 1 1 calc R
O1 O 0.82490(18) 0.62102(17) 0.21848(11) 0.0460(6) Uani 1 1 d .
O2 O 0.78244(18) 0.74710(16) 0.25961(10) 0.0416(6) Uani 1 1 d .
C3 C 0.2802(3) 0.4907(2) 0.18019(15) 0.0383(8) Uani 1 1 d .
C4 C 0.2115(3) 0.4237(3) 0.1646(2) 0.0594(11) Uani 1 1 d .
H4A H 0.1364 0.4318 0.1847 0.089 Uiso 1 1 calc R
H4B H 0.2565 0.3610 0.1754 0.089 Uiso 1 1 calc R
H4C H 0.1972 0.4350 0.1235 0.089 Uiso 1 1 calc R
O3 O 0.3893(2) 0.46531(16) 0.18378(12) 0.0545(7) Uani 1 1 d .
O4 O 0.22181(18) 0.56701(14) 0.18898(10) 0.0389(5) Uani 1 1 d .
C5 C 0.0381(3) 0.7262(3) 0.44713(15) 0.0462(9) Uani 1 1 d .
C6 C -0.0484(4) 0.7076(4) 0.49434(17) 0.0697(13) Uani 1 1 d .
H6A H -0.0110 0.7024 0.5313 0.105 Uiso 1 1 calc R
H6B H -0.0722 0.6503 0.4911 0.105 Uiso 1 1 calc R
H6C H -0.1176 0.7581 0.4910 0.105 Uiso 1 1 calc R
O5 O 0.0503(2) 0.67724(16) 0.40844(10) 0.0445(6) Uani 1 1 d .
O6 O 0.0891(3) 0.7892(2) 0.45031(10) 0.0644(8) Uani 1 1 d .
C7 C 0.4548(3) 1.1553(2) 0.11893(16) 0.0486(9) Uani 1 1 d .
C8 C 0.4849(4) 1.2444(3) 0.0926(2) 0.0827(16) Uani 1 1 d .
H8A H 0.4330 1.2717 0.0602 0.124 Uiso 1 1 calc R
H8B H 0.5666 1.2328 0.0797 0.124 Uiso 1 1 calc R
H8C H 0.4747 1.2864 0.1209 0.124 Uiso 1 1 calc R
O7 O 0.5383(2) 1.08965(16) 0.13231(12) 0.0561(7) Uani 1 1 d .
O8 O 0.3488(2) 1.15481(17) 0.12659(11) 0.0538(7) Uani 1 1 d .
C9 C 0.5702(2) 0.8334(2) 0.17678(13) 0.0280(6) Uani 1 1 d .
C10 C 0.6208(2) 0.8687(2) 0.13561(13) 0.0291(6) Uani 1 1 d .
C11 C 0.7006(3) 0.8748(2) 0.08559(13) 0.0344(7) Uani 1 1 d .
C12 C 0.7762(3) 0.7802(3) 0.08348(18) 0.0597(11) Uani 1 1 d .
H12A H 0.8182 0.7581 0.1196 0.090 Uiso 1 1 calc R
H12B H 0.8330 0.7832 0.0524 0.090 Uiso 1 1 calc R
H12C H 0.7264 0.7383 0.0771 0.090 Uiso 1 1 calc R
C13 C 0.6266(4) 0.9086(4) 0.03238(16) 0.0836(17) Uani 1 1 d .
H13A H 0.5809 0.8634 0.0267 0.125 Uiso 1 1 calc R
H13B H 0.6778 0.9171 -0.0005 0.125 Uiso 1 1 calc R
H13C H 0.5733 0.9670 0.0364 0.125 Uiso 1 1 calc R
C14 C 0.7792(4) 0.9409(3) 0.09191(19) 0.0670(12) Uani 1 1 d .
H14A H 0.7307 1.0021 0.0938 0.100 Uiso 1 1 calc R
H14B H 0.8320 0.9436 0.0592 0.100 Uiso 1 1 calc R
H14C H 0.8256 0.9198 0.1269 0.100 Uiso 1 1 calc R
C15 C 0.4012(2) 0.99373(19) 0.23829(12) 0.0273(6) Uani 1 1 d .
C16 C 0.3848(3) 1.0437(2) 0.27583(13) 0.0330(7) Uani 1 1 d .
C17 C 0.3725(4) 1.1276(2) 0.30357(16) 0.0521(10) Uani 1 1 d .
C18 C 0.4045(5) 1.2026(3) 0.2587(2) 0.0850(17) Uani 1 1 d .
H18A H 0.4856 1.1828 0.2462 0.128 Uiso 1 1 calc R
H18B H 0.3966 1.2593 0.2752 0.128 Uiso 1 1 calc R
H18C H 0.3516 1.2136 0.2260 0.128 Uiso 1 1 calc R
C19 C 0.2472(4) 1.1552(3) 0.3231(2) 0.0849(16) Uani 1 1 d .
H19A H 0.1950 1.1726 0.2899 0.127 Uiso 1 1 calc R
H19B H 0.2395 1.2074 0.3440 0.127 Uiso 1 1 calc R
H19C H 0.2258 1.1037 0.3479 0.127 Uiso 1 1 calc R
C20 C 0.4552(4) 1.1091(3) 0.35397(18) 0.0711(13) Uani 1 1 d .
H20A H 0.4353 1.0606 0.3821 0.107 Uiso 1 1 calc R
H20B H 0.4476 1.1651 0.3712 0.107 Uiso 1 1 calc R
H20C H 0.5362 1.0898 0.3411 0.107 Uiso 1 1 calc R
C21 C 0.1288(2) 1.0105(2) 0.17915(13) 0.0293(6) Uani 1 1 d .
C22 C 0.0990(3) 1.0846(2) 0.14917(12) 0.0293(6) Uani 1 1 d .
C23 C 0.0304(3) 1.1705(2) 0.11652(13) 0.0344(7) Uani 1 1 d .
C24 C 0.0794(4) 1.1862(3) 0.05711(16) 0.0715(13) Uani 1 1 d .
H24A H 0.1622 1.1886 0.0593 0.107 Uiso 1 1 calc R
H24B H 0.0354 1.2442 0.0368 0.107 Uiso 1 1 calc R
H24C H 0.0721 1.1360 0.0367 0.107 Uiso 1 1 calc R
C25 C 0.0378(4) 1.2503(3) 0.1468(2) 0.0742(14) Uani 1 1 d .
H25A H 0.0099 1.2392 0.1859 0.111 Uiso 1 1 calc R
H25B H -0.0111 1.3065 0.1269 0.111 Uiso 1 1 calc R
H25C H 0.1194 1.2568 0.1472 0.111 Uiso 1 1 calc R
C26 C -0.0971(3) 1.1618(3) 0.1139(2) 0.0763(15) Uani 1 1 d .
H26A H -0.1010 1.1084 0.0958 0.114 Uiso 1 1 calc R
H26B H -0.1434 1.2171 0.0917 0.114 Uiso 1 1 calc R
H26C H -0.1289 1.1544 0.1525 0.114 Uiso 1 1 calc R
C27 C 0.2990(2) 0.79972(18) 0.19065(12) 0.0235(6) Uani 1 1 d .
C28 C 0.2770(2) 0.76639(19) 0.14801(12) 0.0258(6) Uani 1 1 d .
C29 C 0.2303(3) 0.7754(2) 0.08889(13) 0.0348(7) Uani 1 1 d .
C30 C 0.0975(3) 0.7903(4) 0.09417(19) 0.0859(17) Uani 1 1 d .
H30A H 0.0628 0.7973 0.0564 0.129 Uiso 1 1 calc R
H30B H 0.0671 0.8457 0.1114 0.129 Uiso 1 1 calc R
H30C H 0.0770 0.7375 0.1181 0.129 Uiso 1 1 calc R
C31 C 0.2631(5) 0.8602(3) 0.05491(16) 0.0763(14) Uani 1 1 d .
H31A H 0.3486 0.8497 0.0507 0.114 Uiso 1 1 calc R
H31B H 0.2354 0.9130 0.0750 0.114 Uiso 1 1 calc R
H31C H 0.2265 0.8723 0.0172 0.114 Uiso 1 1 calc R
C32 C 0.2777(4) 0.6921(3) 0.06048(16) 0.0636(12) Uani 1 1 d .
H32A H 0.3635 0.6808 0.0593 0.095 Uiso 1 1 calc R
H32B H 0.2469 0.7024 0.0217 0.095 Uiso 1 1 calc R
H32C H 0.2534 0.6388 0.0820 0.095 Uiso 1 1 calc R
C33 C 0.5675(3) 0.6260(2) 0.13698(14) 0.0353(7) Uani 1 1 d .
C34 C 0.6295(3) 0.5762(2) 0.10887(15) 0.0471(9) Uani 1 1 d .
C35 C 0.7023(6) 0.5141(3) 0.0717(2) 0.103(2) Uani 1 1 d .
C36 C 0.6902(10) 0.5554(5) 0.0131(3) 0.238(7) Uani 1 1 d .
H36A H 0.7496 0.5203 -0.0098 0.357 Uiso 1 1 calc R
H36B H 0.7009 0.6185 0.0097 0.357 Uiso 1 1 calc R
H36C H 0.6118 0.5557 -0.0006 0.357 Uiso 1 1 calc R
C37 C 0.8375(7) 0.5106(5) 0.0862(4) 0.174(4) Uani 1 1 d .
H37A H 0.8889 0.4652 0.0660 0.261 Uiso 1 1 calc R
H37B H 0.8505 0.4934 0.1272 0.261 Uiso 1 1 calc R
H37C H 0.8552 0.5710 0.0741 0.261 Uiso 1 1 calc R
C38 C 0.6887(6) 0.4201(3) 0.0890(3) 0.125(3) Uani 1 1 d .
H38A H 0.6102 0.4150 0.0785 0.188 Uiso 1 1 calc R
H38B H 0.6990 0.4041 0.1302 0.188 Uiso 1 1 calc R
H38C H 0.7479 0.3783 0.0699 0.188 Uiso 1 1 calc R
C39 C 0.5879(3) 0.5254(2) 0.27570(15) 0.0391(8) Uani 1 1 d .
C40 C 0.6649(3) 0.4577(2) 0.28594(16) 0.0479(9) Uani 1 1 d .
C41 C 0.7554(4) 0.3723(3) 0.3004(2) 0.0768(14) Uani 1 1 d .
C42 C 0.8659(6) 0.3805(6) 0.2690(4) 0.203(5) Uani 1 1 d .
H42A H 0.8543 0.3799 0.2284 0.305 Uiso 1 1 calc R
H42B H 0.9291 0.3289 0.2836 0.305 Uiso 1 1 calc R
H42C H 0.8868 0.4380 0.2743 0.305 Uiso 1 1 calc R
C43 C 0.7064(8) 0.2947(4) 0.2899(5) 0.241(7) Uani 1 1 d .
H43A H 0.6289 0.2992 0.3076 0.361 Uiso 1 1 calc R
H43B H 0.7586 0.2373 0.3062 0.361 Uiso 1 1 calc R
H43C H 0.6990 0.2959 0.2488 0.361 Uiso 1 1 calc R
C44 C 0.7842(7) 0.3619(5) 0.3622(3) 0.159(4) Uani 1 1 d .
H44A H 0.7121 0.3641 0.3846 0.238 Uiso 1 1 calc R
H44B H 0.8208 0.4118 0.3691 0.238 Uiso 1 1 calc R
H44C H 0.8386 0.3031 0.3734 0.238 Uiso 1 1 calc R
C45 C 0.2975(2) 0.62568(19) 0.30163(13) 0.0283(6) Uani 1 1 d .
C46 C 0.2662(3) 0.5688(2) 0.33836(13) 0.0296(6) Uani 1 1 d .
C47 C 0.2587(3) 0.4775(2) 0.37068(15) 0.0411(8) Uani 1 1 d .
C48 C 0.3639(4) 0.4070(3) 0.3531(2) 0.0769(14) Uani 1 1 d .
H48A H 0.3596 0.4048 0.3123 0.115 Uiso 1 1 calc R
H48B H 0.3627 0.3465 0.3744 0.115 Uiso 1 1 calc R
H48C H 0.4367 0.4247 0.3615 0.115 Uiso 1 1 calc R
C49 C 0.2636(4) 0.4799(3) 0.43424(16) 0.0618(11) Uani 1 1 d .
H49A H 0.3359 0.4978 0.4433 0.093 Uiso 1 1 calc R
H49B H 0.2625 0.4191 0.4550 0.093 Uiso 1 1 calc R
H49C H 0.1957 0.5244 0.4454 0.093 Uiso 1 1 calc R
C50 C 0.1435(4) 0.4546(3) 0.3561(2) 0.0766(15) Uani 1 1 d .
H50A H 0.0777 0.5013 0.3668 0.115 Uiso 1 1 calc R
H50B H 0.1382 0.3946 0.3768 0.115 Uiso 1 1 calc R
H50C H 0.1404 0.4530 0.3151 0.115 Uiso 1 1 calc R
C51 C 0.3236(3) 0.9136(2) 0.39386(13) 0.0338(7) Uani 1 1 d .
C52 C 0.2890(3) 0.9102(3) 0.44277(14) 0.0417(8) Uani 1 1 d .
C53 C 0.2723(4) 0.9212(4) 0.50390(17) 0.0759(16) Uani 1 1 d .
C54 C 0.3180(9) 0.8303(6) 0.5397(2) 0.188(5) Uani 1 1 d .
H54A H 0.2831 0.7835 0.5267 0.282 Uiso 1 1 calc R
H54B H 0.2971 0.8346 0.5795 0.282 Uiso 1 1 calc R
H54C H 0.4035 0.8134 0.5361 0.282 Uiso 1 1 calc R
C55 C 0.1446(6) 0.9533(7) 0.5160(3) 0.196(5) Uani 1 1 d .
H55A H 0.1131 1.0099 0.4905 0.294 Uiso 1 1 calc R
H55B H 0.1347 0.9648 0.5555 0.294 Uiso 1 1 calc R
H55C H 0.1024 0.9061 0.5100 0.294 Uiso 1 1 calc R
C56 C 0.3399(6) 0.9910(5) 0.5165(2) 0.127(3) Uani 1 1 d .
H56A H 0.4230 0.9701 0.5076 0.191 Uiso 1 1 calc R
H56B H 0.3315 0.9981 0.5568 0.191 Uiso 1 1 calc R
H56C H 0.3088 1.0500 0.4931 0.191 Uiso 1 1 calc R
C57 C 0.1383(2) 0.83066(19) 0.31204(12) 0.0253(6) Uani 1 1 d .
C58 C 0.0516(2) 0.89295(19) 0.29699(12) 0.0260(6) Uani 1 1 d .
C59 C -0.0663(3) 0.9545(2) 0.29870(14) 0.0386(8) Uani 1 1 d .
C60 C -0.1343(3) 0.9116(3) 0.34816(16) 0.0547(10) Uani 1 1 d .
H60A H -0.1403 0.8503 0.3417 0.082 Uiso 1 1 calc R
H60B H -0.2131 0.9500 0.3503 0.082 Uiso 1 1 calc R
H60C H -0.0926 0.9072 0.3839 0.082 Uiso 1 1 calc R
C61 C -0.0506(4) 1.0488(2) 0.30850(18) 0.0587(11) Uani 1 1 d .
H61A H -0.0066 1.0428 0.3438 0.088 Uiso 1 1 calc R
H61B H -0.1277 1.0893 0.3114 0.088 Uiso 1 1 calc R
H61C H -0.0074 1.0747 0.2766 0.088 Uiso 1 1 calc R
C62 C -0.1334(3) 0.9624(3) 0.24299(16) 0.0501(9) Uani 1 1 d .
H62A H -0.0881 0.9859 0.2110 0.075 Uiso 1 1 calc R
H62B H -0.2098 1.0044 0.2447 0.075 Uiso 1 1 calc R
H62C H -0.1450 0.9019 0.2377 0.075 Uiso 1 1 calc R
C63 C 0.4652(2) 0.77444(19) 0.30920(12) 0.0250(6) Uani 1 1 d .
C64 C 0.5544(2) 0.7315(2) 0.33749(12) 0.0278(6) Uani 1 1 d .
C65 C 0.6157(3) 0.6932(2) 0.39344(14) 0.0388(8) Uani 1 1 d .
C66 C 0.6309(3) 0.7742(3) 0.42184(16) 0.0527(10) Uani 1 1 d .
H66A H 0.6828 0.8077 0.3987 0.079 Uiso 1 1 calc R
H66B H 0.6653 0.7517 0.4597 0.079 Uiso 1 1 calc R
H66C H 0.5542 0.8151 0.4253 0.079 Uiso 1 1 calc R
C67 C 0.5345(4) 0.6402(4) 0.42888(17) 0.0766(15) Uani 1 1 d .
H67A H 0.4572 0.6806 0.4317 0.115 Uiso 1 1 calc R
H67B H 0.5677 0.6183 0.4670 0.115 Uiso 1 1 calc R
H67C H 0.5266 0.5879 0.4106 0.115 Uiso 1 1 calc R
C68 C 0.7355(3) 0.6303(3) 0.38553(17) 0.0580(11) Uani 1 1 d .
H68A H 0.7254 0.5814 0.3646 0.087 Uiso 1 1 calc R
H68B H 0.7702 0.6035 0.4228 0.087 Uiso 1 1 calc R
H68C H 0.7874 0.6660 0.3641 0.087 Uiso 1 1 calc R

loop_
_atom_site_aniso_label
_atom_site_aniso_U_11
_atom_site_aniso_U_22
_atom_site_aniso_U_33
_atom_site_aniso_U_23
_atom_site_aniso_U_13
_atom_site_aniso_U_12
Cu1 0.01929(16) 0.01933(17) 0.03274(19) -0.00121(14) -0.00002(14) -0.00289(13)
Cu2 0.02245(17) 0.02140(17) 0.03021(19) -0.00457(14) -0.00216(14) -0.00373(13)
Cu3 0.02002(16) 0.02760(19) 0.03180(19) -0.00268(15) -0.00104(14) -0.00415(14)
Cu4 0.02238(16) 0.02233(18) 0.02722(18) -0.00035(14) 0.00043(14) -0.00046(13)
Cu5 0.02268(17) 0.02372(18) 0.0345(2) -0.00885(15) 0.00176(14) -0.00164(14)
Cu6 0.02361(17) 0.02134(17) 0.02962(19) -0.00666(14) 0.00397(14) -0.00640(13)
Cu7 0.02308(17) 0.02120(18) 0.0377(2) -0.00242(15) -0.00418(15) -0.00011(14)
Cu8 0.02644(18) 0.02701(19) 0.0314(2) 0.00146(15) 0.00048(15) -0.00710(15)
Cu9 0.02878(19) 0.0320(2) 0.0352(2) -0.00159(16) -0.00092(16) -0.00349(15)
Cu10 0.03053(19) 0.02474(19) 0.0393(2) -0.00220(16) 0.00678(16) -0.00813(15)
Cu11 0.02475(19) 0.0410(2) 0.0672(3) -0.0169(2) -0.00591(19) -0.00703(17)
Cu12 0.02574(19) 0.0312(2) 0.0649(3) -0.0185(2) -0.00269(18) -0.00466(16)
Cu13 0.0395(2) 0.0436(2) 0.0295(2) -0.00751(17) -0.00040(16) -0.01535(18)
Cu14 0.03244(19) 0.02675(19) 0.02688(19) -0.00631(15) 0.00111(15) -0.00801(15)
C1 0.0233(15) 0.045(2) 0.0353(17) -0.0018(15) -0.0027(13) -0.0077(14)
C2 0.0216(16) 0.072(3) 0.075(3) -0.027(2) -0.0028(17) -0.0083(17)
O1 0.0240(11) 0.0517(15) 0.0661(16) -0.0203(13) -0.0045(11) -0.0077(10)
O2 0.0221(11) 0.0519(15) 0.0535(15) -0.0143(12) -0.0007(10) -0.0094(10)
C3 0.0353(17) 0.0341(18) 0.050(2) -0.0114(15) -0.0022(15) -0.0139(14)
C4 0.045(2) 0.046(2) 0.098(3) -0.029(2) -0.009(2) -0.0180(18)
O3 0.0338(13) 0.0345(13) 0.101(2) -0.0307(14) -0.0071(13) -0.0056(10)
O4 0.0312(11) 0.0295(12) 0.0593(15) -0.0159(11) -0.0062(10) -0.0065(9)
C5 0.0389(19) 0.064(3) 0.0344(19) 0.0058(18) 0.0013(15) -0.0163(18)
C6 0.067(3) 0.107(4) 0.044(2) -0.012(2) 0.024(2) -0.041(3)
O5 0.0430(13) 0.0469(15) 0.0446(14) -0.0009(12) 0.0123(11) -0.0176(11)
O6 0.078(2) 0.098(2) 0.0344(14) -0.0177(14) 0.0159(13) -0.0536(18)
C7 0.054(2) 0.034(2) 0.055(2) 0.0030(17) 0.0105(18) -0.0119(17)
C8 0.074(3) 0.040(2) 0.125(4) 0.020(3) 0.024(3) -0.017(2)
O7 0.0467(15) 0.0302(13) 0.085(2) 0.0097(13) 0.0204(14) -0.0098(11)
O8 0.0481(15) 0.0459(15) 0.0597(17) 0.0193(12) -0.0007(12) -0.0110(12)
C9 0.0253(14) 0.0253(15) 0.0334(16) -0.0060(13) 0.0024(12) -0.0046(12)
C10 0.0249(14) 0.0296(16) 0.0314(16) -0.0037(13) -0.0029(12) -0.0029(12)
C11 0.0279(15) 0.0438(19) 0.0278(16) 0.0009(14) 0.0037(12) -0.0042(14)
C12 0.052(2) 0.049(2) 0.068(3) 0.001(2) 0.032(2) 0.0011(18)
C13 0.048(2) 0.153(5) 0.033(2) 0.000(3) -0.0027(18) 0.006(3)
C14 0.057(3) 0.074(3) 0.078(3) -0.016(2) 0.035(2) -0.033(2)
C15 0.0288(15) 0.0214(14) 0.0316(16) -0.0017(12) -0.0012(12) -0.0060(12)
C16 0.0382(17) 0.0227(15) 0.0378(18) -0.0031(13) -0.0053(14) -0.0060(13)
C17 0.084(3) 0.0251(18) 0.050(2) -0.0115(16) -0.008(2) -0.0111(18)
C18 0.165(5) 0.030(2) 0.068(3) -0.011(2) -0.008(3) -0.034(3)
C19 0.102(4) 0.055(3) 0.095(4) -0.047(3) 0.003(3) 0.013(3)
C20 0.115(4) 0.051(3) 0.061(3) -0.017(2) -0.022(3) -0.038(3)
C21 0.0237(14) 0.0293(16) 0.0313(16) -0.0041(13) 0.0027(12) 0.0018(12)
C22 0.0294(15) 0.0295(16) 0.0273(15) -0.0069(13) 0.0004(12) -0.0009(12)
C23 0.0356(17) 0.0289(16) 0.0329(17) 0.0040(13) -0.0036(13) 0.0001(13)
C24 0.075(3) 0.080(3) 0.039(2) 0.019(2) 0.000(2) 0.010(2)
C25 0.097(4) 0.028(2) 0.087(3) -0.008(2) -0.022(3) 0.013(2)
C26 0.043(2) 0.056(3) 0.114(4) 0.033(3) -0.027(2) -0.0041(19)
C27 0.0212(13) 0.0214(14) 0.0268(15) -0.0028(11) 0.0032(11) -0.0028(11)
C28 0.0209(13) 0.0244(15) 0.0300(15) -0.0020(12) -0.0010(11) -0.0018(11)
C29 0.0341(16) 0.0416(19) 0.0277(16) -0.0080(14) -0.0080(13) -0.0028(14)
C30 0.037(2) 0.159(5) 0.060(3) -0.034(3) -0.023(2) -0.003(3)
C31 0.128(4) 0.071(3) 0.032(2) 0.006(2) -0.021(2) -0.033(3)
C32 0.090(3) 0.057(3) 0.041(2) -0.0226(19) -0.018(2) 0.003(2)
C33 0.0266(15) 0.0344(18) 0.0456(19) -0.0129(15) -0.0027(14) -0.0030(13)
C34 0.056(2) 0.0350(19) 0.043(2) -0.0081(16) 0.0000(17) 0.0065(17)
C35 0.167(6) 0.051(3) 0.060(3) -0.014(2) 0.025(3) 0.044(3)
C36 0.447(16) 0.125(6) 0.052(4) -0.020(4) 0.027(6) 0.135(8)
C37 0.144(7) 0.134(7) 0.191(8) -0.013(6) 0.090(6) 0.064(5)
C38 0.189(7) 0.054(3) 0.119(5) -0.049(3) 0.006(5) 0.025(4)
C39 0.0330(17) 0.0291(17) 0.052(2) -0.0043(15) -0.0040(15) -0.0011(14)
C40 0.044(2) 0.038(2) 0.055(2) -0.0026(17) -0.0045(17) 0.0043(16)
C41 0.076(3) 0.043(2) 0.087(3) 0.007(2) -0.006(3) 0.031(2)
C42 0.117(6) 0.174(8) 0.219(9) 0.063(7) 0.066(6) 0.114(6)
C43 0.213(9) 0.034(3) 0.460(18) -0.069(6) -0.169(11) 0.052(5)
C44 0.181(8) 0.121(6) 0.114(6) 0.025(5) -0.038(5) 0.075(5)
C45 0.0251(14) 0.0212(15) 0.0380(17) -0.0041(13) -0.0032(12) -0.0035(11)
C46 0.0308(15) 0.0242(15) 0.0342(17) -0.0038(13) -0.0037(13) -0.0065(12)
C47 0.056(2) 0.0233(16) 0.044(2) 0.0053(14) -0.0036(16) -0.0154(15)
C48 0.105(4) 0.025(2) 0.091(4) 0.006(2) 0.023(3) -0.006(2)
C49 0.088(3) 0.044(2) 0.046(2) 0.0195(18) -0.006(2) -0.015(2)
C50 0.095(4) 0.062(3) 0.082(3) 0.021(2) -0.024(3) -0.055(3)
C51 0.0354(17) 0.0337(17) 0.0345(18) -0.0082(14) -0.0011(14) -0.0095(14)
C52 0.0346(17) 0.064(2) 0.0312(18) -0.0134(16) 0.0008(14) -0.0173(16)
C53 0.073(3) 0.145(5) 0.035(2) -0.041(3) 0.014(2) -0.064(3)
C54 0.336(13) 0.221(10) 0.030(3) 0.020(4) -0.024(5) -0.132(10)
C55 0.106(5) 0.421(15) 0.152(6) -0.223(9) 0.088(5) -0.144(7)
C56 0.136(5) 0.240(8) 0.063(3) -0.085(4) 0.034(3) -0.127(6)
C57 0.0257(14) 0.0251(15) 0.0257(15) -0.0050(12) 0.0018(12) -0.0063(12)
C58 0.0256(14) 0.0282(15) 0.0241(14) -0.0050(12) 0.0054(11) -0.0058(12)
C59 0.0307(16) 0.0346(18) 0.0439(19) -0.0021(15) 0.0092(14) 0.0036(13)
C60 0.0365(19) 0.059(2) 0.056(2) 0.0015(19) 0.0185(17) 0.0072(17)
C61 0.060(2) 0.036(2) 0.071(3) -0.0124(19) 0.017(2) 0.0112(18)
C62 0.0282(17) 0.053(2) 0.058(2) 0.0097(18) -0.0036(16) 0.0022(15)
C63 0.0265(14) 0.0235(14) 0.0259(15) -0.0042(12) 0.0006(12) -0.0073(11)
C64 0.0257(14) 0.0268(15) 0.0310(16) -0.0020(12) -0.0013(12) -0.0070(12)
C65 0.0321(16) 0.049(2) 0.0335(18) 0.0041(15) -0.0118(14) -0.0105(15)
C66 0.042(2) 0.075(3) 0.043(2) -0.0175(19) -0.0101(16) -0.0094(19)
C67 0.071(3) 0.106(4) 0.050(2) 0.041(2) -0.030(2) -0.046(3)
C68 0.054(2) 0.056(2) 0.054(2) -0.0013(19) -0.0295(19) 0.0099(19)

loop_
_atom_type_symbol
_atom_type_description
_atom_type_scat_dispersion_real
_atom_type_scat_dispersion_imag
_atom_type_scat_source
C C 0.0033 0.0016 'International Tables Vol C Tables 4.2.6.8 and 6.1.1.4'
H H 0.0000 0.0000 'International Tables Vol C Tables 4.2.6.8 and 6.1.1.4'
O O 0.0106 0.0060 'International Tables Vol C Tables 4.2.6.8 and 6.1.1.4'
Cu Cu 0.3201 1.2651 'International Tables Vol C Tables 4.2.6.8 and 6.1.1.4'

loop_
_geom_angle_atom_site_label_1
_geom_angle_atom_site_label_2
_geom_angle_atom_site_label_3
_geom_angle
C63 Cu1 C57 134.82(11)
C63 Cu1 C45 106.34(11)
C57 Cu1 C45 104.83(11)
C63 Cu1 C27 102.22(10)
C57 Cu1 C27 103.24(10)
C45 Cu1 C27 100.60(11)
C63 Cu1 Cu8 128.09(8)
C57 Cu1 Cu8 55.17(8)
C45 Cu1 Cu8 53.43(8)
C27 Cu1 Cu8 126.65(7)
C63 Cu1 Cu4 118.78(8)
C57 Cu1 Cu4 55.02(8)
C45 Cu1 Cu4 130.99(8)
C27 Cu1 Cu4 53.76(7)
Cu8 Cu1 Cu4 105.030(17)
C63 Cu1 Cu7 56.64(8)
C57 Cu1 Cu7 156.66(8)
C45 Cu1 Cu7 53.84(8)
C27 Cu1 Cu7 91.25(7)
Cu8 Cu1 Cu7 101.499(17)
Cu4 Cu1 Cu7 144.410(19)
C63 Cu1 Cu6 60.06(8)
C57 Cu1 Cu6 115.81(8)
C45 Cu1 Cu6 132.71(8)
C27 Cu1 Cu6 48.67(7)
Cu8 Cu1 Cu6 170.318(18)
Cu4 Cu1 Cu6 65.294(14)
Cu7 Cu1 Cu6 87.503(16)
C63 Cu1 Cu2 115.58(8)
C57 Cu1 Cu2 109.43(8)
C45 Cu1 Cu2 50.55(8)
C27 Cu1 Cu2 50.17(7)
Cu8 Cu1 Cu2 88.375(16)
Cu4 Cu1 Cu2 91.067(16)
Cu7 Cu1 Cu2 66.270(14)
Cu6 Cu1 Cu2 92.065(16)
C63 Cu1 Cu14 52.87(8)
C57 Cu1 Cu14 86.09(8)
C45 Cu1 Cu14 153.32(8)
C27 Cu1 Cu14 100.39(7)
Cu8 Cu1 Cu14 122.377(18)
Cu4 Cu1 Cu14 75.246(15)
Cu7 Cu1 Cu14 109.463(16)
Cu6 Cu1 Cu14 56.419(13)
Cu2 Cu1 Cu14 148.450(18)
C63 Cu1 Cu13 93.94(8)
C57 Cu1 Cu13 45.53(8)
C45 Cu1 Cu13 107.01(8)
C27 Cu1 Cu13 142.48(7)
Cu8 Cu1 Cu13 59.011(14)
Cu4 Cu1 Cu13 88.769(15)
Cu7 Cu1 Cu13 125.548(17)
Cu6 Cu1 Cu13 118.387(16)
Cu2 Cu1 Cu13 145.994(17)
Cu14 Cu1 Cu13 63.415(13)
O4 Cu2 C28 107.41(11)
O4 Cu2 C45 103.87(11)
C28 Cu2 C45 146.91(11)
O4 Cu2 C27 141.40(10)
C28 Cu2 C27 35.14(11)
C45 Cu2 C27 111.94(11)
O4 Cu2 Cu1 151.32(7)
C28 Cu2 Cu1 93.82(8)
C45 Cu2 Cu1 53.09(8)
C27 Cu2 Cu1 59.00(8)
O4 Cu2 Cu12 81.33(6)
C28 Cu2 Cu12 104.90(8)
C45 Cu2 Cu12 90.12(8)
C27 Cu2 Cu12 111.77(7)
Cu1 Cu2 Cu12 112.163(16)
O4 Cu2 Cu5 125.47(7)
C28 Cu2 Cu5 54.61(7)
C45 Cu2 Cu5 113.22(8)
C27 Cu2 Cu5 51.02(7)
Cu1 Cu2 Cu5 82.502(14)
Cu12 Cu2 Cu5 60.836(14)
O4 Cu2 Cu7 125.78(7)
C28 Cu2 Cu7 115.44(8)
C45 Cu2 Cu7 49.44(8)
C27 Cu2 Cu7 89.56(7)
Cu1 Cu2 Cu7 55.800(12)
Cu12 Cu2 Cu7 57.254(13)
Cu5 Cu2 Cu7 65.025(13)
O2 Cu3 C64 108.39(11)
O2 Cu3 C9 103.69(11)
C64 Cu3 C9 146.54(11)
O2 Cu3 C63 142.33(10)
C64 Cu3 C63 35.47(11)
C9 Cu3 C63 111.11(11)
O2 Cu3 Cu6 150.28(7)
C64 Cu3 Cu6 93.77(8)
C9 Cu3 Cu6 52.82(8)
C63 Cu3 Cu6 58.54(8)
O2 Cu3 Cu11 81.91(7)
C64 Cu3 Cu11 105.36(8)
C9 Cu3 Cu11 88.14(8)
C63 Cu3 Cu11 112.53(8)
Cu6 Cu3 Cu11 111.656(16)
O2 Cu3 Cu7 127.79(7)
C64 Cu3 Cu7 55.05(8)
C9 Cu3 Cu7 110.43(8)
C63 Cu3 Cu7 51.06(8)
Cu6 Cu3 Cu7 81.064(14)
Cu11 Cu3 Cu7 61.523(14)
O2 Cu3 Cu5 126.71(7)
C64 Cu3 Cu5 114.41(8)
C9 Cu3 Cu5 48.00(8)
C63 Cu3 Cu5 88.41(8)
Cu6 Cu3 Cu5 54.682(12)
Cu11 Cu3 Cu5 57.650(13)
Cu7 Cu3 Cu5 63.456(13)
C21 Cu4 C58 111.37(12)
C21 Cu4 C57 144.75(12)
C58 Cu4 C57 34.27(10)
C21 Cu4 C27 109.45(11)
C58 Cu4 C27 134.11(11)
C57 Cu4 C27 105.19(10)
C21 Cu4 Cu1 160.62(9)
C58 Cu4 Cu1 85.45(8)
C57 Cu4 Cu1 51.18(8)
C27 Cu4 Cu1 59.70(7)
C21 Cu4 Cu6 102.59(9)
C58 Cu4 Cu6 136.75(8)
C57 Cu4 Cu6 105.57(7)
C27 Cu4 Cu6 47.15(7)
Cu1 Cu4 Cu6 58.081(12)
C21 Cu4 Cu9 40.53(9)
C58 Cu4 Cu9 133.34(8)
C57 Cu4 Cu9 145.17(8)
C27 Cu4 Cu9 91.84(7)
Cu1 Cu4 Cu9 120.675(16)
Cu6 Cu4 Cu9 64.560(12)
C33 Cu5 C9 113.36(12)
C33 Cu5 C27 146.13(12)
C9 Cu5 C27 99.87(10)
C33 Cu5 C28 116.83(11)
C9 Cu5 C28 121.54(10)
C27 Cu5 C28 32.36(10)
C33 Cu5 Cu6 162.79(9)
C9 Cu5 Cu6 53.02(8)
C27 Cu5 Cu6 50.12(7)
C28 Cu5 Cu6 80.35(7)
C33 Cu5 Cu11 50.24(9)
C9 Cu5 Cu11 87.02(8)
C27 Cu5 Cu11 142.42(7)
C28 Cu5 Cu11 149.53(7)
Cu6 Cu5 Cu11 114.381(18)
C33 Cu5 Cu2 102.91(9)
C9 Cu5 Cu2 140.28(8)
C27 Cu5 Cu2 48.48(7)
C28 Cu5 Cu2 46.57(7)
Cu6 Cu5 Cu2 88.070(15)
Cu11 Cu5 Cu2 105.149(17)
C33 Cu5 Cu12 50.00(10)
C9 Cu5 Cu12 139.54(8)
C27 Cu5 Cu12 107.13(7)
C28 Cu5 Cu12 96.52(7)
Cu6 Cu5 Cu12 131.121(19)
Cu11 Cu5 Cu12 53.390(13)
Cu2 Cu5 Cu12 58.726(13)
C33 Cu5 Cu3 106.84(9)
C9 Cu5 Cu3 45.23(8)
C27 Cu5 Cu3 101.03(7)
C28 Cu5 Cu3 133.37(7)
Cu6 Cu5 Cu3 56.439(13)
Cu11 Cu5 Cu3 58.654(14)
Cu2 Cu5 Cu3 109.749(16)
Cu12 Cu5 Cu3 99.349(16)
C33 Cu5 Cu7 96.27(10)
C9 Cu5 Cu7 101.14(8)
C27 Cu5 Cu7 83.09(7)
C28 Cu5 Cu7 101.27(7)
Cu6 Cu5 Cu7 78.205(14)
Cu11 Cu5 Cu7 59.359(14)
Cu2 Cu5 Cu7 57.873(12)
Cu12 Cu5 Cu7 54.370(13)
Cu3 Cu5 Cu7 56.788(12)
C27 Cu6 C15 134.16(11)
C27 Cu6 C9 106.69(11)
C15 Cu6 C9 104.19(11)
C27 Cu6 C63 103.02(10)
C15 Cu6 C63 103.71(11)
C9 Cu6 C63 100.49(11)
C27 Cu6 Cu10 127.33(8)
C15 Cu6 Cu10 54.68(8)
C9 Cu6 Cu10 53.29(8)
C63 Cu6 Cu10 126.75(7)
C27 Cu6 Cu14 119.45(8)
C15 Cu6 Cu14 54.90(8)
C9 Cu6 Cu14 130.52(8)
C63 Cu6 Cu14 54.32(7)
Cu10 Cu6 Cu14 104.466(17)
C27 Cu6 Cu5 56.09(8)
C15 Cu6 Cu5 155.49(8)
C9 Cu6 Cu5 54.32(8)
C63 Cu6 Cu5 92.84(7)
Cu10 Cu6 Cu5 100.903(17)
Cu14 Cu6 Cu5 146.514(19)
C27 Cu6 Cu1 60.81(8)
C15 Cu6 Cu1 115.89(8)
C9 Cu6 Cu1 133.28(8)
C63 Cu6 Cu1 48.81(7)
Cu10 Cu6 Cu1 170.015(19)
Cu14 Cu6 Cu1 65.576(14)
Cu5 Cu6 Cu1 88.606(16)
C27 Cu6 Cu3 117.37(8)
C15 Cu6 Cu3 108.36(8)
C9 Cu6 Cu3 50.71(8)
C63 Cu6 Cu3 49.99(7)
Cu10 Cu6 Cu3 87.936(16)
Cu14 Cu6 Cu3 90.438(16)
Cu5 Cu6 Cu3 68.880(14)
Cu1 Cu6 Cu3 92.724(16)
C27 Cu6 Cu4 52.77(8)
C15 Cu6 Cu4 85.93(8)
C9 Cu6 Cu4 153.39(8)
C63 Cu6 Cu4 100.87(7)
Cu10 Cu6 Cu4 121.762(17)
Cu14 Cu6 Cu4 75.460(14)
Cu5 Cu6 Cu4 108.841(16)
Cu1 Cu6 Cu4 56.625(12)
Cu3 Cu6 Cu4 149.257(18)
C39 Cu7 C45 116.95(12)
C39 Cu7 C63 142.07(12)
C45 Cu7 C63 99.82(10)
C39 Cu7 C64 113.42(12)
C45 Cu7 C64 119.74(11)
C63 Cu7 C64 32.02(10)
C39 Cu7 Cu1 167.08(10)
C45 Cu7 Cu1 53.55(8)
C63 Cu7 Cu1 49.93(7)
C64 Cu7 Cu1 79.44(7)
C39 Cu7 Cu12 51.32(10)
C45 Cu7 Cu12 90.54(8)
C63 Cu7 Cu12 142.49(7)
C64 Cu7 Cu12 148.44(7)
Cu1 Cu7 Cu12 116.955(17)
C39 Cu7 Cu2 109.40(10)
C45 Cu7 Cu2 46.96(8)
C63 Cu7 Cu2 102.24(7)
C64 Cu7 Cu2 134.26(7)
Cu1 Cu7 Cu2 57.930(13)
Cu12 Cu7 Cu2 60.003(13)
C39 Cu7 Cu3 100.10(10)
C45 Cu7 Cu3 141.24(8)
C63 Cu7 Cu3 47.46(7)
C64 Cu7 Cu3 45.80(7)
Cu1 Cu7 Cu3 87.990(15)
Cu12 Cu7 Cu3 105.184(17)
Cu2 Cu7 Cu3 111.749(16)
C39 Cu7 Cu11 48.21(10)
C45 Cu7 Cu11 143.44(8)
C63 Cu7 Cu11 105.87(7)
C64 Cu7 Cu11 95.24(7)
Cu1 Cu7 Cu11 132.463(18)
Cu12 Cu7 Cu11 53.482(14)
Cu2 Cu7 Cu11 101.494(17)
Cu3 Cu7 Cu11 58.448(13)
C39 Cu7 Cu5 96.07(10)
C45 Cu7 Cu5 103.02(8)
C63 Cu7 Cu5 83.75(7)
C64 Cu7 Cu5 102.36(7)
Cu1 Cu7 Cu5 79.222(14)
Cu12 Cu7 Cu5 58.769(14)
Cu2 Cu7 Cu5 57.102(12)
Cu3 Cu7 Cu5 59.756(12)
Cu11 Cu7 Cu5 55.596(13)
O5 Cu8 C46 109.65(11)
O5 Cu8 C45 144.54(11)
C46 Cu8 C45 35.04(11)
O5 Cu8 C57 110.81(11)
C46 Cu8 C57 139.27(11)
C45 Cu8 C57 104.25(11)
O5 Cu8 Cu1 158.25(8)
C46 Cu8 Cu1 89.24(8)
C45 Cu8 Cu1 55.62(8)
C57 Cu8 Cu1 52.34(8)
O5 Cu8 Cu13 87.57(8)
C46 Cu8 Cu13 136.03(8)
C45 Cu8 Cu13 119.74(8)
C57 Cu8 Cu13 50.89(8)
Cu1 Cu8 Cu13 71.047(15)
O8 Cu9 C21 141.81(11)
O8 Cu9 C22 107.98(11)
C21 Cu9 C22 34.25(11)
O8 Cu9 C15 105.84(10)
C21 Cu9 C15 111.76(11)
C22 Cu9 C15 142.24(11)
O8 Cu9 Cu10 77.90(7)
C21 Cu9 Cu10 133.84(8)
C22 Cu9 Cu10 157.60(8)
C15 Cu9 Cu10 48.01(8)
O8 Cu9 Cu4 176.18(9)
C21 Cu9 Cu4 37.56(8)
C22 Cu9 Cu4 71.72(8)
C15 Cu9 Cu4 75.63(7)
Cu10 Cu9 Cu4 100.936(15)
O7 Cu10 C10 110.61(12)
O7 Cu10 C9 145.63(11)
C10 Cu10 C9 35.21(11)
O7 Cu10 C15 109.57(11)
C10 Cu10 C15 139.49(11)
C9 Cu10 C15 104.31(11)
O7 Cu10 Cu6 157.76(8)
C10 Cu10 Cu6 89.09(8)
C9 Cu10 Cu6 55.33(8)
C15 Cu10 Cu6 52.77(8)
O7 Cu10 Cu9 85.64(8)
C10 Cu10 Cu9 138.17(8)
C9 Cu10 Cu9 121.69(8)
C15 Cu10 Cu9 50.22(8)
Cu6 Cu10 Cu9 72.516(15)
O1 Cu11 C33 127.25(12)
O1 Cu11 C39 122.27(12)
C33 Cu11 C39 108.26(13)
O1 Cu11 Cu12 165.25(7)
C33 Cu11 Cu12 54.94(9)
C39 Cu11 Cu12 53.33(9)
O1 Cu11 Cu5 128.66(8)
C33 Cu11 Cu5 45.07(9)
C39 Cu11 Cu5 100.30(9)
Cu12 Cu11 Cu5 64.535(15)
O1 Cu11 Cu3 82.39(7)
C33 Cu11 Cu3 106.79(9)
C39 Cu11 Cu3 97.16(9)
Cu12 Cu11 Cu3 111.562(19)
Cu5 Cu11 Cu3 63.696(14)
O1 Cu11 Cu7 129.38(8)
C33 Cu11 Cu7 97.14(9)
C39 Cu11 Cu7 43.18(9)
Cu12 Cu11 Cu7 59.229(15)
Cu5 Cu11 Cu7 65.045(14)
Cu3 Cu11 Cu7 60.029(13)
O3 Cu12 C39 125.74(13)
O3 Cu12 C33 122.40(12)
C39 Cu12 C33 108.19(12)
O3 Cu12 Cu11 161.70(7)
C39 Cu12 Cu11 54.55(9)
C33 Cu12 Cu11 53.65(8)
O3 Cu12 Cu7 128.05(8)
C39 Cu12 Cu7 46.70(9)
C33 Cu12 Cu7 102.30(9)
Cu11 Cu12 Cu7 67.290(16)
O3 Cu12 Cu2 83.79(7)
C39 Cu12 Cu2 107.62(9)
C33 Cu12 Cu2 99.13(8)
Cu11 Cu12 Cu2 114.110(19)
Cu7 Cu12 Cu2 62.743(13)
O3 Cu12 Cu5 129.98(8)
C39 Cu12 Cu5 99.29(9)
C33 Cu12 Cu5 43.96(8)
Cu11 Cu12 Cu5 62.076(15)
Cu7 Cu12 Cu5 66.861(14)
Cu2 Cu12 Cu5 60.437(13)
O6 Cu13 C51 139.29(12)
O6 Cu13 C52 105.24(12)
C51 Cu13 C52 34.12(12)
O6 Cu13 C57 106.64(11)
C51 Cu13 C57 113.49(12)
C52 Cu13 C57 145.74(12)
O6 Cu13 Cu8 77.27(8)
C51 Cu13 Cu8 135.89(9)
C52 Cu13 Cu8 153.50(10)
C57 Cu13 Cu8 49.17(7)
O6 Cu13 Cu1 127.17(8)
C51 Cu13 Cu1 89.01(9)
C52 Cu13 Cu1 120.81(9)
C57 Cu13 Cu1 42.17(7)
Cu8 Cu13 Cu1 49.942(12)
O6 Cu13 Cu14 175.89(9)
C51 Cu13 Cu14 38.10(9)
C52 Cu13 Cu14 72.22(9)
C57 Cu13 Cu14 76.58(7)
Cu8 Cu13 Cu14 103.510(16)
Cu1 Cu13 Cu14 53.602(12)
C51 Cu14 C16 114.16(13)
C51 Cu14 C15 148.02(12)
C16 Cu14 C15 34.27(11)
C51 Cu14 C63 106.09(12)
C16 Cu14 C63 134.30(12)
C15 Cu14 C63 104.90(11)
C51 Cu14 Cu6 158.90(10)
C16 Cu14 Cu6 85.83(9)
C15 Cu14 Cu6 51.57(8)
C63 Cu14 Cu6 58.93(7)
C51 Cu14 Cu1 101.03(9)
C16 Cu14 Cu1 136.67(9)
C15 Cu14 Cu1 105.80(8)
C63 Cu14 Cu1 46.89(7)
Cu6 Cu14 Cu1 58.006(13)
C51 Cu14 Cu13 41.32(9)
C16 Cu14 Cu13 134.93(9)
C15 Cu14 Cu13 146.38(8)
C63 Cu14 Cu13 89.92(7)
Cu6 Cu14 Cu13 119.505(16)
Cu1 Cu14 Cu13 62.983(13)
O1 C1 O2 125.8(3)
O1 C1 C2 118.1(3)
O2 C1 C2 116.2(3)
C1 C2 H2A 109.5
C1 C2 H2B 109.5
H2A C2 H2B 109.5
C1 C2 H2C 109.5
H2A C2 H2C 109.5
H2B C2 H2C 109.5
C1 O1 Cu11 125.1(2)
C1 O2 Cu3 124.6(2)
O4 C3 O3 125.6(3)
O4 C3 C4 116.5(3)
O3 C3 C4 117.9(3)
C3 C4 H4A 109.5
C3 C4 H4B 109.5
H4A C4 H4B 109.5
C3 C4 H4C 109.5
H4A C4 H4C 109.5
H4B C4 H4C 109.5
C3 O3 Cu12 123.3(2)
C3 O4 Cu2 125.6(2)
O6 C5 O5 126.0(3)
O6 C5 C6 117.0(4)
O5 C5 C6 117.0(3)
C5 C6 H6A 109.5
C5 C6 H6B 109.5
H6A C6 H6B 109.5
C5 C6 H6C 109.5
H6A C6 H6C 109.5
H6B C6 H6C 109.5
C5 O5 Cu8 118.9(2)
C5 O6 Cu13 129.5(2)
O7 C7 O8 125.9(3)
O7 C7 C8 116.8(3)
O8 C7 C8 117.3(3)
C7 C8 H8A 109.5
C7 C8 H8B 109.5
H8A C8 H8B 109.5
C7 C8 H8C 109.5
H8A C8 H8C 109.5
H8B C8 H8C 109.5
C7 O7 Cu10 121.9(2)
C7 O8 Cu9 128.0(2)
C10 C9 Cu3 137.5(2)
C10 C9 Cu10 71.66(19)
Cu3 C9 Cu10 115.72(14)
C10 C9 Cu6 138.7(2)
Cu3 C9 Cu6 76.47(10)
Cu10 C9 Cu6 71.38(9)
C10 C9 Cu5 121.4(2)
Cu3 C9 Cu5 86.77(11)
Cu10 C9 Cu5 130.68(14)
Cu6 C9 Cu5 72.66(9)
C9 C10 C11 158.9(3)
C9 C10 Cu10 73.13(19)
C11 C10 Cu10 128.0(2)
C10 C11 C13 108.6(3)
C10 C11 C12 107.9(3)
C13 C11 C12 111.2(3)
C10 C11 C14 110.3(3)
C13 C11 C14 109.6(4)
C12 C11 C14 109.2(3)
C11 C12 H12A 109.5
C11 C12 H12B 109.5
H12A C12 H12B 109.5
C11 C12 H12C 109.5
H12A C12 H12C 109.5
H12B C12 H12C 109.5
C11 C13 H13A 109.5
C11 C13 H13B 109.5
H13A C13 H13B 109.5
C11 C13 H13C 109.5
H13A C13 H13C 109.5
H13B C13 H13C 109.5
C11 C14 H14A 109.5
C11 C14 H14B 109.5
H14A C14 H14B 109.5
C11 C14 H14C 109.5
H14A C14 H14C 109.5
H14B C14 H14C 109.5
C16 C15 Cu6 144.3(2)
C16 C15 Cu10 136.9(2)
Cu6 C15 Cu10 72.54(10)
C16 C15 Cu14 70.7(2)
Cu6 C15 Cu14 73.54(9)
Cu10 C15 Cu14 135.48(14)
C16 C15 Cu9 107.3(2)
Cu6 C15 Cu9 95.21(12)
Cu10 C15 Cu9 81.77(10)
Cu14 C15 Cu9 129.39(14)
C15 C16 C17 159.7(3)
C15 C16 Cu14 75.01(19)
C17 C16 Cu14 125.3(2)
C16 C17 C19 108.8(3)
C16 C17 C20 110.3(3)
C19 C17 C20 110.0(4)
C16 C17 C18 107.0(3)
C19 C17 C18 110.9(4)
C20 C17 C18 109.8(4)
C17 C18 H18A 109.5
C17 C18 H18B 109.5
H18A C18 H18B 109.5
C17 C18 H18C 109.5
H18A C18 H18C 109.5
H18B C18 H18C 109.5
C17 C19 H19A 109.5
C17 C19 H19B 109.5
H19A C19 H19B 109.5
C17 C19 H19C 109.5
H19A C19 H19C 109.5
H19B C19 H19C 109.5
C17 C20 H20A 109.5
C17 C20 H20B 109.5
H20A C20 H20B 109.5
C17 C20 H20C 109.5
H20A C20 H20C 109.5
H20B C20 H20C 109.5
C22 C21 Cu4 174.7(3)
C22 C21 Cu9 76.9(2)
Cu4 C21 Cu9 101.91(13)
C21 C22 C23 164.5(3)
C21 C22 Cu9 68.86(19)
C23 C22 Cu9 126.2(2)
C22 C23 C25 109.0(3)
C22 C23 C24 110.6(3)
C25 C23 C24 109.0(3)
C22 C23 C26 108.2(3)
C25 C23 C26 109.8(3)
C24 C23 C26 110.2(3)
C23 C24 H24A 109.5
C23 C24 H24B 109.5
H24A C24 H24B 109.5
C23 C24 H24C 109.5
H24A C24 H24C 109.5
H24B C24 H24C 109.5
C23 C25 H25A 109.5
C23 C25 H25B 109.5
H25A C25 H25B 109.5
C23 C25 H25C 109.5
H25A C25 H25C 109.5
H25B C25 H25C 109.5
C23 C26 H26A 109.5
C23 C26 H26B 109.5
H26A C26 H26B 109.5
C23 C26 H26C 109.5
H26A C26 H26C 109.5
H26B C26 H26C 109.5
C28 C27 Cu6 143.7(2)
C28 C27 Cu2 70.16(18)
Cu6 C27 Cu2 126.80(13)
C28 C27 Cu5 79.04(18)
Cu6 C27 Cu5 73.79(9)
Cu2 C27 Cu5 80.50(9)
C28 C27 Cu4 125.1(2)
Cu6 C27 Cu4 80.08(10)
Cu2 C27 Cu4 115.14(12)
Cu5 C27 Cu4 153.83(14)
C28 C27 Cu1 140.1(2)
Cu6 C27 Cu1 70.51(9)
Cu2 C27 Cu1 70.83(8)
Cu5 C27 Cu1 102.50(11)
Cu4 C27 Cu1 66.53(8)
C27 C28 C29 152.1(3)
C27 C28 Cu2 74.70(18)
C29 C28 Cu2 130.4(2)
C27 C28 Cu5 68.60(17)
C29 C28 Cu5 122.6(2)
Cu2 C28 Cu5 78.81(9)
C28 C29 C32 112.8(3)
C28 C29 C30 106.5(3)
C32 C29 C30 110.0(3)
C28 C29 C31 107.1(3)
C32 C29 C31 110.5(3)
C30 C29 C31 109.8(4)
C29 C30 H30A 109.5
C29 C30 H30B 109.5
H30A C30 H30B 109.5
C29 C30 H30C 109.5
H30A C30 H30C 109.5
H30B C30 H30C 109.5
C29 C31 H31A 109.5
C29 C31 H31B 109.5
H31A C31 H31B 109.5
C29 C31 H31C 109.5
H31A C31 H31C 109.5
H31B C31 H31C 109.5
C29 C32 H32A 109.5
C29 C32 H32B 109.5
H32A C32 H32B 109.5
C29 C32 H32C 109.5
H32A C32 H32C 109.5
H32B C32 H32C 109.5
C34 C33 Cu5 166.0(3)
C34 C33 Cu11 101.5(3)
Cu5 C33 Cu11 84.69(12)
C34 C33 Cu12 107.8(3)
Cu5 C33 Cu12 86.04(13)
Cu11 C33 Cu12 71.41(11)
C33 C34 C35 177.1(5)
C36 C35 C38 121.0(6)
C36 C35 C34 110.4(4)
C38 C35 C34 110.0(5)
C36 C35 C37 103.7(7)
C38 C35 C37 104.2(5)
C34 C35 C37 106.3(5)
C35 C36 H36A 109.5
C35 C36 H36B 109.5
H36A C36 H36B 109.5
C35 C36 H36C 109.5
H36A C36 H36C 109.5
H36B C36 H36C 109.5
C35 C37 H37A 109.5
C35 C37 H37B 109.5
H37A C37 H37B 109.5
C35 C37 H37C 109.5
H37A C37 H37C 109.5
H37B C37 H37C 109.5
C35 C38 H38A 109.5
C35 C38 H38B 109.5
H38A C38 H38B 109.5
C35 C38 H38C 109.5
H38A C38 H38C 109.5
H38B C38 H38C 109.5
C40 C39 Cu7 158.9(3)
C40 C39 Cu12 118.6(3)
Cu7 C39 Cu12 81.99(12)
C40 C39 Cu11 101.4(3)
Cu7 C39 Cu11 88.61(13)
Cu12 C39 Cu11 72.12(11)
C39 C40 C41 177.1(4)
C43 C41 C40 108.5(4)
C43 C41 C42 114.7(7)
C40 C41 C42 109.9(4)
C43 C41 C44 109.1(6)
C40 C41 C44 108.3(4)
C42 C41 C44 106.2(6)
C41 C42 H42A 109.5
C41 C42 H42B 109.5
H42A C42 H42B 109.5
C41 C42 H42C 109.5
H42A C42 H42C 109.5
H42B C42 H42C 109.5
C41 C43 H43A 109.5
C41 C43 H43B 109.5
H43A C43 H43B 109.5
C41 C43 H43C 109.5
H43A C43 H43C 109.5
H43B C43 H43C 109.5
C41 C44 H44A 109.5
C41 C44 H44B 109.5
H44A C44 H44B 109.5
C41 C44 H44C 109.5
H44A C44 H44C 109.5
H44B C44 H44C 109.5
C46 C45 Cu2 138.2(2)
C46 C45 Cu8 71.29(19)
Cu2 C45 Cu8 116.21(13)
C46 C45 Cu1 138.0(2)
Cu2 C45 Cu1 76.36(10)
Cu8 C45 Cu1 70.94(9)
C46 C45 Cu7 123.6(2)
Cu2 C45 Cu7 83.60(11)
Cu8 C45 Cu7 131.95(14)
Cu1 C45 Cu7 72.60(9)
C45 C46 C47 159.2(3)
C45 C46 Cu8 73.67(19)
C47 C46 Cu8 127.0(2)
C46 C47 C49 110.1(3)
C46 C47 C50 109.0(3)
C49 C47 C50 109.6(3)
C46 C47 C48 107.4(3)
C49 C47 C48 109.7(3)
C50 C47 C48 111.1(4)
C47 C48 H48A 109.5
C47 C48 H48B 109.5
H48A C48 H48B 109.5
C47 C48 H48C 109.5
H48A C48 H48C 109.5
H48B C48 H48C 109.5
C47 C49 H49A 109.5
C47 C49 H49B 109.5
H49A C49 H49B 109.5
C47 C49 H49C 109.5
H49A C49 H49C 109.5
H49B C49 H49C 109.5
C47 C50 H50A 109.5
C47 C50 H50B 109.5
H50A C50 H50B 109.5
C47 C50 H50C 109.5
H50A C50 H50C 109.5
H50B C50 H50C 109.5
C52 C51 Cu14 177.2(3)
C52 C51 Cu13 76.7(2)
Cu14 C51 Cu13 100.58(14)
C51 C52 C53 163.8(4)
C51 C52 Cu13 69.2(2)
C53 C52 Cu13 127.0(3)
C52 C53 C55 109.9(4)
C52 C53 C54 109.0(5)
C55 C53 C54 109.3(6)
C52 C53 C56 108.2(4)
C55 C53 C56 110.0(5)
C54 C53 C56 110.4(5)
C53 C54 H54A 109.5
C53 C54 H54B 109.5
H54A C54 H54B 109.5
C53 C54 H54C 109.5
H54A C54 H54C 109.5
H54B C54 H54C 109.5
C53 C55 H55A 109.5
C53 C55 H55B 109.5
H55A C55 H55B 109.5
C53 C55 H55C 109.5
H55A C55 H55C 109.5
H55B C55 H55C 109.5
C53 C56 H56A 109.5
C53 C56 H56B 109.5
H56A C56 H56B 109.5
C53 C56 H56C 109.5
H56A C56 H56C 109.5
H56B C56 H56C 109.5
C58 C57 Cu1 145.1(2)
C58 C57 Cu8 135.7(2)
Cu1 C57 Cu8 72.49(9)
C58 C57 Cu4 71.36(18)
Cu1 C57 Cu4 73.80(9)
Cu8 C57 Cu4 135.65(14)
C58 C57 Cu13 110.4(2)
Cu1 C57 Cu13 92.30(11)
Cu8 C57 Cu13 79.94(10)
Cu4 C57 Cu13 129.41(13)
C57 C58 C59 160.0(3)
C57 C58 Cu4 74.37(18)
C59 C58 Cu4 125.7(2)
C58 C59 C61 108.6(3)
C58 C59 C62 110.9(3)
C61 C59 C62 110.2(3)
C58 C59 C60 107.2(3)
C61 C59 C60 111.0(3)
C62 C59 C60 109.0(3)
C59 C60 H60A 109.5
C59 C60 H60B 109.5
H60A C60 H60B 109.5
C59 C60 H60C 109.5
H60A C60 H60C 109.5
H60B C60 H60C 109.5
C59 C61 H61A 109.5
C59 C61 H61B 109.5
H61A C61 H61B 109.5
C59 C61 H61C 109.5
H61A C61 H61C 109.5
H61B C61 H61C 109.5
C59 C62 H62A 109.5
C59 C62 H62B 109.5
H62A C62 H62B 109.5
C59 C62 H62C 109.5
H62A C62 H62C 109.5
H62B C62 H62C 109.5
C64 C63 Cu1 142.5(2)
C64 C63 Cu3 70.43(18)
Cu1 C63 Cu3 129.09(14)
C64 C63 Cu7 79.90(19)
Cu1 C63 Cu7 73.43(9)
Cu3 C63 Cu7 81.48(10)
C64 C63 Cu14 124.6(2)
Cu1 C63 Cu14 80.24(10)
Cu3 C63 Cu14 114.23(12)
Cu7 C63 Cu14 153.53(14)
C64 C63 Cu6 141.2(2)
Cu1 C63 Cu6 71.13(9)
Cu3 C63 Cu6 71.48(9)
Cu7 C63 Cu6 101.37(11)
Cu14 C63 Cu6 66.75(8)
C63 C64 C65 151.1(3)
C63 C64 Cu3 74.10(19)
C65 C64 Cu3 133.2(2)
C63 C64 Cu7 68.08(18)
C65 C64 Cu7 119.7(2)
Cu3 C64 Cu7 79.15(10)
C64 C65 C67 106.4(3)
C64 C65 C66 107.5(3)
C67 C65 C66 110.2(3)
C64 C65 C68 111.8(3)
C67 C65 C68 110.7(3)
C66 C65 C68 110.2(3)
C65 C66 H66A 109.5
C65 C66 H66B 109.5
H66A C66 H66B 109.5
C65 C66 H66C 109.5
H66A C66 H66C 109.5
H66B C66 H66C 109.5
C65 C67 H67A 109.5
C65 C67 H67B 109.5
H67A C67 H67B 109.5
C65 C67 H67C 109.5
H67A C67 H67C 109.5
H67B C67 H67C 109.5
C65 C68 H68A 109.5
C65 C68 H68B 109.5
H68A C68 H68B 109.5
C65 C68 H68C 109.5
H68A C68 H68C 109.5
H68B C68 H68C 109.5

loop_
_geom_bond_atom_site_label_1
_geom_bond_atom_site_label_2
_geom_bond_distance
Cu1 C63 2.015(3)
Cu1 C57 2.022(3)
Cu1 C45 2.127(3)
Cu1 C27 2.346(3)
Cu1 Cu8 2.4360(5)
Cu1 Cu4 2.4924(5)
Cu1 Cu7 2.5234(5)
Cu1 Cu6 2.5333(5)
Cu1 Cu2 2.5854(5)
Cu1 Cu14 2.7198(5)
Cu1 Cu13 3.0102(5)
Cu2 O4 1.951(2)
Cu2 C28 2.050(3)
Cu2 C45 2.054(3)
Cu2 C27 2.102(3)
Cu2 Cu12 2.7210(5)
Cu2 Cu5 2.7691(5)
Cu2 Cu7 2.7930(5)
Cu3 O2 1.940(2)
Cu3 C64 2.041(3)
Cu3 C9 2.053(3)
Cu3 C63 2.083(3)
Cu3 Cu6 2.5789(5)
Cu3 Cu11 2.7504(6)
Cu3 Cu7 2.7959(5)
Cu3 Cu5 2.8870(5)
Cu4 C21 1.903(3)
Cu4 C58 2.093(3)
Cu4 C57 2.127(3)
Cu4 C27 2.192(3)
Cu4 Cu6 2.7114(5)
Cu4 Cu9 3.0540(5)
Cu5 C33 1.934(3)
Cu5 C9 2.149(3)
Cu5 C27 2.182(3)
Cu5 C28 2.301(3)
Cu5 Cu6 2.5253(5)
Cu5 Cu11 2.7206(5)
Cu5 Cu12 2.7800(6)
Cu5 Cu7 2.9896(5)
Cu6 C27 2.018(3)
Cu6 C15 2.033(3)
Cu6 C9 2.113(3)
Cu6 C63 2.320(3)
Cu6 Cu10 2.4352(5)
Cu6 Cu14 2.4885(5)
Cu7 C39 1.942(3)
Cu7 C45 2.135(3)
Cu7 C63 2.199(3)
Cu7 C64 2.334(3)
Cu7 Cu12 2.6425(6)
Cu7 Cu11 2.8370(6)
Cu8 O5 1.935(2)
Cu8 C46 2.043(3)
Cu8 C45 2.070(3)
Cu8 C57 2.097(3)
Cu8 Cu13 2.7284(6)
Cu9 O8 1.985(2)
Cu9 C21 2.028(3)
Cu9 C22 2.118(3)
Cu9 C15 2.154(3)
Cu9 Cu10 2.7736(5)
Cu10 O7 1.921(2)
Cu10 C10 2.043(3)
Cu10 C9 2.060(3)
Cu10 C15 2.083(3)
Cu11 O1 1.927(2)
Cu11 C33 2.100(3)
Cu11 C39 2.116(3)
Cu11 Cu12 2.4716(5)
Cu12 O3 1.938(2)
Cu12 C39 2.083(3)
Cu12 C33 2.135(3)
Cu13 O6 1.979(2)
Cu13 C51 2.030(3)
Cu13 C52 2.112(3)
Cu13 C57 2.150(3)
Cu13 Cu14 3.0217(5)
Cu14 C51 1.897(3)
Cu14 C16 2.075(3)
Cu14 C15 2.123(3)
Cu14 C63 2.200(3)
C1 O1 1.240(4)
C1 O2 1.259(4)
C1 C2 1.508(4)
C2 H2A 0.9800
C2 H2B 0.9800
C2 H2C 0.9800
C3 O4 1.249(4)
C3 O3 1.250(4)
C3 C4 1.515(4)
C4 H4A 0.9800
C4 H4B 0.9800
C4 H4C 0.9800
C5 O6 1.241(4)
C5 O5 1.250(4)
C5 C6 1.524(5)
C6 H6A 0.9800
C6 H6B 0.9800
C6 H6C 0.9800
C7 O7 1.242(4)
C7 O8 1.247(4)
C7 C8 1.508(5)
C8 H8A 0.9800
C8 H8B 0.9800
C8 H8C 0.9800
C9 C10 1.241(4)
C10 C11 1.494(4)
C11 C13 1.515(5)
C11 C12 1.515(5)
C11 C14 1.523(5)
C12 H12A 0.9800
C12 H12B 0.9800
C12 H12C 0.9800
C13 H13A 0.9800
C13 H13B 0.9800
C13 H13C 0.9800
C14 H14A 0.9800
C14 H14B 0.9800
C14 H14C 0.9800
C15 C16 1.238(4)
C16 C17 1.493(4)
C17 C19 1.510(6)
C17 C20 1.518(5)
C17 C18 1.540(6)
C18 H18A 0.9800
C18 H18B 0.9800
C18 H18C 0.9800
C19 H19A 0.9800
C19 H19B 0.9800
C19 H19C 0.9800
C20 H20A 0.9800
C20 H20B 0.9800
C20 H20C 0.9800
C21 C22 1.224(4)
C22 C23 1.489(4)
C23 C25 1.513(5)
C23 C24 1.514(5)
C23 C26 1.528(5)
C24 H24A 0.9800
C24 H24B 0.9800
C24 H24C 0.9800
C25 H25A 0.9800
C25 H25B 0.9800
C25 H25C 0.9800
C26 H26A 0.9800
C26 H26B 0.9800
C26 H26C 0.9800
C27 C28 1.254(4)
C28 C29 1.501(4)
C29 C32 1.509(5)
C29 C30 1.523(5)
C29 C31 1.528(5)
C30 H30A 0.9800
C30 H30B 0.9800
C30 H30C 0.9800
C31 H31A 0.9800
C31 H31B 0.9800
C31 H31C 0.9800
C32 H32A 0.9800
C32 H32B 0.9800
C32 H32C 0.9800
C33 C34 1.192(5)
C34 C35 1.497(5)
C35 C36 1.439(7)
C35 C38 1.462(8)
C35 C37 1.615(10)
C36 H36A 0.9800
C36 H36B 0.9800
C36 H36C 0.9800
C37 H37A 0.9800
C37 H37B 0.9800
C37 H37C 0.9800
C38 H38A 0.9800
C38 H38B 0.9800
C38 H38C 0.9800
C39 C40 1.205(4)
C40 C41 1.483(5)
C41 C43 1.468(9)
C41 C42 1.491(8)
C41 C44 1.497(8)
C42 H42A 0.9800
C42 H42B 0.9800
C42 H42C 0.9800
C43 H43A 0.9800
C43 H43B 0.9800
C43 H43C 0.9800
C44 H44A 0.9800
C44 H44B 0.9800
C44 H44C 0.9800
C45 C46 1.238(4)
C46 C47 1.497(4)
C47 C49 1.521(5)
C47 C50 1.523(5)
C47 C48 1.533(5)
C48 H48A 0.9800
C48 H48B 0.9800
C48 H48C 0.9800
C49 H49A 0.9800
C49 H49B 0.9800
C49 H49C 0.9800
C50 H50A 0.9800
C50 H50B 0.9800
C50 H50C 0.9800
C51 C52 1.218(4)
C52 C53 1.490(5)
C53 C55 1.498(8)
C53 C54 1.503(9)
C53 C56 1.517(6)
C54 H54A 0.9800
C54 H54B 0.9800
C54 H54C 0.9800
C55 H55A 0.9800
C55 H55B 0.9800
C55 H55C 0.9800
C56 H56A 0.9800
C56 H56B 0.9800
C56 H56C 0.9800
C57 C58 1.244(4)
C58 C59 1.488(4)
C59 C61 1.528(5)
C59 C62 1.537(5)
C59 C60 1.543(5)
C60 H60A 0.9800
C60 H60B 0.9800
C60 H60C 0.9800
C61 H61A 0.9800
C61 H61B 0.9800
C61 H61C 0.9800
C62 H62A 0.9800
C62 H62B 0.9800
C62 H62C 0.9800
C63 C64 1.257(4)
C64 C65 1.507(4)
C65 C67 1.528(5)
C65 C66 1.528(5)
C65 C68 1.534(5)
C66 H66A 0.9800
C66 H66B 0.9800
C66 H66C 0.9800
C67 H67A 0.9800
C67 H67B 0.9800
C67 H67C 0.9800
C68 H68A 0.9800
C68 H68B 0.9800
C68 H68C 0.9800

loop_
_geom_torsion_atom_site_label_1
_geom_torsion_atom_site_label_2
_geom_torsion_atom_site_label_3
_geom_torsion_atom_site_label_4
_geom_torsion
C63 Cu1 Cu2 O4 132.13(16)
C57 Cu1 Cu2 O4 -51.96(16)
C45 Cu1 Cu2 O4 41.56(17)
C27 Cu1 Cu2 O4 -143.24(16)
Cu8 Cu1 Cu2 O4 0.02(14)
Cu4 Cu1 Cu2 O4 -104.99(13)
Cu7 Cu1 Cu2 O4 103.33(14)
Cu6 Cu1 Cu2 O4 -170.30(13)
Cu14 Cu1 Cu2 O4 -167.83(13)
Cu13 Cu1 Cu2 O4 -15.61(14)
C63 Cu1 Cu2 C28 -89.57(11)
C57 Cu1 Cu2 C28 86.34(11)
C45 Cu1 Cu2 C28 179.85(12)
C27 Cu1 Cu2 C28 -4.94(11)
Cu8 Cu1 Cu2 C28 138.32(8)
Cu4 Cu1 Cu2 C28 33.31(8)
Cu7 Cu1 Cu2 C28 -118.37(8)
Cu6 Cu1 Cu2 C28 -32.01(8)
Cu14 Cu1 Cu2 C28 -29.53(8)
Cu13 Cu1 Cu2 C28 122.69(8)
C63 Cu1 Cu2 C45 90.58(13)
C57 Cu1 Cu2 C45 -93.52(13)
C27 Cu1 Cu2 C45 175.21(13)
Cu8 Cu1 Cu2 C45 -41.54(10)
Cu4 Cu1 Cu2 C45 -146.55(10)
Cu7 Cu1 Cu2 C45 61.78(10)
Cu6 Cu1 Cu2 C45 148.14(10)
Cu14 Cu1 Cu2 C45 150.61(10)
Cu13 Cu1 Cu2 C45 -57.17(10)
C63 Cu1 Cu2 C27 -84.63(12)
C57 Cu1 Cu2 C27 91.27(12)
C45 Cu1 Cu2 C27 -175.21(13)
Cu8 Cu1 Cu2 C27 143.25(8)
Cu4 Cu1 Cu2 C27 38.25(8)
Cu7 Cu1 Cu2 C27 -113.43(8)
Cu6 Cu1 Cu2 C27 -27.07(8)
Cu14 Cu1 Cu2 C27 -24.60(9)
Cu13 Cu1 Cu2 C27 127.63(9)
C63 Cu1 Cu2 Cu12 18.22(9)
C57 Cu1 Cu2 Cu12 -165.87(8)
C45 Cu1 Cu2 Cu12 -72.36(10)
C27 Cu1 Cu2 Cu12 102.85(8)
Cu8 Cu1 Cu2 Cu12 -113.893(18)
Cu4 Cu1 Cu2 Cu12 141.099(17)
Cu7 Cu1 Cu2 Cu12 -10.577(17)
Cu6 Cu1 Cu2 Cu12 75.784(19)
Cu14 Cu1 Cu2 Cu12 78.26(4)
Cu13 Cu1 Cu2 Cu12 -129.52(3)
C63 Cu1 Cu2 Cu5 -36.02(9)
C57 Cu1 Cu2 Cu5 139.88(8)
C45 Cu1 Cu2 Cu5 -126.60(10)
C27 Cu1 Cu2 Cu5 48.61(8)
Cu8 Cu1 Cu2 Cu5 -168.137(15)
Cu4 Cu1 Cu2 Cu5 86.855(15)
Cu7 Cu1 Cu2 Cu5 -64.821(14)
Cu6 Cu1 Cu2 Cu5 21.540(14)
Cu14 Cu1 Cu2 Cu5 24.01(3)
Cu13 Cu1 Cu2 Cu5 176.24(3)
C63 Cu1 Cu2 Cu7 28.80(9)
C57 Cu1 Cu2 Cu7 -155.30(8)
C45 Cu1 Cu2 Cu7 -61.78(10)
C27 Cu1 Cu2 Cu7 113.43(8)
Cu8 Cu1 Cu2 Cu7 -103.317(16)
Cu4 Cu1 Cu2 Cu7 151.676(17)
Cu6 Cu1 Cu2 Cu7 86.361(15)
Cu14 Cu1 Cu2 Cu7 88.83(3)
Cu13 Cu1 Cu2 Cu7 -118.94(3)
C63 Cu1 Cu4 C21 24.0(3)
C57 Cu1 Cu4 C21 150.7(3)
C45 Cu1 Cu4 C21 -130.5(3)
C27 Cu1 Cu4 C21 -60.1(3)
Cu8 Cu1 Cu4 C21 175.2(3)
Cu7 Cu1 Cu4 C21 -47.9(3)
Cu6 Cu1 Cu4 C21 -4.4(3)
Cu2 Cu1 Cu4 C21 -96.2(3)
Cu14 Cu1 Cu4 C21 55.0(3)
Cu13 Cu1 Cu4 C21 117.8(3)
C63 Cu1 Cu4 C58 -127.15(12)
C57 Cu1 Cu4 C58 -0.48(12)
C45 Cu1 Cu4 C58 78.33(13)
C27 Cu1 Cu4 C58 148.77(11)
Cu8 Cu1 Cu4 C58 24.06(8)
Cu7 Cu1 Cu4 C58 160.93(8)
Cu6 Cu1 Cu4 C58 -155.56(8)
Cu2 Cu1 Cu4 C58 112.66(8)
Cu14 Cu1 Cu4 C58 -96.12(8)
Cu13 Cu1 Cu4 C58 -33.33(8)
C63 Cu1 Cu4 C57 -126.67(13)
C45 Cu1 Cu4 C57 78.81(14)
C27 Cu1 Cu4 C57 149.25(13)
Cu8 Cu1 Cu4 C57 24.53(10)
Cu7 Cu1 Cu4 C57 161.41(10)
Cu6 Cu1 Cu4 C57 -155.08(10)
Cu2 Cu1 Cu4 C57 113.14(10)
Cu14 Cu1 Cu4 C57 -95.64(10)
Cu13 Cu1 Cu4 C57 -32.85(9)
C63 Cu1 Cu4 C27 84.08(12)
C57 Cu1 Cu4 C27 -149.25(13)
C45 Cu1 Cu4 C27 -70.44(14)
Cu8 Cu1 Cu4 C27 -124.72(8)
Cu7 Cu1 Cu4 C27 12.16(9)
Cu6 Cu1 Cu4 C27 55.67(8)
Cu2 Cu1 Cu4 C27 -36.12(8)
Cu14 Cu1 Cu4 C27 115.11(8)
Cu13 Cu1 Cu4 C27 177.90(8)
C63 Cu1 Cu4 Cu6 28.41(9)
C57 Cu1 Cu4 Cu6 155.08(10)
C45 Cu1 Cu4 Cu6 -126.11(11)
C27 Cu1 Cu4 Cu6 -55.67(8)
Cu8 Cu1 Cu4 Cu6 179.61(2)
Cu7 Cu1 Cu4 Cu6 -43.51(3)
Cu2 Cu1 Cu4 Cu6 -91.782(15)
Cu14 Cu1 Cu4 Cu6 59.439(13)
Cu13 Cu1 Cu4 Cu6 122.230(15)
C63 Cu1 Cu4 Cu9 11.73(9)
C57 Cu1 Cu4 Cu9 138.40(10)
C45 Cu1 Cu4 Cu9 -142.79(11)
C27 Cu1 Cu4 Cu9 -72.35(8)
Cu8 Cu1 Cu4 Cu9 162.931(17)
Cu7 Cu1 Cu4 Cu9 -60.19(4)
Cu6 Cu1 Cu4 Cu9 -16.683(18)
Cu2 Cu1 Cu4 Cu9 -108.465(18)
Cu14 Cu1 Cu4 Cu9 42.756(18)
Cu13 Cu1 Cu4 Cu9 105.547(18)
O4 Cu2 Cu5 C33 -28.06(13)
C28 Cu2 Cu5 C33 -114.87(14)
C45 Cu2 Cu5 C33 100.69(13)
C27 Cu2 Cu5 C33 -159.19(14)
Cu1 Cu2 Cu5 C33 144.99(10)
Cu12 Cu2 Cu5 C33 24.39(10)
Cu7 Cu2 Cu5 C33 89.33(10)
O4 Cu2 Cu5 C9 176.11(14)
C28 Cu2 Cu5 C9 89.30(16)
C45 Cu2 Cu5 C9 -55.14(15)
C27 Cu2 Cu5 C9 44.98(16)
Cu1 Cu2 Cu5 C9 -10.83(12)
Cu12 Cu2 Cu5 C9 -131.44(12)
Cu7 Cu2 Cu5 C9 -66.49(12)
O4 Cu2 Cu5 C27 131.13(13)
C28 Cu2 Cu5 C27 44.32(13)
C45 Cu2 Cu5 C27 -100.12(13)
Cu1 Cu2 Cu5 C27 -55.82(10)
Cu12 Cu2 Cu5 C27 -176.42(10)
Cu7 Cu2 Cu5 C27 -111.48(10)
O4 Cu2 Cu5 C28 86.82(13)
C45 Cu2 Cu5 C28 -144.44(13)
C27 Cu2 Cu5 C28 -44.32(13)
Cu1 Cu2 Cu5 C28 -100.13(10)
Cu12 Cu2 Cu5 C28 139.26(10)
Cu7 Cu2 Cu5 C28 -155.79(10)
O4 Cu2 Cu5 Cu6 165.34(8)
C28 Cu2 Cu5 Cu6 78.52(10)
C45 Cu2 Cu5 Cu6 -65.92(9)
C27 Cu2 Cu5 Cu6 34.20(10)
Cu1 Cu2 Cu5 Cu6 -21.611(14)
Cu12 Cu2 Cu5 Cu6 -142.220(18)
Cu7 Cu2 Cu5 Cu6 -77.271(15)
O4 Cu2 Cu5 Cu11 -79.90(8)
C28 Cu2 Cu5 Cu11 -166.72(10)
C45 Cu2 Cu5 Cu11 48.84(9)
C27 Cu2 Cu5 Cu11 148.96(10)
Cu1 Cu2 Cu5 Cu11 93.147(17)
Cu12 Cu2 Cu5 Cu11 -27.462(17)
Cu7 Cu2 Cu5 Cu11 37.487(16)
O4 Cu2 Cu5 Cu12 -52.44(8)
C28 Cu2 Cu5 Cu12 -139.26(10)
C45 Cu2 Cu5 Cu12 76.30(9)
C27 Cu2 Cu5 Cu12 176.42(10)
Cu1 Cu2 Cu5 Cu12 120.609(17)
Cu7 Cu2 Cu5 Cu12 64.949(14)
O4 Cu2 Cu5 Cu3 -141.52(8)
C28 Cu2 Cu5 Cu3 131.66(10)
C45 Cu2 Cu5 Cu3 -12.77(9)
C27 Cu2 Cu5 Cu3 87.35(10)
Cu1 Cu2 Cu5 Cu3 31.533(16)
Cu12 Cu2 Cu5 Cu3 -89.076(17)
Cu7 Cu2 Cu5 Cu3 -24.127(15)
O4 Cu2 Cu5 Cu7 -117.39(8)
C28 Cu2 Cu5 Cu7 155.79(10)
C45 Cu2 Cu5 Cu7 11.35(9)
C27 Cu2 Cu5 Cu7 111.48(10)
Cu1 Cu2 Cu5 Cu7 55.660(13)
Cu12 Cu2 Cu5 Cu7 -64.949(14)
O2 Cu3 Cu5 C33 32.36(14)
C64 Cu3 Cu5 C33 -108.04(14)
C9 Cu3 Cu5 C33 106.45(15)
C63 Cu3 Cu5 C33 -132.90(13)
Cu6 Cu3 Cu5 C33 175.43(10)
Cu11 Cu3 Cu5 C33 -14.79(10)
Cu7 Cu3 Cu5 C33 -86.45(10)
O2 Cu3 Cu5 C9 -74.09(14)
C64 Cu3 Cu5 C9 145.51(14)
C63 Cu3 Cu5 C9 120.64(13)
Cu6 Cu3 Cu5 C9 68.98(11)
Cu11 Cu3 Cu5 C9 -121.24(11)
Cu7 Cu3 Cu5 C9 167.10(11)
O2 Cu3 Cu5 C27 -167.10(11)
C64 Cu3 Cu5 C27 52.50(12)
C9 Cu3 Cu5 C27 -93.01(13)
C63 Cu3 Cu5 C27 27.63(11)
Cu6 Cu3 Cu5 C27 -24.03(7)
Cu11 Cu3 Cu5 C27 145.75(7)
Cu7 Cu3 Cu5 C27 74.08(7)
O2 Cu3 Cu5 C28 -168.47(13)
C64 Cu3 Cu5 C28 51.13(13)
C9 Cu3 Cu5 C28 -94.38(14)
C63 Cu3 Cu5 C28 26.26(12)
Cu6 Cu3 Cu5 C28 -25.40(10)
Cu11 Cu3 Cu5 C28 144.38(10)
Cu7 Cu3 Cu5 C28 72.72(10)
O2 Cu3 Cu5 Cu6 -143.07(9)
C64 Cu3 Cu5 Cu6 76.53(9)
C9 Cu3 Cu5 Cu6 -68.98(11)
C63 Cu3 Cu5 Cu6 51.66(8)
Cu11 Cu3 Cu5 Cu6 169.782(19)
Cu7 Cu3 Cu5 Cu6 98.113(16)
O2 Cu3 Cu5 Cu11 47.15(9)
C64 Cu3 Cu5 Cu11 -93.25(9)
C9 Cu3 Cu5 Cu11 121.24(11)
C63 Cu3 Cu5 Cu11 -118.12(8)
Cu6 Cu3 Cu5 Cu11 -169.782(19)
Cu7 Cu3 Cu5 Cu11 -71.669(16)
O2 Cu3 Cu5 Cu2 143.26(9)
C64 Cu3 Cu5 Cu2 2.85(9)
C9 Cu3 Cu5 Cu2 -142.65(11)
C63 Cu3 Cu5 Cu2 -22.01(8)
Cu6 Cu3 Cu5 Cu2 -73.673(16)
Cu11 Cu3 Cu5 Cu2 96.110(18)
Cu7 Cu3 Cu5 Cu2 24.441(14)
O2 Cu3 Cu5 Cu12 83.25(9)
C64 Cu3 Cu5 Cu12 -57.15(9)
C9 Cu3 Cu5 Cu12 157.34(11)
C63 Cu3 Cu5 Cu12 -82.02(8)
Cu6 Cu3 Cu5 Cu12 -133.680(18)
Cu11 Cu3 Cu5 Cu12 36.102(16)
Cu7 Cu3 Cu5 Cu12 -35.567(14)
O2 Cu3 Cu5 Cu7 118.82(9)
C64 Cu3 Cu5 Cu7 -21.59(9)
C9 Cu3 Cu5 Cu7 -167.10(11)
C63 Cu3 Cu5 Cu7 -46.45(8)
Cu6 Cu3 Cu5 Cu7 -98.113(16)
Cu11 Cu3 Cu5 Cu7 71.669(16)
C33 Cu5 Cu6 C27 -163.5(4)
C9 Cu5 Cu6 C27 155.34(13)
C28 Cu5 Cu6 C27 12.95(12)
Cu11 Cu5 Cu6 C27 -139.04(9)
Cu2 Cu5 Cu6 C27 -33.26(9)
Cu12 Cu5 Cu6 C27 -77.30(9)
Cu3 Cu5 Cu6 C27 -148.61(9)
Cu7 Cu5 Cu6 C27 -90.82(9)
C33 Cu5 Cu6 C15 73.2(4)
C9 Cu5 Cu6 C15 32.1(2)
C27 Cu5 Cu6 C15 -123.3(2)
C28 Cu5 Cu6 C15 -110.3(2)
Cu11 Cu5 Cu6 C15 97.7(2)
Cu2 Cu5 Cu6 C15 -156.55(19)
Cu12 Cu5 Cu6 C15 159.41(19)
Cu3 Cu5 Cu6 C15 88.1(2)
Cu7 Cu5 Cu6 C15 145.90(19)
C33 Cu5 Cu6 C9 41.1(4)
C27 Cu5 Cu6 C9 -155.34(13)
C28 Cu5 Cu6 C9 -142.39(12)
Cu11 Cu5 Cu6 C9 65.63(10)
Cu2 Cu5 Cu6 C9 171.40(10)
Cu12 Cu5 Cu6 C9 127.36(10)
Cu3 Cu5 Cu6 C9 56.05(10)
Cu7 Cu5 Cu6 C9 113.85(10)
C33 Cu5 Cu6 C63 -59.7(3)
C9 Cu5 Cu6 C63 -100.87(12)
C27 Cu5 Cu6 C63 103.79(11)
C28 Cu5 Cu6 C63 116.74(10)
Cu11 Cu5 Cu6 C63 -35.25(7)
Cu2 Cu5 Cu6 C63 70.52(7)
Cu12 Cu5 Cu6 C63 26.49(7)
Cu3 Cu5 Cu6 C63 -44.82(7)
Cu7 Cu5 Cu6 C63 12.97(7)
C33 Cu5 Cu6 Cu10 68.5(3)
C9 Cu5 Cu6 Cu10 27.42(10)
C27 Cu5 Cu6 Cu10 -127.92(9)
C28 Cu5 Cu6 Cu10 -114.97(7)
Cu11 Cu5 Cu6 Cu10 93.04(2)
Cu2 Cu5 Cu6 Cu10 -161.184(16)
Cu12 Cu5 Cu6 Cu10 154.78(2)
Cu3 Cu5 Cu6 Cu10 83.470(17)
Cu7 Cu5 Cu6 Cu10 141.264(16)
C33 Cu5 Cu6 Cu14 -70.2(3)
C9 Cu5 Cu6 Cu14 -111.37(10)
C27 Cu5 Cu6 Cu14 93.29(10)
C28 Cu5 Cu6 Cu14 106.25(8)
Cu11 Cu5 Cu6 Cu14 -45.74(4)
Cu2 Cu5 Cu6 Cu14 60.03(3)
Cu12 Cu5 Cu6 Cu14 16.00(4)
Cu3 Cu5 Cu6 Cu14 -55.32(3)
Cu7 Cu5 Cu6 Cu14 2.48(3)
C33 Cu5 Cu6 Cu1 -108.4(3)
C9 Cu5 Cu6 Cu1 -149.51(10)
C27 Cu5 Cu6 Cu1 55.15(9)
C28 Cu5 Cu6 Cu1 68.10(7)
Cu11 Cu5 Cu6 Cu1 -83.886(19)
Cu2 Cu5 Cu6 Cu1 21.886(14)
Cu12 Cu5 Cu6 Cu1 -22.15(2)
Cu3 Cu5 Cu6 Cu1 -93.461(15)
Cu7 Cu5 Cu6 Cu1 -35.666(13)
C33 Cu5 Cu6 Cu3 -14.9(3)
C9 Cu5 Cu6 Cu3 -56.05(10)
C27 Cu5 Cu6 Cu3 148.61(9)
C28 Cu5 Cu6 Cu3 161.56(7)
Cu11 Cu5 Cu6 Cu3 9.575(18)
Cu2 Cu5 Cu6 Cu3 115.346(15)
Cu12 Cu5 Cu6 Cu3 71.31(2)
Cu7 Cu5 Cu6 Cu3 57.794(12)
C33 Cu5 Cu6 Cu4 -162.2(3)
C9 Cu5 Cu6 Cu4 156.63(10)
C27 Cu5 Cu6 Cu4 1.29(9)
C28 Cu5 Cu6 Cu4 14.24(7)
Cu11 Cu5 Cu6 Cu4 -137.747(18)
Cu2 Cu5 Cu6 Cu4 -31.975(17)
Cu12 Cu5 Cu6 Cu4 -76.01(2)
Cu3 Cu5 Cu6 Cu4 -147.322(19)
Cu7 Cu5 Cu6 Cu4 -89.527(15)
C63 Cu1 Cu6 C27 146.27(13)
C57 Cu1 Cu6 C27 -85.04(12)
C45 Cu1 Cu6 C27 61.42(14)
Cu4 Cu1 Cu6 C27 -62.49(9)
Cu7 Cu1 Cu6 C27 93.87(9)
Cu2 Cu1 Cu6 C27 27.74(9)
Cu14 Cu1 Cu6 C27 -150.71(9)
Cu13 Cu1 Cu6 C27 -136.50(9)
C63 Cu1 Cu6 C15 -85.71(13)
C57 Cu1 Cu6 C15 42.97(13)
C45 Cu1 Cu6 C15 -170.57(13)
C27 Cu1 Cu6 C15 128.01(12)
Cu4 Cu1 Cu6 C15 65.52(9)
Cu7 Cu1 Cu6 C15 -138.12(9)
Cu2 Cu1 Cu6 C15 155.75(9)
Cu14 Cu1 Cu6 C15 -22.70(9)
Cu13 Cu1 Cu6 C15 -8.49(9)
C63 Cu1 Cu6 C9 60.53(14)
C57 Cu1 Cu6 C9 -170.79(14)
C45 Cu1 Cu6 C9 -24.32(15)
C27 Cu1 Cu6 C9 -85.75(14)
Cu4 Cu1 Cu6 C9 -148.24(11)
Cu7 Cu1 Cu6 C9 8.12(11)
Cu2 Cu1 Cu6 C9 -58.01(11)
Cu14 Cu1 Cu6 C9 123.54(11)
Cu13 Cu1 Cu6 C9 137.76(11)
C57 Cu1 Cu6 C63 128.69(13)
C45 Cu1 Cu6 C63 -84.85(14)
C27 Cu1 Cu6 C63 -146.27(13)
Cu4 Cu1 Cu6 C63 151.24(9)
Cu7 Cu1 Cu6 C63 -52.41(9)
Cu2 Cu1 Cu6 C63 -118.54(9)
Cu14 Cu1 Cu6 C63 63.01(9)
Cu13 Cu1 Cu6 C63 77.23(9)
C63 Cu1 Cu6 Cu14 -63.01(9)
C57 Cu1 Cu6 Cu14 65.67(9)
C45 Cu1 Cu6 Cu14 -147.87(10)
C27 Cu1 Cu6 Cu14 150.71(9)
Cu4 Cu1 Cu6 Cu14 88.222(16)
Cu7 Cu1 Cu6 Cu14 -115.423(16)
Cu2 Cu1 Cu6 Cu14 178.447(16)
Cu13 Cu1 Cu6 Cu14 14.214(17)
C63 Cu1 Cu6 Cu5 95.01(9)
C57 Cu1 Cu6 Cu5 -136.31(9)
C45 Cu1 Cu6 Cu5 10.16(11)
C27 Cu1 Cu6 Cu5 -51.27(9)
Cu4 Cu1 Cu6 Cu5 -113.757(16)
Cu7 Cu1 Cu6 Cu5 42.598(15)
Cu2 Cu1 Cu6 Cu5 -23.533(15)
Cu14 Cu1 Cu6 Cu5 158.020(17)
Cu13 Cu1 Cu6 Cu5 172.234(16)
C63 Cu1 Cu6 Cu3 26.23(9)
C57 Cu1 Cu6 Cu3 154.91(9)
C45 Cu1 Cu6 Cu3 -58.62(10)
C27 Cu1 Cu6 Cu3 -120.05(9)
Cu4 Cu1 Cu6 Cu3 177.466(17)
Cu7 Cu1 Cu6 Cu3 -26.179(16)
Cu2 Cu1 Cu6 Cu3 -92.310(15)
Cu14 Cu1 Cu6 Cu3 89.243(16)
Cu13 Cu1 Cu6 Cu3 103.457(18)
C63 Cu1 Cu6 Cu4 -151.24(9)
C57 Cu1 Cu6 Cu4 -22.55(9)
C45 Cu1 Cu6 Cu4 123.91(10)
C27 Cu1 Cu6 Cu4 62.49(9)
Cu7 Cu1 Cu6 Cu4 156.355(18)
Cu2 Cu1 Cu6 Cu4 90.224(15)
Cu14 Cu1 Cu6 Cu4 -88.222(15)
Cu13 Cu1 Cu6 Cu4 -74.008(17)
O2 Cu3 Cu6 C27 132.82(17)
C64 Cu3 Cu6 C27 -88.31(12)
C9 Cu3 Cu6 C27 89.67(13)
C63 Cu3 Cu6 C27 -84.06(12)
Cu11 Cu3 Cu6 C27 19.85(9)
Cu7 Cu3 Cu6 C27 -34.58(9)
Cu5 Cu3 Cu6 C27 29.13(9)
O2 Cu3 Cu6 C15 -50.41(17)
C64 Cu3 Cu6 C15 88.46(12)
C9 Cu3 Cu6 C15 -93.56(13)
C63 Cu3 Cu6 C15 92.72(12)
Cu11 Cu3 Cu6 C15 -163.37(9)
Cu7 Cu3 Cu6 C15 142.20(9)
Cu5 Cu3 Cu6 C15 -154.10(9)
O2 Cu3 Cu6 C9 43.15(17)
C64 Cu3 Cu6 C9 -177.98(13)
C63 Cu3 Cu6 C9 -173.72(13)
Cu11 Cu3 Cu6 C9 -69.82(10)
Cu7 Cu3 Cu6 C9 -124.24(10)
Cu5 Cu3 Cu6 C9 -60.54(10)
O2 Cu3 Cu6 C63 -143.13(17)
C64 Cu3 Cu6 C63 -4.26(12)
C9 Cu3 Cu6 C63 173.72(13)
Cu11 Cu3 Cu6 C63 103.91(9)
Cu7 Cu3 Cu6 C63 49.48(9)
Cu5 Cu3 Cu6 C63 113.19(9)
O2 Cu3 Cu6 Cu10 1.17(14)
C64 Cu3 Cu6 Cu10 140.04(8)
C9 Cu3 Cu6 Cu10 -41.98(10)
C63 Cu3 Cu6 Cu10 144.29(9)
Cu11 Cu3 Cu6 Cu10 -111.801(19)
Cu7 Cu3 Cu6 Cu10 -166.226(16)
Cu5 Cu3 Cu6 Cu10 -102.522(17)
O2 Cu3 Cu6 Cu14 -103.29(14)
C64 Cu3 Cu6 Cu14 35.58(8)
C9 Cu3 Cu6 Cu14 -146.44(10)
C63 Cu3 Cu6 Cu14 39.83(9)
Cu11 Cu3 Cu6 Cu14 143.739(18)
Cu7 Cu3 Cu6 Cu14 89.314(15)
Cu5 Cu3 Cu6 Cu14 153.018(17)
O2 Cu3 Cu6 Cu5 103.69(14)
C64 Cu3 Cu6 Cu5 -117.44(8)
C9 Cu3 Cu6 Cu5 60.54(10)
C63 Cu3 Cu6 Cu5 -113.19(9)
Cu11 Cu3 Cu6 Cu5 -9.279(18)
Cu7 Cu3 Cu6 Cu5 -63.704(14)
O2 Cu3 Cu6 Cu1 -168.86(14)
C64 Cu3 Cu6 Cu1 -29.99(8)
C9 Cu3 Cu6 Cu1 147.99(10)
C63 Cu3 Cu6 Cu1 -25.74(9)
Cu11 Cu3 Cu6 Cu1 78.17(2)
Cu7 Cu3 Cu6 Cu1 23.746(14)
Cu5 Cu3 Cu6 Cu1 87.450(16)
O2 Cu3 Cu6 Cu4 -164.72(14)
C64 Cu3 Cu6 Cu4 -25.85(9)
C9 Cu3 Cu6 Cu4 152.13(11)
C63 Cu3 Cu6 Cu4 -21.59(9)
Cu11 Cu3 Cu6 Cu4 82.31(4)
Cu7 Cu3 Cu6 Cu4 27.89(4)
Cu5 Cu3 Cu6 Cu4 91.59(3)
C21 Cu4 Cu6 C27 -104.96(13)
C58 Cu4 Cu6 C27 113.55(15)
C57 Cu4 Cu6 C27 96.46(12)
Cu1 Cu4 Cu6 C27 76.53(10)
Cu9 Cu4 Cu6 C27 -119.33(10)
C21 Cu4 Cu6 C15 53.67(13)
C58 Cu4 Cu6 C15 -87.82(14)
C57 Cu4 Cu6 C15 -104.91(11)
C27 Cu4 Cu6 C15 158.63(13)
Cu1 Cu4 Cu6 C15 -124.83(8)
Cu9 Cu4 Cu6 C15 39.30(8)
C21 Cu4 Cu6 C9 -60.3(2)
C58 Cu4 Cu6 C9 158.2(2)
C57 Cu4 Cu6 C9 141.12(19)
C27 Cu4 Cu6 C9 44.7(2)
Cu1 Cu4 Cu6 C9 121.19(18)
Cu9 Cu4 Cu6 C9 -74.68(18)
C21 Cu4 Cu6 C63 156.86(12)
C58 Cu4 Cu6 C63 15.38(14)
C57 Cu4 Cu6 C63 -1.71(10)
C27 Cu4 Cu6 C63 -98.17(12)
Cu1 Cu4 Cu6 C63 -21.64(7)
Cu9 Cu4 Cu6 C63 142.50(7)
C21 Cu4 Cu6 Cu10 10.20(10)
C58 Cu4 Cu6 Cu10 -131.29(12)
C57 Cu4 Cu6 Cu10 -148.38(8)
C27 Cu4 Cu6 Cu10 115.16(10)
Cu1 Cu4 Cu6 Cu10 -168.30(2)
Cu9 Cu4 Cu6 Cu10 -4.169(19)
C21 Cu4 Cu6 Cu14 108.42(9)
C58 Cu4 Cu6 Cu14 -33.07(12)
C57 Cu4 Cu6 Cu14 -50.16(8)
C27 Cu4 Cu6 Cu14 -146.62(10)
Cu1 Cu4 Cu6 Cu14 -70.082(15)
Cu9 Cu4 Cu6 Cu14 94.050(15)
C21 Cu4 Cu6 Cu5 -106.31(9)
C58 Cu4 Cu6 Cu5 112.20(12)
C57 Cu4 Cu6 Cu5 95.12(8)
C27 Cu4 Cu6 Cu5 -1.34(10)
Cu1 Cu4 Cu6 Cu5 75.192(18)
Cu9 Cu4 Cu6 Cu5 -120.676(18)
C21 Cu4 Cu6 Cu1 178.50(10)
C58 Cu4 Cu6 Cu1 37.01(12)
C57 Cu4 Cu6 Cu1 19.93(8)
C27 Cu4 Cu6 Cu1 -76.53(10)
Cu9 Cu4 Cu6 Cu1 164.132(17)
C21 Cu4 Cu6 Cu3 173.54(10)
C58 Cu4 Cu6 Cu3 32.06(12)
C57 Cu4 Cu6 Cu3 14.97(9)
C27 Cu4 Cu6 Cu3 -81.49(10)
Cu1 Cu4 Cu6 Cu3 -4.96(3)
Cu9 Cu4 Cu6 Cu3 159.18(4)
C63 Cu1 Cu7 C39 -160.5(5)
C57 Cu1 Cu7 C39 72.3(5)
C45 Cu1 Cu7 C39 45.6(5)
C27 Cu1 Cu7 C39 -56.6(5)
Cu8 Cu1 Cu7 C39 71.2(5)
Cu4 Cu1 Cu7 C39 -66.4(5)
Cu6 Cu1 Cu7 C39 -105.2(5)
Cu2 Cu1 Cu7 C39 -11.8(5)
Cu14 Cu1 Cu7 C39 -158.1(5)
Cu13 Cu1 Cu7 C39 131.2(5)
C63 Cu1 Cu7 C45 153.93(14)
C57 Cu1 Cu7 C45 26.7(2)
C27 Cu1 Cu7 C45 -102.24(12)
Cu8 Cu1 Cu7 C45 25.63(10)
Cu4 Cu1 Cu7 C45 -112.02(10)
Cu6 Cu1 Cu7 C45 -150.78(10)
Cu2 Cu1 Cu7 C45 -57.42(10)
Cu14 Cu1 Cu7 C45 156.28(10)
Cu13 Cu1 Cu7 C45 85.60(10)
C57 Cu1 Cu7 C63 -127.2(2)
C45 Cu1 Cu7 C63 -153.93(14)
C27 Cu1 Cu7 C63 103.83(12)
Cu8 Cu1 Cu7 C63 -128.30(10)
Cu4 Cu1 Cu7 C63 94.05(10)
Cu6 Cu1 Cu7 C63 55.29(9)
Cu2 Cu1 Cu7 C63 148.65(10)
Cu14 Cu1 Cu7 C63 2.35(9)
Cu13 Cu1 Cu7 C63 -68.33(10)
C63 Cu1 Cu7 C64 14.03(12)
C57 Cu1 Cu7 C64 -113.2(2)
C45 Cu1 Cu7 C64 -139.90(12)
C27 Cu1 Cu7 C64 117.86(10)
Cu8 Cu1 Cu7 C64 -114.27(7)
Cu4 Cu1 Cu7 C64 108.08(8)
Cu6 Cu1 Cu7 C64 69.32(7)
Cu2 Cu1 Cu7 C64 162.68(7)
Cu14 Cu1 Cu7 C64 16.38(7)
Cu13 Cu1 Cu7 C64 -54.30(7)
C63 Cu1 Cu7 Cu12 -137.33(10)
C57 Cu1 Cu7 Cu12 95.5(2)
C45 Cu1 Cu7 Cu12 68.74(10)
C27 Cu1 Cu7 Cu12 -33.49(7)
Cu8 Cu1 Cu7 Cu12 94.37(2)
Cu4 Cu1 Cu7 Cu12 -43.27(4)
Cu6 Cu1 Cu7 Cu12 -82.03(2)
Cu2 Cu1 Cu7 Cu12 11.325(18)
Cu14 Cu1 Cu7 Cu12 -134.975(19)
Cu13 Cu1 Cu7 Cu12 154.345(19)
C63 Cu1 Cu7 Cu2 -148.65(10)
C57 Cu1 Cu7 Cu2 84.2(2)
C45 Cu1 Cu7 Cu2 57.42(10)
C27 Cu1 Cu7 Cu2 -44.82(7)
Cu8 Cu1 Cu7 Cu2 83.047(17)
Cu4 Cu1 Cu7 Cu2 -54.60(3)
Cu6 Cu1 Cu7 Cu2 -93.357(15)
Cu14 Cu1 Cu7 Cu2 -146.300(19)
Cu13 Cu1 Cu7 Cu2 143.02(2)
C63 Cu1 Cu7 Cu3 -31.29(9)
C57 Cu1 Cu7 Cu3 -158.5(2)
C45 Cu1 Cu7 Cu3 174.78(10)
C27 Cu1 Cu7 Cu3 72.54(7)
Cu8 Cu1 Cu7 Cu3 -159.596(16)
Cu4 Cu1 Cu7 Cu3 62.76(3)
Cu6 Cu1 Cu7 Cu3 24.000(14)
Cu2 Cu1 Cu7 Cu3 117.357(16)
Cu14 Cu1 Cu7 Cu3 -28.943(18)
Cu13 Cu1 Cu7 Cu3 -99.623(19)
C63 Cu1 Cu7 Cu11 -73.40(10)
C57 Cu1 Cu7 Cu11 159.4(2)
C45 Cu1 Cu7 Cu11 132.67(10)
C27 Cu1 Cu7 Cu11 30.43(7)
Cu8 Cu1 Cu7 Cu11 158.29(2)
Cu4 Cu1 Cu7 Cu11 20.65(4)
Cu6 Cu1 Cu7 Cu11 -18.11(3)
Cu2 Cu1 Cu7 Cu11 75.25(2)
Cu14 Cu1 Cu7 Cu11 -71.05(3)
Cu13 Cu1 Cu7 Cu11 -141.73(2)
C63 Cu1 Cu7 Cu5 -90.87(9)
C57 Cu1 Cu7 Cu5 141.9(2)
C45 Cu1 Cu7 Cu5 115.20(10)
C27 Cu1 Cu7 Cu5 12.96(7)
Cu8 Cu1 Cu7 Cu5 140.826(16)
Cu4 Cu1 Cu7 Cu5 3.18(3)
Cu6 Cu1 Cu7 Cu5 -35.579(13)
Cu2 Cu1 Cu7 Cu5 57.779(13)
Cu14 Cu1 Cu7 Cu5 -88.521(16)
Cu13 Cu1 Cu7 Cu5 -159.201(18)
O4 Cu2 Cu7 C39 32.36(14)
C28 Cu2 Cu7 C39 -106.32(14)
C45 Cu2 Cu7 C39 109.18(15)
C27 Cu2 Cu7 C39 -130.93(13)
Cu1 Cu2 Cu7 C39 177.22(11)
Cu12 Cu2 Cu7 C39 -14.44(11)
Cu5 Cu2 Cu7 C39 -84.59(11)
O4 Cu2 Cu7 C45 -76.82(13)
C28 Cu2 Cu7 C45 144.50(14)
C27 Cu2 Cu7 C45 119.89(13)
Cu1 Cu2 Cu7 C45 68.03(10)
Cu12 Cu2 Cu7 C45 -123.63(10)
Cu5 Cu2 Cu7 C45 166.22(10)
O4 Cu2 Cu7 C63 -168.89(11)
C28 Cu2 Cu7 C63 52.43(12)
C45 Cu2 Cu7 C63 -92.07(13)
C27 Cu2 Cu7 C63 27.82(10)
Cu1 Cu2 Cu7 C63 -24.04(7)
Cu12 Cu2 Cu7 C63 144.30(8)
Cu5 Cu2 Cu7 C63 74.15(7)
O4 Cu2 Cu7 C64 -168.97(13)
C28 Cu2 Cu7 C64 52.34(14)
C45 Cu2 Cu7 C64 -92.15(14)
C27 Cu2 Cu7 C64 27.74(12)
Cu1 Cu2 Cu7 C64 -24.12(10)
Cu12 Cu2 Cu7 C64 144.22(10)
Cu5 Cu2 Cu7 C64 74.07(10)
O4 Cu2 Cu7 Cu1 -144.85(9)
C28 Cu2 Cu7 Cu1 76.46(9)
C45 Cu2 Cu7 Cu1 -68.03(10)
C27 Cu2 Cu7 Cu1 51.86(7)
Cu12 Cu2 Cu7 Cu1 168.340(19)
Cu5 Cu2 Cu7 Cu1 98.192(15)
O4 Cu2 Cu7 Cu12 46.81(9)
C28 Cu2 Cu7 Cu12 -91.88(9)
C45 Cu2 Cu7 Cu12 123.63(10)
C27 Cu2 Cu7 Cu12 -116.48(7)
Cu1 Cu2 Cu7 Cu12 -168.340(19)
Cu5 Cu2 Cu7 Cu12 -70.148(15)
O4 Cu2 Cu7 Cu3 142.28(9)
C28 Cu2 Cu7 Cu3 3.59(9)
C45 Cu2 Cu7 Cu3 -140.90(11)
C27 Cu2 Cu7 Cu3 -21.01(8)
Cu1 Cu2 Cu7 Cu3 -72.871(17)
Cu12 Cu2 Cu7 Cu3 95.469(19)
Cu5 Cu2 Cu7 Cu3 25.321(15)
O4 Cu2 Cu7 Cu11 81.87(9)
C28 Cu2 Cu7 Cu11 -56.82(9)
C45 Cu2 Cu7 Cu11 158.69(10)
C27 Cu2 Cu7 Cu11 -81.42(7)
Cu1 Cu2 Cu7 Cu11 -133.282(18)
Cu12 Cu2 Cu7 Cu11 35.058(16)
Cu5 Cu2 Cu7 Cu11 -35.090(15)
O4 Cu2 Cu7 Cu5 116.96(9)
C28 Cu2 Cu7 Cu5 -21.73(9)
C45 Cu2 Cu7 Cu5 -166.22(10)
C27 Cu2 Cu7 Cu5 -46.33(7)
Cu1 Cu2 Cu7 Cu5 -98.192(15)
Cu12 Cu2 Cu7 Cu5 70.148(15)
O2 Cu3 Cu7 C39 -26.10(14)
C64 Cu3 Cu7 C39 -112.95(14)
C9 Cu3 Cu7 C39 101.38(13)
C63 Cu3 Cu7 C39 -157.49(14)
Cu6 Cu3 Cu7 C39 146.03(10)
Cu11 Cu3 Cu7 C39 25.35(10)
Cu5 Cu3 Cu7 C39 91.17(10)
O2 Cu3 Cu7 C45 170.76(16)
C64 Cu3 Cu7 C45 83.90(16)
C9 Cu3 Cu7 C45 -61.77(16)
C63 Cu3 Cu7 C45 39.36(16)
Cu6 Cu3 Cu7 C45 -17.12(13)
Cu11 Cu3 Cu7 C45 -137.80(13)
Cu5 Cu3 Cu7 C45 -71.97(13)
O2 Cu3 Cu7 C63 131.39(13)
C64 Cu3 Cu7 C63 44.54(14)
C9 Cu3 Cu7 C63 -101.13(13)
Cu6 Cu3 Cu7 C63 -56.48(10)
Cu11 Cu3 Cu7 C63 -177.16(10)
Cu5 Cu3 Cu7 C63 -111.33(10)
O2 Cu3 Cu7 C64 86.85(13)
C9 Cu3 Cu7 C64 -145.68(13)
C63 Cu3 Cu7 C64 -44.54(14)
Cu6 Cu3 Cu7 C64 -101.02(10)
Cu11 Cu3 Cu7 C64 138.30(10)
Cu5 Cu3 Cu7 C64 -155.88(10)
O2 Cu3 Cu7 Cu1 164.04(9)
C64 Cu3 Cu7 Cu1 77.19(10)
C9 Cu3 Cu7 Cu1 -68.49(9)
C63 Cu3 Cu7 Cu1 32.64(10)
Cu6 Cu3 Cu7 Cu1 -23.832(15)
Cu11 Cu3 Cu7 Cu1 -144.515(18)
Cu5 Cu3 Cu7 Cu1 -78.689(14)
O2 Cu3 Cu7 Cu12 -78.54(9)
C64 Cu3 Cu7 Cu12 -165.40(10)
C9 Cu3 Cu7 Cu12 48.93(9)
C63 Cu3 Cu7 Cu12 150.06(10)
Cu6 Cu3 Cu7 Cu12 93.584(17)
Cu11 Cu3 Cu7 Cu12 -27.099(16)
Cu5 Cu3 Cu7 Cu12 38.728(15)
O2 Cu3 Cu7 Cu2 -141.83(9)
C64 Cu3 Cu7 Cu2 131.31(10)
C9 Cu3 Cu7 Cu2 -14.36(9)
C63 Cu3 Cu7 Cu2 86.77(10)
Cu6 Cu3 Cu7 Cu2 30.294(17)
Cu11 Cu3 Cu7 Cu2 -90.389(19)
Cu5 Cu3 Cu7 Cu2 -24.562(15)
O2 Cu3 Cu7 Cu11 -51.45(9)
C64 Cu3 Cu7 Cu11 -138.30(10)
C9 Cu3 Cu7 Cu11 76.03(9)
C63 Cu3 Cu7 Cu11 177.16(10)
Cu6 Cu3 Cu7 Cu11 120.683(17)
Cu5 Cu3 Cu7 Cu11 65.827(14)
O2 Cu3 Cu7 Cu5 -117.27(9)
C64 Cu3 Cu7 Cu5 155.88(10)
C9 Cu3 Cu7 Cu5 10.20(9)
C63 Cu3 Cu7 Cu5 111.33(10)
Cu6 Cu3 Cu7 Cu5 54.856(12)
Cu11 Cu3 Cu7 Cu5 -65.827(14)
C33 Cu5 Cu7 C39 7.88(13)
C9 Cu5 Cu7 C39 -107.47(12)
C27 Cu5 Cu7 C39 153.78(12)
C28 Cu5 Cu7 C39 126.88(12)
Cu6 Cu5 Cu7 C39 -155.60(10)
Cu11 Cu5 Cu7 C39 -27.73(10)
Cu2 Cu5 Cu7 C39 109.21(10)
Cu12 Cu5 Cu7 C39 36.91(10)
Cu3 Cu5 Cu7 C39 -98.17(10)
C33 Cu5 Cu7 C45 -111.61(12)
C9 Cu5 Cu7 C45 133.03(11)
C27 Cu5 Cu7 C45 34.28(11)
C28 Cu5 Cu7 C45 7.39(11)
Cu6 Cu5 Cu7 C45 84.90(8)
Cu11 Cu5 Cu7 C45 -147.23(8)
Cu2 Cu5 Cu7 C45 -10.29(8)
Cu12 Cu5 Cu7 C45 -82.59(8)
Cu3 Cu5 Cu7 C45 142.33(8)
C33 Cu5 Cu7 C63 149.72(12)
C9 Cu5 Cu7 C63 34.37(11)
C27 Cu5 Cu7 C63 -64.38(10)
C28 Cu5 Cu7 C63 -91.28(10)
Cu6 Cu5 Cu7 C63 -13.76(7)
Cu11 Cu5 Cu7 C63 114.10(7)
Cu2 Cu5 Cu7 C63 -108.96(7)
Cu12 Cu5 Cu7 C63 178.75(7)
Cu3 Cu5 Cu7 C63 43.67(7)
C33 Cu5 Cu7 C64 123.51(11)
C9 Cu5 Cu7 C64 8.15(11)
C27 Cu5 Cu7 C64 -90.59(10)
C28 Cu5 Cu7 C64 -117.49(10)
Cu6 Cu5 Cu7 C64 -39.98(7)
Cu11 Cu5 Cu7 C64 87.89(7)
Cu2 Cu5 Cu7 C64 -135.17(7)
Cu12 Cu5 Cu7 C64 152.53(7)
Cu3 Cu5 Cu7 C64 17.45(7)
C33 Cu5 Cu7 Cu1 -159.95(9)
C9 Cu5 Cu7 Cu1 84.70(8)
C27 Cu5 Cu7 Cu1 -14.05(7)
C28 Cu5 Cu7 Cu1 -40.95(7)
Cu6 Cu5 Cu7 Cu1 36.563(13)
Cu11 Cu5 Cu7 Cu1 164.431(17)
Cu2 Cu5 Cu7 Cu1 -58.629(13)
Cu12 Cu5 Cu7 Cu1 -130.925(17)
Cu3 Cu5 Cu7 Cu1 93.995(15)
C33 Cu5 Cu7 Cu12 -29.03(9)
C9 Cu5 Cu7 Cu12 -144.38(8)
C27 Cu5 Cu7 Cu12 116.87(7)
C28 Cu5 Cu7 Cu12 89.97(7)
Cu6 Cu5 Cu7 Cu12 167.488(17)
Cu11 Cu5 Cu7 Cu12 -64.644(15)
Cu2 Cu5 Cu7 Cu12 72.295(14)
Cu3 Cu5 Cu7 Cu12 -135.081(16)
C33 Cu5 Cu7 Cu2 -101.32(9)
C9 Cu5 Cu7 Cu2 143.32(8)
C27 Cu5 Cu7 Cu2 44.58(7)
C28 Cu5 Cu7 Cu2 17.68(7)
Cu6 Cu5 Cu7 Cu2 95.192(14)
Cu11 Cu5 Cu7 Cu2 -136.940(17)
Cu12 Cu5 Cu7 Cu2 -72.295(14)
Cu3 Cu5 Cu7 Cu2 152.624(16)
C33 Cu5 Cu7 Cu3 106.05(9)
C9 Cu5 Cu7 Cu3 -9.30(8)
C27 Cu5 Cu7 Cu3 -108.05(7)
C28 Cu5 Cu7 Cu3 -134.95(7)
Cu6 Cu5 Cu7 Cu3 -57.432(13)
Cu11 Cu5 Cu7 Cu3 70.436(15)
Cu2 Cu5 Cu7 Cu3 -152.624(16)
Cu12 Cu5 Cu7 Cu3 135.081(16)
C33 Cu5 Cu7 Cu11 35.62(9)
C9 Cu5 Cu7 Cu11 -79.74(8)
C27 Cu5 Cu7 Cu11 -178.48(7)
C28 Cu5 Cu7 Cu11 154.62(7)
Cu6 Cu5 Cu7 Cu11 -127.868(17)
Cu2 Cu5 Cu7 Cu11 136.940(17)
Cu12 Cu5 Cu7 Cu11 64.644(15)
Cu3 Cu5 Cu7 Cu11 -70.436(15)
C63 Cu1 Cu8 O5 79.4(2)
C57 Cu1 Cu8 O5 -43.7(2)
C45 Cu1 Cu8 O5 161.5(2)
C27 Cu1 Cu8 O5 -123.9(2)
Cu4 Cu1 Cu8 O5 -68.2(2)
Cu7 Cu1 Cu8 O5 135.8(2)
Cu2 Cu1 Cu8 O5 -158.8(2)
Cu14 Cu1 Cu8 O5 13.7(2)
Cu13 Cu1 Cu8 O5 11.0(2)
C63 Cu1 Cu8 C46 -71.60(13)
C57 Cu1 Cu8 C46 165.32(12)
C45 Cu1 Cu8 C46 10.56(12)
C27 Cu1 Cu8 C46 85.11(12)
Cu4 Cu1 Cu8 C46 140.84(8)
Cu7 Cu1 Cu8 C46 -15.21(8)
Cu2 Cu1 Cu8 C46 50.17(8)
Cu14 Cu1 Cu8 C46 -137.33(8)
Cu13 Cu1 Cu8 C46 -139.95(8)
C63 Cu1 Cu8 C45 -82.17(14)
C57 Cu1 Cu8 C45 154.76(13)
C27 Cu1 Cu8 C45 74.55(13)
Cu4 Cu1 Cu8 C45 130.27(10)
Cu7 Cu1 Cu8 C45 -25.77(10)
Cu2 Cu1 Cu8 C45 39.61(10)
Cu14 Cu1 Cu8 C45 -147.89(10)
Cu13 Cu1 Cu8 C45 -150.52(10)
C63 Cu1 Cu8 C57 123.07(14)
C45 Cu1 Cu8 C57 -154.76(13)
C27 Cu1 Cu8 C57 -80.22(13)
Cu4 Cu1 Cu8 C57 -24.49(10)
Cu7 Cu1 Cu8 C57 179.46(10)
Cu2 Cu1 Cu8 C57 -115.16(10)
Cu14 Cu1 Cu8 C57 57.35(10)
Cu13 Cu1 Cu8 C57 54.72(9)
C63 Cu1 Cu8 Cu13 68.35(10)
C57 Cu1 Cu8 Cu13 -54.72(9)
C45 Cu1 Cu8 Cu13 150.52(10)
C27 Cu1 Cu8 Cu13 -134.94(8)
Cu4 Cu1 Cu8 Cu13 -79.210(17)
Cu7 Cu1 Cu8 Cu13 124.743(17)
Cu2 Cu1 Cu8 Cu13 -169.878(16)
Cu14 Cu1 Cu8 Cu13 2.629(19)
C58 Cu4 Cu9 C21 -70.57(17)
C57 Cu4 Cu9 C21 -121.29(19)
C27 Cu4 Cu9 C21 118.36(15)
Cu1 Cu4 Cu9 C21 173.77(14)
Cu6 Cu4 Cu9 C21 158.12(14)
C21 Cu4 Cu9 C22 3.15(16)
C58 Cu4 Cu9 C22 -67.42(13)
C57 Cu4 Cu9 C22 -118.14(16)
C27 Cu4 Cu9 C22 121.52(11)
Cu1 Cu4 Cu9 C22 176.92(8)
Cu6 Cu4 Cu9 C22 161.27(8)
C21 Cu4 Cu9 C15 163.89(16)
C58 Cu4 Cu9 C15 93.32(13)
C57 Cu4 Cu9 C15 42.61(16)
C27 Cu4 Cu9 C15 -77.74(11)
Cu1 Cu4 Cu9 C15 -22.34(8)
Cu6 Cu4 Cu9 C15 -37.99(8)
C21 Cu4 Cu9 Cu10 -154.95(14)
C58 Cu4 Cu9 Cu10 134.48(11)
C57 Cu4 Cu9 Cu10 83.77(13)
C27 Cu4 Cu9 Cu10 -36.58(7)
Cu1 Cu4 Cu9 Cu10 18.82(2)
Cu6 Cu4 Cu9 Cu10 3.168(14)
C27 Cu6 Cu10 O7 80.5(3)
C15 Cu6 Cu10 O7 -41.7(3)
C9 Cu6 Cu10 O7 163.8(3)
C63 Cu6 Cu10 O7 -122.1(3)
Cu14 Cu6 Cu10 O7 -66.1(2)
Cu5 Cu6 Cu10 O7 136.0(2)
Cu3 Cu6 Cu10 O7 -156.0(2)
Cu4 Cu6 Cu10 O7 15.6(2)
C27 Cu6 Cu10 C10 -72.51(12)
C15 Cu6 Cu10 C10 165.26(12)
C9 Cu6 Cu10 C10 10.71(13)
C63 Cu6 Cu10 C10 84.84(12)
Cu14 Cu6 Cu10 C10 140.85(8)
Cu5 Cu6 Cu10 C10 -17.10(8)
Cu3 Cu6 Cu10 C10 50.93(8)
Cu4 Cu6 Cu10 C10 -137.50(8)
C27 Cu6 Cu10 C9 -83.22(14)
C15 Cu6 Cu10 C9 154.54(14)
C63 Cu6 Cu10 C9 74.13(13)
Cu14 Cu6 Cu10 C9 130.14(10)
Cu5 Cu6 Cu10 C9 -27.81(10)
Cu3 Cu6 Cu10 C9 40.22(10)
Cu4 Cu6 Cu10 C9 -148.21(10)
C27 Cu6 Cu10 C15 122.23(14)
C9 Cu6 Cu10 C15 -154.54(14)
C63 Cu6 Cu10 C15 -80.41(13)
Cu14 Cu6 Cu10 C15 -24.40(10)
Cu5 Cu6 Cu10 C15 177.65(10)
Cu3 Cu6 Cu10 C15 -114.32(10)
Cu4 Cu6 Cu10 C15 57.25(10)
C27 Cu6 Cu10 Cu9 69.33(10)
C15 Cu6 Cu10 Cu9 -52.90(10)
C9 Cu6 Cu10 Cu9 152.56(10)
C63 Cu6 Cu10 Cu9 -133.31(9)
Cu14 Cu6 Cu10 Cu9 -77.303(17)
Cu5 Cu6 Cu10 Cu9 124.748(17)
Cu3 Cu6 Cu10 Cu9 -167.223(16)
Cu4 Cu6 Cu10 Cu9 4.35(2)
O8 Cu9 Cu10 O7 4.61(12)
C21 Cu9 Cu10 O7 159.92(15)
C22 Cu9 Cu10 O7 112.6(2)
C15 Cu9 Cu10 O7 -120.04(14)
Cu4 Cu9 Cu10 O7 -179.11(9)
O8 Cu9 Cu10 C10 -111.77(15)
C21 Cu9 Cu10 C10 43.54(17)
C22 Cu9 Cu10 C10 -3.8(3)
C15 Cu9 Cu10 C10 123.59(16)
Cu4 Cu9 Cu10 C10 64.51(13)
O8 Cu9 Cu10 C9 -153.17(13)
C21 Cu9 Cu10 C9 2.14(16)
C22 Cu9 Cu10 C9 -45.2(2)
C15 Cu9 Cu10 C9 82.18(14)
Cu4 Cu9 Cu10 C9 23.11(10)
O8 Cu9 Cu10 C15 124.65(13)
C21 Cu9 Cu10 C15 -80.04(16)
C22 Cu9 Cu10 C15 -127.4(2)
Cu4 Cu9 Cu10 C15 -59.07(10)
O8 Cu9 Cu10 Cu6 -179.62(9)
C21 Cu9 Cu10 Cu6 -24.31(12)
C22 Cu9 Cu10 Cu6 -71.7(2)
C15 Cu9 Cu10 Cu6 55.73(10)
Cu4 Cu9 Cu10 Cu6 -3.340(15)
C33 Cu5 Cu11 O1 107.26(16)
C9 Cu5 Cu11 O1 -16.78(13)
C27 Cu5 Cu11 O1 -119.13(15)
C28 Cu5 Cu11 O1 -177.60(17)
Cu6 Cu5 Cu11 O1 -63.55(10)
Cu2 Cu5 Cu11 O1 -158.39(10)
Cu12 Cu5 Cu11 O1 172.20(10)
Cu3 Cu5 Cu11 O1 -54.21(10)
Cu7 Cu5 Cu11 O1 -121.59(10)
C9 Cu5 Cu11 C33 -124.04(15)
C27 Cu5 Cu11 C33 133.61(17)
C28 Cu5 Cu11 C33 75.14(19)
Cu6 Cu5 Cu11 C33 -170.81(13)
Cu2 Cu5 Cu11 C33 94.34(13)
Cu12 Cu5 Cu11 C33 64.94(13)
Cu3 Cu5 Cu11 C33 -161.47(13)
Cu7 Cu5 Cu11 C33 131.15(13)
C33 Cu5 Cu11 C39 -105.57(16)
C9 Cu5 Cu11 C39 130.39(12)
C27 Cu5 Cu11 C39 28.04(15)
C28 Cu5 Cu11 C39 -30.43(18)
Cu6 Cu5 Cu11 C39 83.62(10)
Cu2 Cu5 Cu11 C39 -11.23(10)
Cu12 Cu5 Cu11 C39 -40.63(9)
Cu3 Cu5 Cu11 C39 92.96(9)
Cu7 Cu5 Cu11 C39 25.58(9)
C33 Cu5 Cu11 Cu12 -64.94(12)
C9 Cu5 Cu11 Cu12 171.02(8)
C27 Cu5 Cu11 Cu12 68.68(12)
C28 Cu5 Cu11 Cu12 10.20(15)
Cu6 Cu5 Cu11 Cu12 124.25(2)
Cu2 Cu5 Cu11 Cu12 29.408(18)
Cu3 Cu5 Cu11 Cu12 133.59(2)
Cu7 Cu5 Cu11 Cu12 66.209(16)
C33 Cu5 Cu11 Cu3 161.47(13)
C9 Cu5 Cu11 Cu3 37.43(8)
C27 Cu5 Cu11 Cu3 -64.91(12)
C28 Cu5 Cu11 Cu3 -123.39(15)
Cu6 Cu5 Cu11 Cu3 -9.340(17)
Cu2 Cu5 Cu11 Cu3 -104.181(17)
Cu12 Cu5 Cu11 Cu3 -133.59(2)
Cu7 Cu5 Cu11 Cu3 -67.380(14)
C33 Cu5 Cu11 Cu7 -131.15(13)
C9 Cu5 Cu11 Cu7 104.81(8)
C27 Cu5 Cu11 Cu7 2.47(12)
C28 Cu5 Cu11 Cu7 -56.01(15)
Cu6 Cu5 Cu11 Cu7 58.040(18)
Cu2 Cu5 Cu11 Cu7 -36.801(15)
Cu12 Cu5 Cu11 Cu7 -66.209(16)
Cu3 Cu5 Cu11 Cu7 67.380(14)
O2 Cu3 Cu11 O1 -3.31(11)
C64 Cu3 Cu11 O1 -110.25(11)
C9 Cu3 Cu11 O1 100.80(11)
C63 Cu3 Cu11 O1 -147.08(11)
Cu6 Cu3 Cu11 O1 149.24(8)
Cu7 Cu3 Cu11 O1 -144.69(8)
Cu5 Cu3 Cu11 O1 140.28(8)
O2 Cu3 Cu11 C33 -130.00(12)
C64 Cu3 Cu11 C33 123.06(12)
C9 Cu3 Cu11 C33 -25.89(12)
C63 Cu3 Cu11 C33 86.23(12)
Cu6 Cu3 Cu11 C33 22.55(9)
Cu7 Cu3 Cu11 C33 88.62(9)
Cu5 Cu3 Cu11 C33 13.59(9)
O2 Cu3 Cu11 C39 118.43(11)
C64 Cu3 Cu11 C39 11.49(12)
C9 Cu3 Cu11 C39 -137.46(12)
C63 Cu3 Cu11 C39 -25.34(12)
Cu6 Cu3 Cu11 C39 -89.02(9)
Cu7 Cu3 Cu11 C39 -22.95(9)
Cu5 Cu3 Cu11 C39 -97.98(9)
O2 Cu3 Cu11 Cu12 171.73(7)
C64 Cu3 Cu11 Cu12 64.79(8)
C9 Cu3 Cu11 Cu12 -84.16(8)
C63 Cu3 Cu11 Cu12 27.96(9)
Cu6 Cu3 Cu11 Cu12 -35.72(3)
Cu7 Cu3 Cu11 Cu12 30.356(19)
Cu5 Cu3 Cu11 Cu12 -44.679(19)
O2 Cu3 Cu11 Cu5 -143.59(7)
C64 Cu3 Cu11 Cu5 109.47(8)
C9 Cu3 Cu11 Cu5 -39.48(8)
C63 Cu3 Cu11 Cu5 72.64(8)
Cu6 Cu3 Cu11 Cu5 8.959(17)
Cu7 Cu3 Cu11 Cu5 75.036(14)
O2 Cu3 Cu11 Cu7 141.38(7)
C64 Cu3 Cu11 Cu7 34.44(8)
C9 Cu3 Cu11 Cu7 -114.51(8)
C63 Cu3 Cu11 Cu7 -2.39(8)
Cu6 Cu3 Cu11 Cu7 -66.076(17)
Cu5 Cu3 Cu11 Cu7 -75.036(14)
C39 Cu7 Cu11 O1 -97.74(17)
C45 Cu7 Cu11 O1 -177.08(16)
C63 Cu7 Cu11 O1 50.01(12)
C64 Cu7 Cu11 O1 19.22(12)
Cu1 Cu7 Cu11 O1 99.69(10)
Cu12 Cu7 Cu11 O1 -165.32(10)
Cu2 Cu7 Cu11 O1 156.43(10)
Cu3 Cu7 Cu11 O1 47.84(10)
Cu5 Cu7 Cu11 O1 120.63(10)
C39 Cu7 Cu11 C33 109.14(16)
C45 Cu7 Cu11 C33 29.79(16)
C63 Cu7 Cu11 C33 -103.11(12)
C64 Cu7 Cu11 C33 -133.90(11)
Cu1 Cu7 Cu11 C33 -53.44(9)
Cu12 Cu7 Cu11 C33 41.55(9)
Cu2 Cu7 Cu11 C33 3.30(9)
Cu3 Cu7 Cu11 C33 -105.29(9)
Cu5 Cu7 Cu11 C33 -32.50(9)
C45 Cu7 Cu11 C39 -79.34(18)
C63 Cu7 Cu11 C39 147.75(15)
C64 Cu7 Cu11 C39 116.96(15)
Cu1 Cu7 Cu11 C39 -162.58(13)
Cu12 Cu7 Cu11 C39 -67.59(13)
Cu2 Cu7 Cu11 C39 -105.83(13)
Cu3 Cu7 Cu11 C39 145.57(13)
Cu5 Cu7 Cu11 C39 -141.63(13)
C39 Cu7 Cu11 Cu12 67.59(13)
C45 Cu7 Cu11 Cu12 -11.75(13)
C63 Cu7 Cu11 Cu12 -144.66(8)
C64 Cu7 Cu11 Cu12 -175.45(7)
Cu1 Cu7 Cu11 Cu12 -94.99(3)
Cu2 Cu7 Cu11 Cu12 -38.243(17)
Cu3 Cu7 Cu11 Cu12 -146.84(2)
Cu5 Cu7 Cu11 Cu12 -74.046(17)
C39 Cu7 Cu11 Cu5 141.63(13)
C45 Cu7 Cu11 Cu5 62.29(13)
C63 Cu7 Cu11 Cu5 -70.62(8)
C64 Cu7 Cu11 Cu5 -101.41(7)
Cu1 Cu7 Cu11 Cu5 -20.94(2)
Cu12 Cu7 Cu11 Cu5 74.046(17)
Cu2 Cu7 Cu11 Cu5 35.803(14)
Cu3 Cu7 Cu11 Cu5 -72.791(14)
C39 Cu7 Cu11 Cu3 -145.57(13)
C45 Cu7 Cu11 Cu3 135.08(13)
C63 Cu7 Cu11 Cu3 2.18(8)
C64 Cu7 Cu11 Cu3 -28.61(7)
Cu1 Cu7 Cu11 Cu3 51.85(2)
Cu12 Cu7 Cu11 Cu3 146.84(2)
Cu2 Cu7 Cu11 Cu3 108.594(16)
Cu5 Cu7 Cu11 Cu3 72.791(14)
O1 Cu11 Cu12 O3 -19.9(4)
C33 Cu11 Cu12 O3 83.9(3)
C39 Cu11 Cu12 O3 -97.5(3)
Cu5 Cu11 Cu12 O3 135.5(3)
Cu3 Cu11 Cu12 O3 179.8(3)
Cu7 Cu11 Cu12 O3 -149.6(3)
O1 Cu11 Cu12 C39 77.6(3)
C33 Cu11 Cu12 C39 -178.56(15)
Cu5 Cu11 Cu12 C39 -126.98(11)
Cu3 Cu11 Cu12 C39 -82.70(11)
Cu7 Cu11 Cu12 C39 -52.07(11)
O1 Cu11 Cu12 C33 -103.8(3)
C39 Cu11 Cu12 C33 178.56(15)
Cu5 Cu11 Cu12 C33 51.58(10)
Cu3 Cu11 Cu12 C33 95.86(11)
Cu7 Cu11 Cu12 C33 126.49(11)
O1 Cu11 Cu12 Cu7 129.7(3)
C33 Cu11 Cu12 Cu7 -126.49(11)
C39 Cu11 Cu12 Cu7 52.07(11)
Cu5 Cu11 Cu12 Cu7 -74.912(14)
Cu3 Cu11 Cu12 Cu7 -30.632(19)
O1 Cu11 Cu12 Cu2 172.7(3)
C33 Cu11 Cu12 Cu2 -83.48(11)
C39 Cu11 Cu12 Cu2 95.08(11)
Cu5 Cu11 Cu12 Cu2 -31.901(19)
Cu3 Cu11 Cu12 Cu2 12.38(3)
Cu7 Cu11 Cu12 Cu2 43.011(18)
O1 Cu11 Cu12 Cu5 -155.4(3)
C33 Cu11 Cu12 Cu5 -51.58(10)
C39 Cu11 Cu12 Cu5 126.98(11)
Cu3 Cu11 Cu12 Cu5 44.280(18)
Cu7 Cu11 Cu12 Cu5 74.912(15)
C39 Cu7 Cu12 O3 106.36(16)
C45 Cu7 Cu12 O3 -18.61(12)
C63 Cu7 Cu12 O3 -125.60(15)
C64 Cu7 Cu12 O3 177.04(17)
Cu1 Cu7 Cu12 O3 -67.18(10)
Cu2 Cu7 Cu12 O3 -56.10(10)
Cu3 Cu7 Cu12 O3 -162.76(10)
Cu11 Cu7 Cu12 O3 168.36(10)
Cu5 Cu7 Cu12 O3 -123.56(10)
C45 Cu7 Cu12 C39 -124.97(15)
C63 Cu7 Cu12 C39 128.04(17)
C64 Cu7 Cu12 C39 70.68(19)
Cu1 Cu7 Cu12 C39 -173.53(13)
Cu2 Cu7 Cu12 C39 -162.46(13)
Cu3 Cu7 Cu12 C39 90.88(13)
Cu11 Cu7 Cu12 C39 62.00(13)
Cu5 Cu7 Cu12 C39 130.09(13)
C39 Cu7 Cu12 C33 -103.51(15)
C45 Cu7 Cu12 C33 131.52(11)
C63 Cu7 Cu12 C33 24.53(14)
C64 Cu7 Cu12 C33 -32.83(16)
Cu1 Cu7 Cu12 C33 82.95(8)
Cu2 Cu7 Cu12 C33 94.03(8)
Cu3 Cu7 Cu12 C33 -12.63(8)
Cu11 Cu7 Cu12 C33 -41.51(8)
Cu5 Cu7 Cu12 C33 26.57(8)
C39 Cu7 Cu12 Cu11 -62.00(13)
C45 Cu7 Cu12 Cu11 173.03(8)
C63 Cu7 Cu12 Cu11 66.04(12)
C64 Cu7 Cu12 Cu11 8.68(14)
Cu1 Cu7 Cu12 Cu11 124.46(2)
Cu2 Cu7 Cu12 Cu11 135.541(19)
Cu3 Cu7 Cu12 Cu11 28.882(17)
Cu5 Cu7 Cu12 Cu11 68.085(16)
C39 Cu7 Cu12 Cu2 162.46(13)
C45 Cu7 Cu12 Cu2 37.49(8)
C63 Cu7 Cu12 Cu2 -69.50(12)
C64 Cu7 Cu12 Cu2 -126.86(14)
Cu1 Cu7 Cu12 Cu2 -11.078(18)
Cu3 Cu7 Cu12 Cu2 -106.658(16)
Cu11 Cu7 Cu12 Cu2 -135.541(19)
Cu5 Cu7 Cu12 Cu2 -67.455(13)
C39 Cu7 Cu12 Cu5 -130.09(13)
C45 Cu7 Cu12 Cu5 104.94(8)
C63 Cu7 Cu12 Cu5 -2.05(12)
C64 Cu7 Cu12 Cu5 -59.41(14)
Cu1 Cu7 Cu12 Cu5 56.378(18)
Cu2 Cu7 Cu12 Cu5 67.455(13)
Cu3 Cu7 Cu12 Cu5 -39.203(14)
Cu11 Cu7 Cu12 Cu5 -68.085(16)
O4 Cu2 Cu12 O3 -4.36(11)
C28 Cu2 Cu12 O3 -110.17(12)
C45 Cu2 Cu12 O3 99.65(12)
C27 Cu2 Cu12 O3 -146.57(12)
Cu1 Cu2 Cu12 O3 149.29(9)
Cu5 Cu2 Cu12 O3 -143.58(9)
Cu7 Cu2 Cu12 O3 138.89(9)
O4 Cu2 Cu12 C39 -129.94(12)
C28 Cu2 Cu12 C39 124.24(13)
C45 Cu2 Cu12 C39 -25.93(12)
C27 Cu2 Cu12 C39 87.84(13)
Cu1 Cu2 Cu12 C39 23.70(10)
Cu5 Cu2 Cu12 C39 90.83(10)
Cu7 Cu2 Cu12 C39 13.31(10)
O4 Cu2 Cu12 C33 117.55(11)
C28 Cu2 Cu12 C33 11.73(12)
C45 Cu2 Cu12 C33 -138.44(11)
C27 Cu2 Cu12 C33 -24.67(12)
Cu1 Cu2 Cu12 C33 -88.81(9)
Cu5 Cu2 Cu12 C33 -21.68(8)
Cu7 Cu2 Cu12 C33 -99.20(9)
O4 Cu2 Cu12 Cu11 171.69(7)
C28 Cu2 Cu12 Cu11 65.87(8)
C45 Cu2 Cu12 Cu11 -84.30(8)
C27 Cu2 Cu12 Cu11 29.47(9)
Cu1 Cu2 Cu12 Cu11 -34.66(3)
Cu5 Cu2 Cu12 Cu11 32.47(2)
Cu7 Cu2 Cu12 Cu11 -45.06(2)
O4 Cu2 Cu12 Cu7 -143.25(7)
C28 Cu2 Cu12 Cu7 110.93(8)
C45 Cu2 Cu12 Cu7 -39.24(8)
C27 Cu2 Cu12 Cu7 74.53(8)
Cu1 Cu2 Cu12 Cu7 10.399(17)
Cu5 Cu2 Cu12 Cu7 77.527(15)
O4 Cu2 Cu12 Cu5 139.22(7)
C28 Cu2 Cu12 Cu5 33.41(8)
C45 Cu2 Cu12 Cu5 -116.77(8)
C27 Cu2 Cu12 Cu5 -2.99(8)
Cu1 Cu2 Cu12 Cu5 -67.128(17)
Cu7 Cu2 Cu12 Cu5 -77.527(14)
C33 Cu5 Cu12 O3 -97.93(16)
C9 Cu5 Cu12 O3 -177.20(16)
C27 Cu5 Cu12 O3 53.17(14)
C28 Cu5 Cu12 O3 21.88(13)
Cu6 Cu5 Cu12 O3 104.74(11)
Cu11 Cu5 Cu12 O3 -163.31(11)
Cu2 Cu5 Cu12 O3 50.37(11)
Cu3 Cu5 Cu12 O3 157.87(11)
Cu7 Cu5 Cu12 O3 121.09(11)
C33 Cu5 Cu12 C39 106.63(15)
C9 Cu5 Cu12 C39 27.36(15)
C27 Cu5 Cu12 C39 -102.26(12)
C28 Cu5 Cu12 C39 -133.56(12)
Cu6 Cu5 Cu12 C39 -50.69(10)
Cu11 Cu5 Cu12 C39 41.26(9)
Cu2 Cu5 Cu12 C39 -105.06(10)
Cu3 Cu5 Cu12 C39 2.43(10)
Cu7 Cu5 Cu12 C39 -34.34(9)
C9 Cu5 Cu12 C33 -79.27(17)
C27 Cu5 Cu12 C33 151.11(14)
C28 Cu5 Cu12 C33 119.81(14)
Cu6 Cu5 Cu12 C33 -157.33(12)
Cu11 Cu5 Cu12 C33 -65.37(12)
Cu2 Cu5 Cu12 C33 148.31(12)
Cu3 Cu5 Cu12 C33 -104.20(12)
Cu7 Cu5 Cu12 C33 -140.97(12)
C33 Cu5 Cu12 Cu11 65.37(12)
C9 Cu5 Cu12 Cu11 -13.90(12)
C27 Cu5 Cu12 Cu11 -143.52(8)
C28 Cu5 Cu12 Cu11 -174.82(7)
Cu6 Cu5 Cu12 Cu11 -91.95(2)
Cu2 Cu5 Cu12 Cu11 -146.32(2)
Cu3 Cu5 Cu12 Cu11 -38.823(17)
Cu7 Cu5 Cu12 Cu11 -75.601(17)
C33 Cu5 Cu12 Cu7 140.97(12)
C9 Cu5 Cu12 Cu7 61.71(12)
C27 Cu5 Cu12 Cu7 -67.92(8)
C28 Cu5 Cu12 Cu7 -99.21(7)
Cu6 Cu5 Cu12 Cu7 -16.35(2)
Cu11 Cu5 Cu12 Cu7 75.601(17)
Cu2 Cu5 Cu12 Cu7 -70.720(14)
Cu3 Cu5 Cu12 Cu7 36.778(14)
C33 Cu5 Cu12 Cu2 -148.31(12)
C9 Cu5 Cu12 Cu2 132.43(12)
C27 Cu5 Cu12 Cu2 2.80(8)
C28 Cu5 Cu12 Cu2 -28.49(7)
Cu6 Cu5 Cu12 Cu2 54.37(2)
Cu11 Cu5 Cu12 Cu2 146.32(2)
Cu3 Cu5 Cu12 Cu2 107.498(16)
Cu7 Cu5 Cu12 Cu2 70.720(14)
O5 Cu8 Cu13 O6 6.16(12)
C46 Cu8 Cu13 O6 -110.00(16)
C45 Cu8 Cu13 O6 -150.01(13)
C57 Cu8 Cu13 O6 125.68(13)
Cu1 Cu8 Cu13 O6 -177.91(10)
O5 Cu8 Cu13 C51 158.21(15)
C46 Cu8 Cu13 C51 42.06(18)
C45 Cu8 Cu13 C51 2.04(16)
C57 Cu8 Cu13 C51 -82.26(16)
Cu1 Cu8 Cu13 C51 -25.86(13)
O5 Cu8 Cu13 C52 104.8(2)
C46 Cu8 Cu13 C52 -11.3(2)
C45 Cu8 Cu13 C52 -51.3(2)
C57 Cu8 Cu13 C52 -135.6(2)
Cu1 Cu8 Cu13 C52 -79.2(2)
O5 Cu8 Cu13 C57 -119.52(12)
C46 Cu8 Cu13 C57 124.32(16)
C45 Cu8 Cu13 C57 84.30(13)
Cu1 Cu8 Cu13 C57 56.41(10)
O5 Cu8 Cu13 Cu1 -175.93(7)
C46 Cu8 Cu13 Cu1 67.91(12)
C45 Cu8 Cu13 Cu1 27.90(9)
C57 Cu8 Cu13 Cu1 -56.41(10)
O5 Cu8 Cu13 Cu14 -177.99(7)
C46 Cu8 Cu13 Cu14 65.86(13)
C45 Cu8 Cu13 Cu14 25.84(10)
C57 Cu8 Cu13 Cu14 -58.46(10)
Cu1 Cu8 Cu13 Cu14 -2.055(15)
C63 Cu1 Cu13 O6 -130.28(14)
C57 Cu1 Cu13 O6 72.43(16)
C45 Cu1 Cu13 O6 -21.86(14)
C27 Cu1 Cu13 O6 113.74(16)
Cu8 Cu1 Cu13 O6 2.56(12)
Cu4 Cu1 Cu13 O6 110.95(12)
Cu7 Cu1 Cu13 O6 -79.20(12)
Cu6 Cu1 Cu13 O6 171.82(12)
Cu2 Cu1 Cu13 O6 20.87(12)
Cu14 Cu1 Cu13 O6 -174.96(12)
C63 Cu1 Cu13 C51 29.49(12)
C57 Cu1 Cu13 C51 -127.80(14)
C45 Cu1 Cu13 C51 137.91(12)
C27 Cu1 Cu13 C51 -86.50(14)
Cu8 Cu1 Cu13 C51 162.33(9)
Cu4 Cu1 Cu13 C51 -89.28(9)
Cu7 Cu1 Cu13 C51 80.57(9)
Cu6 Cu1 Cu13 C51 -28.41(9)
Cu2 Cu1 Cu13 C51 -179.36(9)
Cu14 Cu1 Cu13 C51 -15.19(9)
C63 Cu1 Cu13 C52 16.47(14)
C57 Cu1 Cu13 C52 -140.82(16)
C45 Cu1 Cu13 C52 124.89(14)
C27 Cu1 Cu13 C52 -99.51(16)
Cu8 Cu1 Cu13 C52 149.31(12)
Cu4 Cu1 Cu13 C52 -102.30(12)
Cu7 Cu1 Cu13 C52 67.55(12)
Cu6 Cu1 Cu13 C52 -41.43(12)
Cu2 Cu1 Cu13 C52 167.62(12)
Cu14 Cu1 Cu13 C52 -28.21(12)
C63 Cu1 Cu13 C57 157.29(14)
C45 Cu1 Cu13 C57 -94.29(13)
C27 Cu1 Cu13 C57 41.30(15)
Cu8 Cu1 Cu13 C57 -69.87(11)
Cu4 Cu1 Cu13 C57 38.52(11)
Cu7 Cu1 Cu13 C57 -151.63(11)
Cu6 Cu1 Cu13 C57 99.39(11)
Cu2 Cu1 Cu13 C57 -51.56(11)
Cu14 Cu1 Cu13 C57 112.61(11)
C63 Cu1 Cu13 Cu8 -132.84(8)
C57 Cu1 Cu13 Cu8 69.87(11)
C45 Cu1 Cu13 Cu8 -24.42(8)
C27 Cu1 Cu13 Cu8 111.18(11)
Cu4 Cu1 Cu13 Cu8 108.390(17)
Cu7 Cu1 Cu13 Cu8 -81.76(2)
Cu6 Cu1 Cu13 Cu8 169.26(2)
Cu2 Cu1 Cu13 Cu8 18.31(3)
Cu14 Cu1 Cu13 Cu8 -177.518(18)
C63 Cu1 Cu13 Cu14 44.68(8)
C57 Cu1 Cu13 Cu14 -112.61(11)
C45 Cu1 Cu13 Cu14 153.10(8)
C27 Cu1 Cu13 Cu14 -71.31(11)
Cu8 Cu1 Cu13 Cu14 177.518(18)
Cu4 Cu1 Cu13 Cu14 -74.093(15)
Cu7 Cu1 Cu13 Cu14 95.76(2)
Cu6 Cu1 Cu13 Cu14 -13.223(16)
Cu2 Cu1 Cu13 Cu14 -164.18(3)
C27 Cu6 Cu14 C51 36.5(3)
C15 Cu6 Cu14 C51 162.0(3)
C9 Cu6 Cu14 C51 -119.9(3)
C63 Cu6 Cu14 C51 -48.5(3)
Cu10 Cu6 Cu14 C51 -173.6(3)
Cu5 Cu6 Cu14 C51 -35.6(3)
Cu1 Cu6 Cu14 C51 7.1(3)
Cu3 Cu6 Cu14 C51 -85.6(3)
Cu4 Cu6 Cu14 C51 66.7(3)
C27 Cu6 Cu14 C16 -125.51(12)
C15 Cu6 Cu14 C16 0.01(13)
C9 Cu6 Cu14 C16 78.08(13)
C63 Cu6 Cu14 C16 149.48(12)
Cu10 Cu6 Cu14 C16 24.34(9)
Cu5 Cu6 Cu14 C16 162.42(9)
Cu1 Cu6 Cu14 C16 -154.88(9)
Cu3 Cu6 Cu14 C16 112.32(9)
Cu4 Cu6 Cu14 C16 -95.31(9)
C27 Cu6 Cu14 C15 -125.52(13)
C9 Cu6 Cu14 C15 78.07(14)
C63 Cu6 Cu14 C15 149.47(13)
Cu10 Cu6 Cu14 C15 24.34(10)
Cu5 Cu6 Cu14 C15 162.41(10)
Cu1 Cu6 Cu14 C15 -154.89(10)
Cu3 Cu6 Cu14 C15 112.32(10)
Cu4 Cu6 Cu14 C15 -95.32(10)
C27 Cu6 Cu14 C63 85.01(12)
C15 Cu6 Cu14 C63 -149.47(13)
C9 Cu6 Cu14 C63 -71.40(13)
Cu10 Cu6 Cu14 C63 -125.13(8)
Cu5 Cu6 Cu14 C63 12.94(9)
Cu1 Cu6 Cu14 C63 55.64(8)
Cu3 Cu6 Cu14 C63 -37.15(8)
Cu4 Cu6 Cu14 C63 115.21(8)
C27 Cu6 Cu14 Cu1 29.37(9)
C15 Cu6 Cu14 Cu1 154.89(10)
C9 Cu6 Cu14 Cu1 -127.04(11)
C63 Cu6 Cu14 Cu1 -55.64(8)
Cu10 Cu6 Cu14 Cu1 179.226(19)
Cu5 Cu6 Cu14 Cu1 -42.70(3)
Cu3 Cu6 Cu14 Cu1 -92.793(15)
Cu4 Cu6 Cu14 Cu1 59.576(12)
C27 Cu6 Cu14 Cu13 15.06(9)
C15 Cu6 Cu14 Cu13 140.58(10)
C9 Cu6 Cu14 Cu13 -141.36(10)
C63 Cu6 Cu14 Cu13 -69.95(8)
Cu10 Cu6 Cu14 Cu13 164.911(17)
Cu5 Cu6 Cu14 Cu13 -57.02(4)
Cu1 Cu6 Cu14 Cu13 -14.315(17)
Cu3 Cu6 Cu14 Cu13 -107.108(19)
Cu4 Cu6 Cu14 Cu13 45.260(18)
C63 Cu1 Cu14 C51 -101.79(14)
C57 Cu1 Cu14 C51 57.92(12)
C45 Cu1 Cu14 C51 -57.9(2)
C27 Cu1 Cu14 C51 160.68(12)
Cu8 Cu1 Cu14 C51 14.07(10)
Cu4 Cu1 Cu14 C51 112.73(10)
Cu7 Cu1 Cu14 C51 -104.25(10)
Cu6 Cu1 Cu14 C51 -177.38(10)
Cu2 Cu1 Cu14 C51 179.65(10)
Cu13 Cu1 Cu14 C51 16.59(10)
C63 Cu1 Cu14 C16 113.69(16)
C57 Cu1 Cu14 C16 -86.61(15)
C45 Cu1 Cu14 C16 157.6(2)
C27 Cu1 Cu14 C16 16.16(15)
Cu8 Cu1 Cu14 C16 -130.45(13)
Cu4 Cu1 Cu14 C16 -31.79(13)
Cu7 Cu1 Cu14 C16 111.23(13)
Cu6 Cu1 Cu14 C16 38.09(13)
Cu2 Cu1 Cu14 C16 35.12(14)
Cu13 Cu1 Cu14 C16 -127.93(13)
C63 Cu1 Cu14 C15 95.81(13)
C57 Cu1 Cu14 C15 -104.49(11)
C45 Cu1 Cu14 C15 139.7(2)
C27 Cu1 Cu14 C15 -1.72(10)
Cu8 Cu1 Cu14 C15 -148.33(8)
Cu4 Cu1 Cu14 C15 -49.67(8)
Cu7 Cu1 Cu14 C15 93.34(8)
Cu6 Cu1 Cu14 C15 20.21(8)
Cu2 Cu1 Cu14 C15 17.24(9)
Cu13 Cu1 Cu14 C15 -145.81(8)
C57 Cu1 Cu14 C63 159.71(13)
C45 Cu1 Cu14 C63 43.9(2)
C27 Cu1 Cu14 C63 -97.53(12)
Cu8 Cu1 Cu14 C63 115.86(10)
Cu4 Cu1 Cu14 C63 -145.48(10)
Cu7 Cu1 Cu14 C63 -2.46(10)
Cu6 Cu1 Cu14 C63 -75.60(10)
Cu2 Cu1 Cu14 C63 -78.57(10)
Cu13 Cu1 Cu14 C63 118.38(10)
C63 Cu1 Cu14 Cu6 75.60(10)
C57 Cu1 Cu14 Cu6 -124.70(8)
C45 Cu1 Cu14 Cu6 119.48(18)
C27 Cu1 Cu14 Cu6 -21.93(7)
Cu8 Cu1 Cu14 Cu6 -168.54(2)
Cu4 Cu1 Cu14 Cu6 -69.882(15)
Cu7 Cu1 Cu14 Cu6 73.136(18)
Cu2 Cu1 Cu14 Cu6 -2.97(3)
Cu13 Cu1 Cu14 Cu6 -166.022(17)
C63 Cu1 Cu14 Cu13 -118.38(10)
C57 Cu1 Cu14 Cu13 41.33(8)
C45 Cu1 Cu14 Cu13 -74.50(18)
C27 Cu1 Cu14 Cu13 144.09(7)
Cu8 Cu1 Cu14 Cu13 -2.520(18)
Cu4 Cu1 Cu14 Cu13 96.139(15)
Cu7 Cu1 Cu14 Cu13 -120.842(18)
Cu6 Cu1 Cu14 Cu13 166.022(17)
Cu2 Cu1 Cu14 Cu13 163.05(3)
C52 Cu13 Cu14 C51 -0.11(18)
C57 Cu13 Cu14 C51 165.55(16)
Cu8 Cu13 Cu14 C51 -152.92(15)
Cu1 Cu13 Cu14 C51 -154.88(15)
C51 Cu13 Cu14 C16 -74.98(19)
C52 Cu13 Cu14 C16 -75.10(16)
C57 Cu13 Cu14 C16 90.56(14)
Cu8 Cu13 Cu14 C16 132.09(12)
Cu1 Cu13 Cu14 C16 130.14(12)
C51 Cu13 Cu14 C15 -127.5(2)
C52 Cu13 Cu14 C15 -127.66(18)
C57 Cu13 Cu14 C15 38.00(16)
Cu8 Cu13 Cu14 C15 79.53(15)
Cu1 Cu13 Cu14 C15 77.58(14)
C51 Cu13 Cu14 C63 114.92(16)
C52 Cu13 Cu14 C63 114.80(13)
C57 Cu13 Cu14 C63 -79.54(11)
Cu8 Cu13 Cu14 C63 -38.01(7)
Cu1 Cu13 Cu14 C63 -39.96(7)
C51 Cu13 Cu14 Cu6 168.49(15)
C52 Cu13 Cu14 Cu6 168.38(11)
C57 Cu13 Cu14 Cu6 -25.96(8)
Cu8 Cu13 Cu14 Cu6 15.57(2)
Cu1 Cu13 Cu14 Cu6 13.615(17)
C51 Cu13 Cu14 Cu1 154.88(15)
C52 Cu13 Cu14 Cu1 154.76(11)
C57 Cu13 Cu14 Cu1 -39.57(8)
Cu8 Cu13 Cu14 Cu1 1.954(14)
O2 C1 O1 Cu11 -4.8(5)
C2 C1 O1 Cu11 174.6(2)
C33 Cu11 O1 C1 110.4(3)
C39 Cu11 O1 C1 -88.6(3)
Cu12 Cu11 O1 C1 -156.5(2)
Cu5 Cu11 O1 C1 52.3(3)
Cu3 Cu11 O1 C1 5.1(3)
Cu7 Cu11 O1 C1 -35.3(3)
O1 C1 O2 Cu3 -0.2(5)
C2 C1 O2 Cu3 -179.6(2)
C64 Cu3 O2 C1 106.5(3)
C9 Cu3 O2 C1 -83.1(3)
C63 Cu3 O2 C1 119.6(3)
Cu6 Cu3 O2 C1 -117.2(2)
Cu11 Cu3 O2 C1 2.9(2)
Cu7 Cu3 O2 C1 46.9(3)
Cu5 Cu3 O2 C1 -35.8(3)
O4 C3 O3 Cu12 -2.4(5)
C4 C3 O3 Cu12 178.4(3)
C39 Cu12 O3 C3 112.2(3)
C33 Cu12 O3 C3 -92.0(3)
Cu11 Cu12 O3 C3 -163.5(2)
Cu7 Cu12 O3 C3 52.8(3)
Cu2 Cu12 O3 C3 4.9(3)
Cu5 Cu12 O3 C3 -37.5(3)
O3 C3 O4 Cu2 -4.1(5)
C4 C3 O4 Cu2 175.2(3)
C28 Cu2 O4 C3 108.7(3)
C45 Cu2 O4 C3 -82.3(3)
C27 Cu2 O4 C3 119.9(3)
Cu1 Cu2 O4 C3 -115.4(3)
Cu12 Cu2 O4 C3 5.7(3)
Cu5 Cu2 O4 C3 50.1(3)
Cu7 Cu2 O4 C3 -32.6(3)
O6 C5 O5 Cu8 4.0(5)
C6 C5 O5 Cu8 -176.8(3)
C46 Cu8 O5 C5 131.4(3)
C45 Cu8 O5 C5 135.6(3)
C57 Cu8 O5 C5 -53.4(3)
Cu1 Cu8 O5 C5 -17.6(4)
Cu13 Cu8 O5 C5 -7.2(3)
O5 C5 O6 Cu13 5.1(6)
C6 C5 O6 Cu13 -174.1(3)
C51 Cu13 O6 C5 -157.9(3)
C52 Cu13 O6 C5 -160.7(4)
C57 Cu13 O6 C5 32.0(4)
Cu8 Cu13 O6 C5 -7.9(3)
Cu1 Cu13 O6 C5 -9.9(4)
O8 C7 O7 Cu10 -1.6(6)
C8 C7 O7 Cu10 176.5(3)
C10 Cu10 O7 C7 137.0(3)
C9 Cu10 O7 C7 141.9(3)
C15 Cu10 O7 C7 -48.3(3)
Cu6 Cu10 O7 C7 -14.1(5)
Cu9 Cu10 O7 C7 -3.3(3)
O7 C7 O8 Cu9 8.8(6)
C8 C7 O8 Cu9 -169.3(3)
C21 Cu9 O8 C7 -159.0(3)
C22 Cu9 O8 C7 -165.7(3)
C15 Cu9 O8 C7 31.3(4)
Cu10 Cu9 O8 C7 -8.1(3)
O2 Cu3 C9 C10 -7.8(4)
C64 Cu3 C9 C10 155.5(3)
C63 Cu3 C9 C10 157.5(3)
Cu6 Cu3 C9 C10 151.8(4)
Cu11 Cu3 C9 C10 -89.0(4)
Cu7 Cu3 C9 C10 -147.6(3)
Cu5 Cu3 C9 C10 -135.3(4)
O2 Cu3 C9 Cu10 -98.29(14)
C64 Cu3 C9 Cu10 64.9(3)
C63 Cu3 C9 Cu10 67.02(16)
Cu6 Cu3 C9 Cu10 61.29(11)
Cu11 Cu3 C9 Cu10 -179.50(13)
Cu7 Cu3 C9 Cu10 121.91(11)
Cu5 Cu3 C9 Cu10 134.22(18)
O2 Cu3 C9 Cu6 -159.58(8)
C64 Cu3 C9 Cu6 3.7(2)
C63 Cu3 C9 Cu6 5.74(12)
Cu11 Cu3 C9 Cu6 119.21(6)
Cu7 Cu3 C9 Cu6 60.62(8)
Cu5 Cu3 C9 Cu6 72.93(8)
O2 Cu3 C9 Cu5 127.49(9)
C64 Cu3 C9 Cu5 -69.3(2)
C63 Cu3 C9 Cu5 -67.20(12)
Cu6 Cu3 C9 Cu5 -72.93(8)
Cu11 Cu3 C9 Cu5 46.28(7)
Cu7 Cu3 C9 Cu5 -12.31(10)
O7 Cu10 C9 C10 -8.0(3)
C15 Cu10 C9 C10 -178.12(18)
Cu6 Cu10 C9 C10 161.2(2)
Cu9 Cu10 C9 C10 130.09(16)
O7 Cu10 C9 Cu3 126.7(2)
C10 Cu10 C9 Cu3 134.7(3)
C15 Cu10 C9 Cu3 -43.45(16)
Cu6 Cu10 C9 Cu3 -64.14(11)
Cu9 Cu10 C9 Cu3 -95.24(13)
O7 Cu10 C9 Cu6 -169.20(17)
C10 Cu10 C9 Cu6 -161.2(2)
C15 Cu10 C9 Cu6 20.68(11)
Cu9 Cu10 C9 Cu6 -31.10(10)
O7 Cu10 C9 Cu5 -124.0(2)
C10 Cu10 C9 Cu5 -116.0(3)
C15 Cu10 C9 Cu5 65.9(2)
Cu6 Cu10 C9 Cu5 45.23(14)
Cu9 Cu10 C9 Cu5 14.1(2)
C27 Cu6 C9 C10 96.9(4)
C15 Cu6 C9 C10 -48.8(4)
C63 Cu6 C9 C10 -156.0(4)
Cu10 Cu6 C9 C10 -27.6(3)
Cu14 Cu6 C9 C10 -104.5(3)
Cu5 Cu6 C9 C10 118.1(4)
Cu1 Cu6 C9 C10 162.2(3)
Cu3 Cu6 C9 C10 -151.1(4)
Cu4 Cu6 C9 C10 61.1(4)
C27 Cu6 C9 Cu3 -112.02(10)
C15 Cu6 C9 Cu3 102.30(10)
C63 Cu6 C9 Cu3 -4.88(10)
Cu10 Cu6 C9 Cu3 123.51(11)
Cu14 Cu6 C9 Cu3 46.65(12)
Cu5 Cu6 C9 Cu3 -90.83(9)
Cu1 Cu6 C9 Cu3 -46.66(13)
Cu4 Cu6 C9 Cu3 -147.77(11)
C27 Cu6 C9 Cu10 124.47(10)
C15 Cu6 C9 Cu10 -21.21(11)
C63 Cu6 C9 Cu10 -128.39(9)
Cu14 Cu6 C9 Cu10 -76.86(10)
Cu5 Cu6 C9 Cu10 145.67(11)
Cu1 Cu6 C9 Cu10 -170.17(3)
Cu3 Cu6 C9 Cu10 -123.51(11)
Cu4 Cu6 C9 Cu10 88.73(17)
C27 Cu6 C9 Cu5 -21.19(11)
C15 Cu6 C9 Cu5 -166.87(9)
C63 Cu6 C9 Cu5 85.94(9)
Cu10 Cu6 C9 Cu5 -145.67(11)
Cu14 Cu6 C9 Cu5 137.47(5)
Cu1 Cu6 C9 Cu5 44.16(12)
Cu3 Cu6 C9 Cu5 90.83(9)
Cu4 Cu6 C9 Cu5 -56.9(2)
C33 Cu5 C9 C10 55.3(3)
C27 Cu5 C9 C10 -118.0(3)
C28 Cu5 C9 C10 -92.1(3)
Cu6 Cu5 C9 C10 -137.0(3)
Cu11 Cu5 C9 C10 99.2(3)
Cu2 Cu5 C9 C10 -150.5(2)
Cu12 Cu5 C9 C10 110.3(2)
Cu3 Cu5 C9 C10 146.2(3)
Cu7 Cu5 C9 C10 157.2(2)
C33 Cu5 C9 Cu3 -90.93(14)
C27 Cu5 C9 Cu3 95.80(10)
C28 Cu5 C9 Cu3 121.74(11)
Cu6 Cu5 C9 Cu3 76.83(9)
Cu11 Cu5 C9 Cu3 -46.99(7)
Cu2 Cu5 C9 Cu3 63.30(14)
Cu12 Cu5 C9 Cu3 -35.86(16)
Cu7 Cu5 C9 Cu3 10.98(9)
C33 Cu5 C9 Cu10 147.43(18)
C27 Cu5 C9 Cu10 -25.8(2)
C28 Cu5 C9 Cu10 0.1(2)
Cu6 Cu5 C9 Cu10 -44.81(14)
Cu11 Cu5 C9 Cu10 -168.63(18)
Cu2 Cu5 C9 Cu10 -58.3(2)
Cu12 Cu5 C9 Cu10 -157.50(10)
Cu3 Cu5 C9 Cu10 -121.6(2)
Cu7 Cu5 C9 Cu10 -110.66(17)
C33 Cu5 C9 Cu6 -167.76(11)
C27 Cu5 C9 Cu6 18.97(10)
C28 Cu5 C9 Cu6 44.91(13)
Cu11 Cu5 C9 Cu6 -123.82(6)
Cu2 Cu5 C9 Cu6 -13.53(15)
Cu12 Cu5 C9 Cu6 -112.69(9)
Cu3 Cu5 C9 Cu6 -76.83(9)
Cu7 Cu5 C9 Cu6 -65.85(7)
Cu3 C9 C10 C11 70.6(9)
Cu10 C9 C10 C11 179.0(8)
Cu6 C9 C10 C11 -153.5(6)
Cu5 C9 C10 C11 -54.0(9)
Cu3 C9 C10 Cu10 -108.4(3)
Cu6 C9 C10 Cu10 27.6(3)
Cu5 C9 C10 Cu10 127.0(2)
O7 Cu10 C10 C9 175.18(19)
C15 Cu10 C10 C9 2.8(3)
Cu6 Cu10 C10 C9 -15.38(18)
Cu9 Cu10 C10 C9 -77.5(2)
O7 Cu10 C10 C11 -4.4(3)
C9 Cu10 C10 C11 -179.5(4)
C15 Cu10 C10 C11 -176.7(2)
Cu6 Cu10 C10 C11 165.1(2)
Cu9 Cu10 C10 C11 103.0(3)
C9 C10 C11 C13 111.6(8)
Cu10 C10 C11 C13 -69.7(4)
C9 C10 C11 C12 -9.1(9)
Cu10 C10 C11 C12 169.6(3)
C9 C10 C11 C14 -128.2(8)
Cu10 C10 C11 C14 50.5(4)
C27 Cu6 C15 C16 98.9(4)
C9 Cu6 C15 C16 -129.9(4)
C63 Cu6 C15 C16 -25.2(4)
Cu10 Cu6 C15 C16 -150.7(5)
Cu14 Cu6 C15 C16 0.0(4)
Cu5 Cu6 C15 C16 -156.3(3)
Cu1 Cu6 C15 C16 25.4(4)
Cu3 Cu6 C15 C16 -77.1(4)
Cu4 Cu6 C15 C16 75.1(4)
C27 Cu6 C15 Cu10 -110.35(14)
C9 Cu6 C15 Cu10 20.82(11)
C63 Cu6 C15 Cu10 125.59(9)
Cu14 Cu6 C15 Cu10 150.72(11)
Cu5 Cu6 C15 Cu10 -5.6(2)
Cu1 Cu6 C15 Cu10 176.16(3)
Cu3 Cu6 C15 Cu10 73.64(7)
Cu4 Cu6 C15 Cu10 -134.20(6)
C27 Cu6 C15 Cu14 98.92(14)
C9 Cu6 C15 Cu14 -129.90(9)
C63 Cu6 C15 Cu14 -25.13(10)
Cu10 Cu6 C15 Cu14 -150.72(11)
Cu5 Cu6 C15 Cu14 -156.30(13)
Cu1 Cu6 C15 Cu14 25.44(9)
Cu3 Cu6 C15 Cu14 -77.09(7)
Cu4 Cu6 C15 Cu14 75.07(6)
C27 Cu6 C15 Cu9 -30.68(19)
C9 Cu6 C15 Cu9 100.49(12)
C63 Cu6 C15 Cu9 -154.74(10)
Cu10 Cu6 C15 Cu9 79.67(10)
Cu14 Cu6 C15 Cu9 -129.60(13)
Cu5 Cu6 C15 Cu9 74.1(2)
Cu1 Cu6 C15 Cu9 -104.17(9)
Cu3 Cu6 C15 Cu9 153.31(6)
Cu4 Cu6 C15 Cu9 -54.53(8)
O7 Cu10 C15 C16 -40.2(4)
C10 Cu10 C15 C16 132.3(3)
C9 Cu10 C15 C16 133.9(3)
Cu6 Cu10 C15 C16 155.3(4)
Cu9 Cu10 C15 C16 -106.5(4)
O7 Cu10 C15 Cu6 164.51(10)
C10 Cu10 C15 Cu6 -23.06(19)
C9 Cu10 C15 Cu6 -21.40(11)
Cu9 Cu10 C15 Cu6 98.14(9)
O7 Cu10 C15 Cu14 -153.52(19)
C10 Cu10 C15 Cu14 18.9(3)
C9 Cu10 C15 Cu14 20.6(2)
Cu6 Cu10 C15 Cu14 41.98(15)
Cu9 Cu10 C15 Cu14 140.1(2)
O7 Cu10 C15 Cu9 66.36(12)
C10 Cu10 C15 Cu9 -121.21(15)
C9 Cu10 C15 Cu9 -119.54(10)
Cu6 Cu10 C15 Cu9 -98.14(9)
C51 Cu14 C15 C16 12.1(3)
C63 Cu14 C15 C16 -153.25(19)
Cu6 Cu14 C15 C16 180.0(2)
Cu1 Cu14 C15 C16 158.03(18)
Cu13 Cu14 C15 C16 93.3(2)
C51 Cu14 C15 Cu6 -167.90(19)
C16 Cu14 C15 Cu6 -180.0(2)
C63 Cu14 C15 Cu6 26.76(11)
Cu1 Cu14 C15 Cu6 -21.96(8)
Cu13 Cu14 C15 Cu6 -86.67(14)
C51 Cu14 C15 Cu10 150.4(2)
C16 Cu14 C15 Cu10 138.3(3)
C63 Cu14 C15 Cu10 -14.9(2)
Cu6 Cu14 C15 Cu10 -41.71(15)
Cu1 Cu14 C15 Cu10 -63.7(2)
Cu13 Cu14 C15 Cu10 -128.38(15)
C51 Cu14 C15 Cu9 -84.8(3)
C16 Cu14 C15 Cu9 -96.9(3)
C63 Cu14 C15 Cu9 109.86(18)
Cu6 Cu14 C15 Cu9 83.10(17)
Cu1 Cu14 C15 Cu9 61.14(18)
Cu13 Cu14 C15 Cu9 -3.6(3)
O8 Cu9 C15 C16 79.9(2)
C21 Cu9 C15 C16 -93.3(2)
C22 Cu9 C15 C16 -73.0(3)
Cu10 Cu9 C15 C16 136.6(3)
Cu4 Cu9 C15 C16 -103.8(2)
O8 Cu9 C15 Cu6 -128.22(11)
C21 Cu9 C15 Cu6 58.61(14)
C22 Cu9 C15 Cu6 78.9(2)
Cu10 Cu9 C15 Cu6 -71.49(10)
Cu4 Cu9 C15 Cu6 48.12(8)
O8 Cu9 C15 Cu10 -56.74(12)
C21 Cu9 C15 Cu10 130.10(10)
C22 Cu9 C15 Cu10 150.36(14)
Cu4 Cu9 C15 Cu10 119.61(8)
O8 Cu9 C15 Cu14 158.83(17)
C21 Cu9 C15 Cu14 -14.3(2)
C22 Cu9 C15 Cu14 5.9(3)
Cu10 Cu9 C15 Cu14 -144.4(2)
Cu4 Cu9 C15 Cu14 -24.82(15)
Cu6 C15 C16 C17 178.4(7)
Cu10 C15 C16 C17 41.4(11)
Cu14 C15 C16 C17 178.4(10)
Cu9 C15 C16 C17 -55.1(10)
Cu6 C15 C16 Cu14 0.0(4)
Cu10 C15 C16 Cu14 -137.0(3)
Cu9 C15 C16 Cu14 126.53(15)
C51 Cu14 C16 C15 -173.02(19)
C63 Cu14 C16 C15 37.4(3)
Cu6 Cu14 C16 C15 -0.01(18)
Cu1 Cu14 C16 C15 -31.6(3)
Cu13 Cu14 C16 C15 -128.68(17)
C51 Cu14 C16 C17 7.7(3)
C15 Cu14 C16 C17 -179.3(4)
C63 Cu14 C16 C17 -141.9(3)
Cu6 Cu14 C16 C17 -179.3(3)
Cu1 Cu14 C16 C17 149.0(2)
Cu13 Cu14 C16 C17 52.0(3)
C15 C16 C17 C19 114.3(9)
Cu14 C16 C17 C19 -67.7(4)
C15 C16 C17 C20 -125.0(9)
Cu14 C16 C17 C20 53.0(4)
C15 C16 C17 C18 -5.6(11)
Cu14 C16 C17 C18 172.5(3)
C58 Cu4 C21 Cu9 132.56(12)
C57 Cu4 C21 Cu9 122.25(17)
C27 Cu4 C21 Cu9 -68.86(14)
Cu1 Cu4 C21 Cu9 -16.3(4)
Cu6 Cu4 C21 Cu9 -20.17(12)
O8 Cu9 C21 C22 -11.5(3)
C15 Cu9 C21 C22 157.86(19)
Cu10 Cu9 C21 C22 -150.12(16)
Cu4 Cu9 C21 C22 174.7(3)
O8 Cu9 C21 Cu4 173.85(14)
C22 Cu9 C21 Cu4 -174.7(3)
C15 Cu9 C21 Cu4 -16.82(16)
Cu10 Cu9 C21 Cu4 35.20(18)
Cu9 C21 C22 C23 -167.2(11)
O8 Cu9 C22 C21 172.6(2)
C15 Cu9 C22 C21 -34.9(3)
Cu10 Cu9 C22 C21 70.5(3)
Cu4 Cu9 C22 C21 -3.41(17)
O8 Cu9 C22 C23 -11.6(3)
C21 Cu9 C22 C23 175.8(4)
C15 Cu9 C22 C23 140.9(2)
Cu10 Cu9 C22 C23 -113.7(3)
Cu4 Cu9 C22 C23 172.4(3)
C21 C22 C23 C25 107.7(12)
Cu9 C22 C23 C25 -57.5(4)
C21 C22 C23 C24 -132.6(11)
Cu9 C22 C23 C24 62.3(4)
C21 C22 C23 C26 -11.7(13)
Cu9 C22 C23 C26 -176.9(3)
C15 Cu6 C27 C28 107.9(4)
C9 Cu6 C27 C28 -22.5(4)
C63 Cu6 C27 C28 -127.8(4)
Cu10 Cu6 C27 C28 33.8(4)
Cu14 Cu6 C27 C28 176.1(3)
Cu5 Cu6 C27 C28 -43.2(3)
Cu1 Cu6 C27 C28 -153.2(4)
Cu3 Cu6 C27 C28 -76.3(4)
Cu4 Cu6 C27 C28 138.4(4)
C15 Cu6 C27 Cu2 -144.50(15)
C9 Cu6 C27 Cu2 85.13(17)
C63 Cu6 C27 Cu2 -20.20(18)
Cu10 Cu6 C27 Cu2 141.34(11)
Cu14 Cu6 C27 Cu2 -76.36(16)
Cu5 Cu6 C27 Cu2 64.40(13)
Cu1 Cu6 C27 Cu2 -45.59(12)
Cu3 Cu6 C27 Cu2 31.23(18)
Cu4 Cu6 C27 Cu2 -114.07(18)
C15 Cu6 C27 Cu5 151.09(12)
C9 Cu6 C27 Cu5 20.72(11)
C63 Cu6 C27 Cu5 -84.60(9)
Cu10 Cu6 C27 Cu5 76.94(9)
Cu14 Cu6 C27 Cu5 -140.76(4)
Cu1 Cu6 C27 Cu5 -110.00(8)
Cu3 Cu6 C27 Cu5 -33.17(9)
Cu4 Cu6 C27 Cu5 -178.47(11)
C15 Cu6 C27 Cu4 -30.44(17)
C9 Cu6 C27 Cu4 -160.81(9)
C63 Cu6 C27 Cu4 93.86(9)
Cu10 Cu6 C27 Cu4 -104.59(7)
Cu14 Cu6 C27 Cu4 37.71(10)
Cu5 Cu6 C27 Cu4 178.47(11)
Cu1 Cu6 C27 Cu4 68.47(6)
Cu3 Cu6 C27 Cu4 145.30(4)
C15 Cu6 C27 Cu1 -98.91(14)
C9 Cu6 C27 Cu1 130.72(9)
C63 Cu6 C27 Cu1 25.39(9)
Cu10 Cu6 C27 Cu1 -173.07(3)
Cu14 Cu6 C27 Cu1 -30.77(8)
Cu5 Cu6 C27 Cu1 110.00(8)
Cu3 Cu6 C27 Cu1 76.82(7)
Cu4 Cu6 C27 Cu1 -68.47(6)
O4 Cu2 C27 C28 -18.8(3)
C45 Cu2 C27 C28 -175.55(17)
Cu1 Cu2 C27 C28 -171.42(19)
Cu12 Cu2 C27 C28 85.05(17)
Cu5 Cu2 C27 C28 81.69(17)
Cu7 Cu2 C27 C28 139.21(17)
O4 Cu2 C27 Cu6 -161.94(13)
C28 Cu2 C27 Cu6 -143.1(3)
C45 Cu2 C27 Cu6 41.35(19)
Cu1 Cu2 C27 Cu6 45.48(13)
Cu12 Cu2 C27 Cu6 -58.05(17)
Cu5 Cu2 C27 Cu6 -61.41(13)
Cu7 Cu2 C27 Cu6 -3.89(15)
O4 Cu2 C27 Cu5 -100.53(14)
C28 Cu2 C27 Cu5 -81.69(17)
C45 Cu2 C27 Cu5 102.76(10)
Cu1 Cu2 C27 Cu5 106.89(8)
Cu12 Cu2 C27 Cu5 3.36(9)
Cu7 Cu2 C27 Cu5 57.52(6)
O4 Cu2 C27 Cu4 101.55(17)
C28 Cu2 C27 Cu4 120.4(2)
C45 Cu2 C27 Cu4 -55.16(16)
Cu1 Cu2 C27 Cu4 -51.04(9)
Cu12 Cu2 C27 Cu4 -154.56(9)
Cu5 Cu2 C27 Cu4 -157.92(17)
Cu7 Cu2 C27 Cu4 -100.40(11)
O4 Cu2 C27 Cu1 152.58(12)
C28 Cu2 C27 Cu1 171.42(19)
C45 Cu2 C27 Cu1 -4.13(11)
Cu12 Cu2 C27 Cu1 -103.53(5)
Cu5 Cu2 C27 Cu1 -106.89(8)
Cu7 Cu2 C27 Cu1 -49.37(4)
C33 Cu5 C27 C28 -33.0(3)
C9 Cu5 C27 C28 135.84(19)
Cu6 Cu5 C27 C28 155.6(2)
Cu11 Cu5 C27 C28 -126.14(16)
Cu2 Cu5 C27 C28 -71.45(17)
Cu12 Cu5 C27 C28 -74.65(18)
Cu3 Cu5 C27 C28 -178.14(17)
Cu7 Cu5 C27 C28 -124.00(18)
C33 Cu5 C27 Cu6 171.34(19)
C9 Cu5 C27 Cu6 -19.78(11)
C28 Cu5 C27 Cu6 -155.6(2)
Cu11 Cu5 C27 Cu6 78.25(12)
Cu2 Cu5 C27 Cu6 132.93(11)
Cu12 Cu5 C27 Cu6 129.74(5)
Cu3 Cu5 C27 Cu6 26.24(7)
Cu7 Cu5 C27 Cu6 80.39(6)
C33 Cu5 C27 Cu2 38.4(2)
C9 Cu5 C27 Cu2 -152.71(10)
C28 Cu5 C27 Cu2 71.45(17)
Cu6 Cu5 C27 Cu2 -132.93(11)
Cu11 Cu5 C27 Cu2 -54.68(14)
Cu12 Cu5 C27 Cu2 -3.20(9)
Cu3 Cu5 C27 Cu2 -106.69(6)
Cu7 Cu5 C27 Cu2 -52.55(6)
C33 Cu5 C27 Cu4 167.9(3)
C9 Cu5 C27 Cu4 -23.2(3)
C28 Cu5 C27 Cu4 -159.0(4)
Cu6 Cu5 C27 Cu4 -3.4(2)
Cu11 Cu5 C27 Cu4 74.8(3)
Cu2 Cu5 C27 Cu4 129.5(3)
Cu12 Cu5 C27 Cu4 126.3(3)
Cu3 Cu5 C27 Cu4 22.8(3)
Cu7 Cu5 C27 Cu4 77.0(3)
C33 Cu5 C27 Cu1 106.2(2)
C9 Cu5 C27 Cu1 -84.92(12)
C28 Cu5 C27 Cu1 139.2(2)
Cu6 Cu5 C27 Cu1 -65.15(8)
Cu11 Cu5 C27 Cu1 13.10(18)
Cu2 Cu5 C27 Cu1 67.78(8)
Cu12 Cu5 C27 Cu1 64.59(10)
Cu3 Cu5 C27 Cu1 -38.90(10)
Cu7 Cu5 C27 Cu1 15.24(8)
C21 Cu4 C27 C28 -61.9(3)
C58 Cu4 C27 C28 89.8(3)
C57 Cu4 C27 C28 111.4(3)
Cu1 Cu4 C27 C28 135.8(3)
Cu6 Cu4 C27 C28 -151.2(3)
Cu9 Cu4 C27 C28 -99.3(3)
C21 Cu4 C27 Cu6 89.30(12)
C58 Cu4 C27 Cu6 -118.98(13)
C57 Cu4 C27 Cu6 -97.32(10)
Cu1 Cu4 C27 Cu6 -72.95(7)
Cu9 Cu4 C27 Cu6 51.97(7)
C21 Cu4 C27 Cu2 -144.57(13)
C58 Cu4 C27 Cu2 7.2(2)
C57 Cu4 C27 Cu2 28.81(15)
Cu1 Cu4 C27 Cu2 53.19(10)
Cu6 Cu4 C27 Cu2 126.14(16)
Cu9 Cu4 C27 Cu2 178.11(11)
C21 Cu4 C27 Cu5 92.6(3)
C58 Cu4 C27 Cu5 -115.6(3)
C57 Cu4 C27 Cu5 -94.0(3)
Cu1 Cu4 C27 Cu5 -69.6(3)
Cu6 Cu4 C27 Cu5 3.3(2)
Cu9 Cu4 C27 Cu5 55.3(3)
C21 Cu4 C27 Cu1 162.24(10)
C58 Cu4 C27 Cu1 -46.03(15)
C57 Cu4 C27 Cu1 -24.38(10)
Cu6 Cu4 C27 Cu1 72.95(7)
Cu9 Cu4 C27 Cu1 124.91(4)
C63 Cu1 C27 C28 125.9(3)
C57 Cu1 C27 C28 -91.8(3)
C45 Cu1 C27 C28 16.4(3)
Cu8 Cu1 C27 C28 -35.6(4)
Cu4 Cu1 C27 C28 -117.2(3)
Cu7 Cu1 C27 C28 69.8(3)
Cu6 Cu1 C27 C28 155.4(4)
Cu2 Cu1 C27 C28 12.6(3)
Cu14 Cu1 C27 C28 179.8(3)
Cu13 Cu1 C27 C28 -120.7(3)
C63 Cu1 C27 Cu6 -29.49(11)
C57 Cu1 C27 Cu6 112.88(10)
C45 Cu1 C27 Cu6 -138.97(9)
Cu8 Cu1 C27 Cu6 169.07(3)
Cu4 Cu1 C27 Cu6 87.39(8)
Cu7 Cu1 C27 Cu6 -85.57(6)
Cu2 Cu1 C27 Cu6 -142.73(10)
Cu14 Cu1 C27 Cu6 24.48(7)
Cu13 Cu1 C27 Cu6 83.93(11)
C63 Cu1 C27 Cu2 113.24(10)
C57 Cu1 C27 Cu2 -104.40(10)
C45 Cu1 C27 Cu2 3.76(10)
Cu8 Cu1 C27 Cu2 -48.20(9)
Cu4 Cu1 C27 Cu2 -129.88(9)
Cu7 Cu1 C27 Cu2 57.16(6)
Cu6 Cu1 C27 Cu2 142.73(10)
Cu14 Cu1 C27 Cu2 167.21(4)
Cu13 Cu1 C27 Cu2 -133.34(7)
C63 Cu1 C27 Cu5 38.07(13)
C57 Cu1 C27 Cu5 -179.56(11)
C45 Cu1 C27 Cu5 -71.41(12)
Cu8 Cu1 C27 Cu5 -123.36(7)
Cu4 Cu1 C27 Cu5 154.95(13)
Cu7 Cu1 C27 Cu5 -18.01(9)
Cu6 Cu1 C27 Cu5 67.56(8)
Cu2 Cu1 C27 Cu5 -75.17(9)
Cu14 Cu1 C27 Cu5 92.04(9)
Cu13 Cu1 C27 Cu5 151.49(5)
C63 Cu1 C27 Cu4 -116.88(9)
C57 Cu1 C27 Cu4 25.49(10)
C45 Cu1 C27 Cu4 133.65(9)
Cu8 Cu1 C27 Cu4 81.69(8)
Cu7 Cu1 C27 Cu4 -172.96(5)
Cu6 Cu1 C27 Cu4 -87.39(8)
Cu2 Cu1 C27 Cu4 129.88(9)
Cu14 Cu1 C27 Cu4 -62.91(6)
Cu13 Cu1 C27 Cu4 -3.45(13)
Cu6 C27 C28 C29 -77.6(7)
Cu2 C27 C28 C29 156.6(6)
Cu5 C27 C28 C29 -119.6(6)
Cu4 C27 C28 C29 49.2(7)
Cu1 C27 C28 C29 143.9(5)
Cu6 C27 C28 Cu2 125.8(3)
Cu5 C27 C28 Cu2 83.75(7)
Cu4 C27 C28 Cu2 -107.4(2)
Cu1 C27 C28 Cu2 -12.7(3)
Cu6 C27 C28 Cu5 42.0(3)
Cu2 C27 C28 Cu5 -83.75(7)
Cu4 C27 C28 Cu5 168.9(2)
Cu1 C27 C28 Cu5 -96.4(3)
O4 Cu2 C28 C27 167.81(16)
C45 Cu2 C28 C27 7.6(3)
Cu1 Cu2 C28 C27 7.36(17)
Cu12 Cu2 C28 C27 -106.78(16)
Cu5 Cu2 C28 C27 -70.64(16)
Cu7 Cu2 C28 C27 -46.34(18)
O4 Cu2 C28 C29 1.9(3)
C45 Cu2 C28 C29 -158.3(2)
C27 Cu2 C28 C29 -165.9(4)
Cu1 Cu2 C28 C29 -158.5(3)
Cu12 Cu2 C28 C29 87.4(3)
Cu5 Cu2 C28 C29 123.5(3)
Cu7 Cu2 C28 C29 147.8(2)
O4 Cu2 C28 Cu5 -121.55(8)
C45 Cu2 C28 Cu5 78.2(2)
C27 Cu2 C28 Cu5 70.64(16)
Cu1 Cu2 C28 Cu5 78.00(6)
Cu12 Cu2 C28 Cu5 -36.14(8)
Cu7 Cu2 C28 Cu5 24.31(9)
C33 Cu5 C28 C27 160.09(19)
C9 Cu5 C28 C27 -53.6(2)
Cu6 Cu5 C28 C27 -18.75(17)
Cu11 Cu5 C28 C27 103.7(2)
Cu2 Cu5 C28 C27 77.79(18)
Cu12 Cu5 C28 C27 111.95(17)
Cu3 Cu5 C28 C27 2.5(2)
Cu7 Cu5 C28 C27 57.05(18)
C33 Cu5 C28 C29 -48.8(3)
C9 Cu5 C28 C29 97.5(2)
C27 Cu5 C28 C29 151.1(3)
Cu6 Cu5 C28 C29 132.4(2)
Cu11 Cu5 C28 C29 -105.2(2)
Cu2 Cu5 C28 C29 -131.1(3)
Cu12 Cu5 C28 C29 -96.9(2)
Cu3 Cu5 C28 C29 153.64(19)
Cu7 Cu5 C28 C29 -151.8(2)
C33 Cu5 C28 Cu2 82.30(14)
C9 Cu5 C28 Cu2 -131.43(11)
C27 Cu5 C28 Cu2 -77.79(18)
Cu6 Cu5 C28 Cu2 -96.54(7)
Cu11 Cu5 C28 Cu2 25.93(19)
Cu12 Cu5 C28 Cu2 34.16(8)
Cu3 Cu5 C28 Cu2 -75.28(11)
Cu7 Cu5 C28 Cu2 -20.74(8)
C27 C28 C29 C32 159.9(5)
Cu2 C28 C29 C32 -50.3(4)
Cu5 C28 C29 C32 53.6(4)
C27 C28 C29 C30 -79.4(7)
Cu2 C28 C29 C30 70.4(4)
Cu5 C28 C29 C30 174.3(3)
C27 C28 C29 C31 38.0(7)
Cu2 C28 C29 C31 -172.2(3)
Cu5 C28 C29 C31 -68.3(3)
C9 Cu5 C33 C34 -52.6(13)
C27 Cu5 C33 C34 115.5(12)
C28 Cu5 C33 C34 96.4(12)
Cu6 Cu5 C33 C34 -87.5(13)
Cu11 Cu5 C33 C34 -116.9(13)
Cu2 Cu5 C33 C34 144.0(12)
Cu12 Cu5 C33 C34 171.4(13)
Cu3 Cu5 C33 C34 -100.5(12)
Cu7 Cu5 C33 C34 -157.6(12)
C9 Cu5 C33 Cu11 64.34(14)
C27 Cu5 C33 Cu11 -127.60(17)
C28 Cu5 C33 Cu11 -146.69(9)
Cu6 Cu5 C33 Cu11 29.4(4)
Cu2 Cu5 C33 Cu11 -99.10(8)
Cu12 Cu5 C33 Cu11 -71.67(10)
Cu3 Cu5 C33 Cu11 16.47(11)
Cu7 Cu5 C33 Cu11 -40.68(9)
C9 Cu5 C33 Cu12 136.01(10)
C27 Cu5 C33 Cu12 -55.9(2)
C28 Cu5 C33 Cu12 -75.02(13)
Cu6 Cu5 C33 Cu12 101.1(3)
Cu11 Cu5 C33 Cu12 71.67(10)
Cu2 Cu5 C33 Cu12 -27.43(10)
Cu3 Cu5 C33 Cu12 88.14(8)
Cu7 Cu5 C33 Cu12 30.99(8)
O1 Cu11 C33 C34 56.8(3)
C39 Cu11 C33 C34 -106.3(3)
Cu12 Cu11 C33 C34 -105.1(3)
Cu5 Cu11 C33 C34 167.3(3)
Cu3 Cu11 C33 C34 150.0(2)
Cu7 Cu11 C33 C34 -149.2(3)
O1 Cu11 C33 Cu5 -110.49(13)
C39 Cu11 C33 Cu5 86.38(13)
Cu12 Cu11 C33 Cu5 87.60(10)
Cu3 Cu11 C33 Cu5 -17.31(11)
Cu7 Cu11 C33 Cu5 43.48(10)
O1 Cu11 C33 Cu12 161.91(10)
C39 Cu11 C33 Cu12 -1.22(13)
Cu5 Cu11 C33 Cu12 -87.60(10)
Cu3 Cu11 C33 Cu12 -104.91(6)
Cu7 Cu11 C33 Cu12 -44.12(7)
O3 Cu12 C33 C34 -61.8(3)
C39 Cu12 C33 C34 97.7(3)
Cu11 Cu12 C33 C34 96.5(3)
Cu7 Cu12 C33 C34 145.8(3)
Cu2 Cu12 C33 C34 -150.2(3)
Cu5 Cu12 C33 C34 -177.8(3)
O3 Cu12 C33 Cu5 115.98(12)
C39 Cu12 C33 Cu5 -84.49(13)
Cu11 Cu12 C33 Cu5 -85.72(10)
Cu7 Cu12 C33 Cu5 -36.34(10)
Cu2 Cu12 C33 Cu5 27.57(10)
O3 Cu12 C33 Cu11 -158.30(9)
C39 Cu12 C33 Cu11 1.24(13)
Cu7 Cu12 C33 Cu11 49.38(8)
Cu2 Cu12 C33 Cu11 113.30(6)
Cu5 Cu12 C33 Cu11 85.72(10)
C45 Cu7 C39 C40 -102.0(9)
C63 Cu7 C39 C40 62.5(9)
C64 Cu7 C39 C40 43.8(9)
Cu1 Cu7 C39 C40 -142.1(7)
Cu12 Cu7 C39 C40 -168.8(9)
Cu2 Cu7 C39 C40 -152.7(8)
Cu3 Cu7 C39 C40 89.8(9)
Cu11 Cu7 C39 C40 119.1(9)
Cu5 Cu7 C39 C40 150.1(9)
C45 Cu7 C39 Cu12 66.82(15)
C63 Cu7 C39 Cu12 -128.74(16)
C64 Cu7 C39 Cu12 -147.44(9)
Cu1 Cu7 C39 Cu12 26.7(5)
Cu2 Cu7 C39 Cu12 16.07(11)
Cu3 Cu7 C39 Cu12 -101.43(8)
Cu11 Cu7 C39 Cu12 -72.14(10)
Cu5 Cu7 C39 Cu12 -41.14(9)
C45 Cu7 C39 Cu11 138.95(11)
C63 Cu7 C39 Cu11 -56.6(2)
C64 Cu7 C39 Cu11 -75.30(13)
Cu1 Cu7 C39 Cu11 98.8(4)
Cu12 Cu7 C39 Cu11 72.14(10)
Cu2 Cu7 C39 Cu11 88.20(9)
Cu3 Cu7 C39 Cu11 -29.30(10)
Cu5 Cu7 C39 Cu11 31.00(10)
O3 Cu12 C39 C40 64.0(4)
C33 Cu12 C39 C40 -94.7(3)
Cu11 Cu12 C39 C40 -93.4(3)
Cu7 Cu12 C39 C40 175.4(4)
Cu2 Cu12 C39 C40 159.1(3)
Cu5 Cu12 C39 C40 -139.1(3)
O3 Cu12 C39 Cu7 -111.42(12)
C33 Cu12 C39 Cu7 89.91(13)
Cu11 Cu12 C39 Cu7 91.13(11)
Cu2 Cu12 C39 Cu7 -16.33(12)
Cu5 Cu12 C39 Cu7 45.47(10)
O3 Cu12 C39 Cu11 157.45(10)
C33 Cu12 C39 Cu11 -1.22(13)
Cu7 Cu12 C39 Cu11 -91.13(11)
Cu2 Cu12 C39 Cu11 -107.46(7)
Cu5 Cu12 C39 Cu11 -45.66(8)
O1 Cu11 C39 C40 -46.2(3)
C33 Cu11 C39 C40 117.9(3)
Cu12 Cu11 C39 C40 116.7(3)
Cu5 Cu11 C39 C40 163.8(3)
Cu3 Cu11 C39 C40 -131.7(3)
Cu7 Cu11 C39 C40 -161.3(3)
O1 Cu11 C39 Cu7 115.07(12)
C33 Cu11 C39 Cu7 -80.79(14)
Cu12 Cu11 C39 Cu7 -82.03(10)
Cu5 Cu11 C39 Cu7 -34.89(11)
Cu3 Cu11 C39 Cu7 29.58(11)
O1 Cu11 C39 Cu12 -162.90(9)
C33 Cu11 C39 Cu12 1.24(13)
Cu5 Cu11 C39 Cu12 47.14(8)
Cu3 Cu11 C39 Cu12 111.61(7)
Cu7 Cu11 C39 Cu12 82.03(10)
O4 Cu2 C45 C46 -9.7(4)
C28 Cu2 C45 C46 150.9(3)
C27 Cu2 C45 C46 155.6(3)
Cu1 Cu2 C45 C46 151.2(4)
Cu12 Cu2 C45 C46 -90.8(3)
Cu5 Cu2 C45 C46 -148.8(3)
Cu7 Cu2 C45 C46 -135.2(4)
O4 Cu2 C45 Cu8 -100.46(14)
C28 Cu2 C45 Cu8 60.1(3)
C27 Cu2 C45 Cu8 64.82(16)
Cu1 Cu2 C45 Cu8 60.40(11)
Cu12 Cu2 C45 Cu8 178.45(12)
Cu5 Cu2 C45 Cu8 120.41(11)
Cu7 Cu2 C45 Cu8 133.99(18)
O4 Cu2 C45 Cu1 -160.86(8)
C28 Cu2 C45 Cu1 -0.3(2)
C27 Cu2 C45 Cu1 4.43(12)
Cu12 Cu2 C45 Cu1 118.05(6)
Cu5 Cu2 C45 Cu1 60.01(8)
Cu7 Cu2 C45 Cu1 73.60(8)
O4 Cu2 C45 Cu7 125.55(9)
C28 Cu2 C45 Cu7 -73.9(2)
C27 Cu2 C45 Cu7 -69.17(11)
Cu1 Cu2 C45 Cu7 -73.60(8)
Cu12 Cu2 C45 Cu7 44.45(7)
Cu5 Cu2 C45 Cu7 -13.58(10)
O5 Cu8 C45 C46 -6.9(3)
C57 Cu8 C45 C46 -178.23(18)
Cu1 Cu8 C45 C46 161.4(2)
Cu13 Cu8 C45 C46 128.96(17)
O5 Cu8 C45 Cu2 128.29(17)
C46 Cu8 C45 Cu2 135.2(3)
C57 Cu8 C45 Cu2 -42.99(16)
Cu1 Cu8 C45 Cu2 -63.38(11)
Cu13 Cu8 C45 Cu2 -95.80(13)
O5 Cu8 C45 Cu1 -168.33(14)
C46 Cu8 C45 Cu1 -161.4(2)
C57 Cu8 C45 Cu1 20.38(11)
Cu13 Cu8 C45 Cu1 -32.42(10)
O5 Cu8 C45 Cu7 -125.71(19)
C46 Cu8 C45 Cu7 -118.8(3)
C57 Cu8 C45 Cu7 63.0(2)
Cu1 Cu8 C45 Cu7 42.62(14)
Cu13 Cu8 C45 Cu7 10.2(2)
C63 Cu1 C45 C46 98.8(3)
C57 Cu1 C45 C46 -48.1(4)
C27 Cu1 C45 C46 -155.0(3)
Cu8 Cu1 C45 C46 -26.9(3)
Cu4 Cu1 C45 C46 -104.4(3)
Cu7 Cu1 C45 C46 121.3(4)
Cu6 Cu1 C45 C46 162.9(3)
Cu2 Cu1 C45 C46 -151.3(4)
Cu14 Cu1 C45 C46 63.6(4)
Cu13 Cu1 C45 C46 -0.7(4)
C63 Cu1 C45 Cu2 -109.96(10)
C57 Cu1 C45 Cu2 103.16(10)
C27 Cu1 C45 Cu2 -3.74(10)
Cu8 Cu1 C45 Cu2 124.38(10)
Cu4 Cu1 C45 Cu2 46.90(12)
Cu7 Cu1 C45 Cu2 -87.47(9)
Cu6 Cu1 C45 Cu2 -45.88(12)
Cu14 Cu1 C45 Cu2 -145.12(12)
Cu13 Cu1 C45 Cu2 150.56(5)
C63 Cu1 C45 Cu8 125.66(10)
C57 Cu1 C45 Cu8 -21.23(11)
C27 Cu1 C45 Cu8 -128.12(8)
Cu4 Cu1 C45 Cu8 -77.48(11)
Cu7 Cu1 C45 Cu8 148.15(11)
Cu6 Cu1 C45 Cu8 -170.26(3)
Cu2 Cu1 C45 Cu8 -124.38(10)
Cu14 Cu1 C45 Cu8 90.50(17)
Cu13 Cu1 C45 Cu8 26.18(8)
C63 Cu1 C45 Cu7 -22.49(12)
C57 Cu1 C45 Cu7 -169.37(9)
C27 Cu1 C45 Cu7 83.73(9)
Cu8 Cu1 C45 Cu7 -148.15(11)
Cu4 Cu1 C45 Cu7 134.37(5)
Cu6 Cu1 C45 Cu7 41.59(12)
Cu2 Cu1 C45 Cu7 87.47(9)
Cu14 Cu1 C45 Cu7 -57.6(2)
Cu13 Cu1 C45 Cu7 -121.97(5)
C39 Cu7 C45 C46 53.6(3)
C63 Cu7 C45 C46 -116.7(3)
C64 Cu7 C45 C46 -89.9(3)
Cu1 Cu7 C45 C46 -136.7(3)
Cu12 Cu7 C45 C46 99.5(3)
Cu2 Cu7 C45 C46 145.7(3)
Cu3 Cu7 C45 C46 -145.0(2)
Cu11 Cu7 C45 C46 108.9(3)
Cu5 Cu7 C45 C46 157.5(3)
C39 Cu7 C45 Cu2 -92.01(14)
C63 Cu7 C45 Cu2 97.63(10)
C64 Cu7 C45 Cu2 124.49(10)
Cu1 Cu7 C45 Cu2 77.67(8)
Cu12 Cu7 C45 Cu2 -46.15(7)
Cu3 Cu7 C45 Cu2 69.32(14)
Cu11 Cu7 C45 Cu2 -36.73(17)
Cu5 Cu7 C45 Cu2 11.84(9)
C39 Cu7 C45 Cu8 148.20(18)
C63 Cu7 C45 Cu8 -22.2(2)
C64 Cu7 C45 Cu8 4.7(2)
Cu1 Cu7 C45 Cu8 -42.12(14)
Cu12 Cu7 C45 Cu8 -165.94(18)
Cu2 Cu7 C45 Cu8 -119.8(2)
Cu3 Cu7 C45 Cu8 -50.5(3)
Cu11 Cu7 C45 Cu8 -156.52(10)
Cu5 Cu7 C45 Cu8 -107.95(18)
C39 Cu7 C45 Cu1 -169.68(12)
C63 Cu7 C45 Cu1 19.96(10)
C64 Cu7 C45 Cu1 46.82(13)
Cu12 Cu7 C45 Cu1 -123.82(6)
Cu2 Cu7 C45 Cu1 -77.67(8)
Cu3 Cu7 C45 Cu1 -8.36(16)
Cu11 Cu7 C45 Cu1 -114.40(10)
Cu5 Cu7 C45 Cu1 -65.83(7)
Cu2 C45 C46 C47 65.0(9)
Cu8 C45 C46 C47 173.7(8)
Cu1 C45 C46 C47 -159.5(6)
Cu7 C45 C46 C47 -57.8(9)
Cu2 C45 C46 Cu8 -108.7(3)
Cu1 C45 C46 Cu8 26.8(3)
Cu7 C45 C46 Cu8 128.5(2)
O5 Cu8 C46 C45 175.73(18)
C57 Cu8 C46 C45 2.6(3)
Cu1 Cu8 C46 C45 -15.28(18)
Cu13 Cu8 C46 C45 -76.5(2)
O5 Cu8 C46 C47 -1.5(3)
C45 Cu8 C46 C47 -177.2(4)
C57 Cu8 C46 C47 -174.6(2)
Cu1 Cu8 C46 C47 167.5(3)
Cu13 Cu8 C46 C47 106.3(3)
C45 C46 C47 C49 135.2(8)
Cu8 C46 C47 C49 -52.3(4)
C45 C46 C47 C50 -104.6(9)
Cu8 C46 C47 C50 67.9(4)
C45 C46 C47 C48 15.9(10)
Cu8 C46 C47 C48 -171.7(3)
C16 Cu14 C51 Cu13 131.46(13)
C15 Cu14 C51 Cu13 124.03(19)
C63 Cu14 C51 Cu13 -70.72(14)
Cu6 Cu14 C51 Cu13 -28.8(3)
Cu1 Cu14 C51 Cu13 -22.66(13)
O6 Cu13 C51 C52 -4.8(3)
C57 Cu13 C51 C52 164.8(2)
Cu8 Cu13 C51 C52 -140.3(2)
Cu1 Cu13 C51 C52 -159.8(2)
Cu14 Cu13 C51 C52 -179.8(3)
O6 Cu13 C51 Cu14 175.00(15)
C52 Cu13 C51 Cu14 179.8(3)
C57 Cu13 C51 Cu14 -15.35(17)
Cu8 Cu13 C51 Cu14 39.5(2)
Cu1 Cu13 C51 Cu14 19.99(11)
Cu13 C51 C52 C53 -179.9(15)
O6 Cu13 C52 C51 176.7(2)
C57 Cu13 C52 C51 -25.2(4)
Cu8 Cu13 C52 C51 84.8(3)
Cu1 Cu13 C52 C51 23.7(3)
Cu14 Cu13 C52 C51 0.1(2)
O6 Cu13 C52 C53 -3.3(4)
C51 Cu13 C52 C53 180.0(5)
C57 Cu13 C52 C53 154.7(3)
Cu8 Cu13 C52 C53 -95.3(4)
Cu1 Cu13 C52 C53 -156.4(4)
Cu14 Cu13 C52 C53 -179.9(4)
C51 C52 C53 C55 131.6(14)
Cu13 C52 C53 C55 -48.3(7)
C51 C52 C53 C54 -108.7(15)
Cu13 C52 C53 C54 71.5(6)
C51 C52 C53 C56 11.4(17)
Cu13 C52 C53 C56 -168.5(4)
C63 Cu1 C57 C58 99.1(4)
C45 Cu1 C57 C58 -128.6(4)
C27 Cu1 C57 C58 -23.7(4)
Cu8 Cu1 C57 C58 -149.3(4)
Cu4 Cu1 C57 C58 1.4(4)
Cu7 Cu1 C57 C58 -150.7(3)
Cu6 Cu1 C57 C58 26.6(4)
Cu2 Cu1 C57 C58 -75.7(4)
Cu14 Cu1 C57 C58 76.1(4)
Cu13 Cu1 C57 C58 132.0(5)
C63 Cu1 C57 Cu8 -111.60(14)
C45 Cu1 C57 Cu8 20.75(11)
C27 Cu1 C57 Cu8 125.69(8)
Cu4 Cu1 C57 Cu8 150.75(11)
Cu7 Cu1 C57 Cu8 -1.3(2)
Cu6 Cu1 C57 Cu8 175.92(3)
Cu2 Cu1 C57 Cu8 73.62(7)
Cu14 Cu1 C57 Cu8 -134.54(6)
Cu13 Cu1 C57 Cu8 -78.70(9)
C63 Cu1 C57 Cu4 97.65(14)
C45 Cu1 C57 Cu4 -130.00(9)
C27 Cu1 C57 Cu4 -25.06(10)
Cu8 Cu1 C57 Cu4 -150.75(11)
Cu7 Cu1 C57 Cu4 -152.08(14)
Cu6 Cu1 C57 Cu4 25.16(9)
Cu2 Cu1 C57 Cu4 -77.14(7)
Cu14 Cu1 C57 Cu4 74.71(5)
Cu13 Cu1 C57 Cu4 130.54(12)
C63 Cu1 C57 Cu13 -32.89(19)
C45 Cu1 C57 Cu13 99.45(11)
C27 Cu1 C57 Cu13 -155.61(9)
Cu8 Cu1 C57 Cu13 78.70(9)
Cu4 Cu1 C57 Cu13 -130.54(12)
Cu7 Cu1 C57 Cu13 77.4(2)
Cu6 Cu1 C57 Cu13 -105.38(8)
Cu2 Cu1 C57 Cu13 152.32(6)
Cu14 Cu1 C57 Cu13 -55.84(7)
O5 Cu8 C57 C58 -40.6(3)
C46 Cu8 C57 C58 132.5(3)
C45 Cu8 C57 C58 134.1(3)
Cu1 Cu8 C57 C58 155.3(4)
Cu13 Cu8 C57 C58 -109.0(3)
O5 Cu8 C57 Cu1 164.10(9)
C46 Cu8 C57 Cu1 -22.84(19)
C45 Cu8 C57 Cu1 -21.29(11)
Cu13 Cu8 C57 Cu1 95.66(9)
O5 Cu8 C57 Cu4 -153.74(17)
C46 Cu8 C57 Cu4 19.3(3)
C45 Cu8 C57 Cu4 20.9(2)
Cu1 Cu8 C57 Cu4 42.16(14)
Cu13 Cu8 C57 Cu4 137.8(2)
O5 Cu8 C57 Cu13 68.44(11)
C46 Cu8 C57 Cu13 -118.51(15)
C45 Cu8 C57 Cu13 -116.95(10)
Cu1 Cu8 C57 Cu13 -95.66(9)
C21 Cu4 C57 C58 17.2(3)
C27 Cu4 C57 C58 -151.93(18)
Cu1 Cu4 C57 C58 -179.2(2)
Cu6 Cu4 C57 C58 159.06(17)
Cu9 Cu4 C57 C58 91.4(2)
C21 Cu4 C57 Cu1 -163.64(17)
C58 Cu4 C57 Cu1 179.2(2)
C27 Cu4 C57 Cu1 27.22(11)
Cu6 Cu4 C57 Cu1 -21.79(8)
Cu9 Cu4 C57 Cu1 -89.44(13)
C21 Cu4 C57 Cu8 154.56(19)
C58 Cu4 C57 Cu8 137.4(3)
C27 Cu4 C57 Cu8 -14.6(2)
Cu1 Cu4 C57 Cu8 -41.80(14)
Cu6 Cu4 C57 Cu8 -63.59(19)
Cu9 Cu4 C57 Cu8 -131.24(14)
C21 Cu4 C57 Cu13 -84.3(3)
C58 Cu4 C57 Cu13 -101.5(3)
C27 Cu4 C57 Cu13 106.57(17)
Cu1 Cu4 C57 Cu13 79.36(16)
Cu6 Cu4 C57 Cu13 57.56(17)
Cu9 Cu4 C57 Cu13 -10.1(3)
O6 Cu13 C57 C58 79.4(2)
C51 Cu13 C57 C58 -93.6(2)
C52 Cu13 C57 C58 -78.5(3)
Cu8 Cu13 C57 C58 135.2(3)
Cu1 Cu13 C57 C58 -153.0(3)
Cu14 Cu13 C57 C58 -103.2(2)
O6 Cu13 C57 Cu1 -127.55(12)
C51 Cu13 C57 Cu1 59.48(14)
C52 Cu13 C57 Cu1 74.6(2)
Cu8 Cu13 C57 Cu1 -71.76(9)
Cu14 Cu13 C57 Cu1 49.81(7)
O6 Cu13 C57 Cu8 -55.78(13)
C51 Cu13 C57 Cu8 131.24(11)
C52 Cu13 C57 Cu8 146.34(19)
Cu1 Cu13 C57 Cu8 71.76(9)
Cu14 Cu13 C57 Cu8 121.57(7)
O6 Cu13 C57 Cu4 161.63(17)
C51 Cu13 C57 Cu4 -11.3(2)
C52 Cu13 C57 Cu4 3.8(3)
Cu8 Cu13 C57 Cu4 -142.6(2)
Cu1 Cu13 C57 Cu4 -70.82(15)
Cu14 Cu13 C57 Cu4 -21.01(14)
Cu1 C57 C58 C59 -179.3(6)
Cu8 C57 C58 C59 44.8(10)
Cu4 C57 C58 C59 -177.9(9)
Cu13 C57 C58 C59 -51.7(9)
Cu1 C57 C58 Cu4 -1.4(4)
Cu8 C57 C58 Cu4 -137.3(3)
Cu13 C57 C58 Cu4 126.12(15)
C21 Cu4 C58 C57 -169.44(19)
C27 Cu4 C58 C57 39.2(2)
Cu1 Cu4 C58 C57 0.66(17)
Cu6 Cu4 C58 C57 -30.2(2)
Cu9 Cu4 C58 C57 -128.29(16)
C21 Cu4 C58 C59 9.7(3)
C57 Cu4 C58 C59 179.1(4)
C27 Cu4 C58 C59 -141.7(2)
Cu1 Cu4 C58 C59 179.8(3)
Cu6 Cu4 C58 C59 148.9(2)
Cu9 Cu4 C58 C59 50.8(3)
C57 C58 C59 C61 106.5(9)
Cu4 C58 C59 C61 -71.0(3)
C57 C58 C59 C62 -132.3(8)
Cu4 C58 C59 C62 50.2(4)
C57 C58 C59 C60 -13.5(10)
Cu4 C58 C59 C60 169.1(2)
C57 Cu1 C63 C64 107.0(4)
C45 Cu1 C63 C64 -24.9(4)
C27 Cu1 C63 C64 -129.9(4)
Cu8 Cu1 C63 C64 31.2(4)
Cu4 Cu1 C63 C64 174.9(4)
Cu7 Cu1 C63 C64 -46.6(4)
Cu6 Cu1 C63 C64 -155.2(4)
Cu2 Cu1 C63 C64 -78.4(4)
Cu14 Cu1 C63 C64 136.2(4)
Cu13 Cu1 C63 C64 84.2(4)
C57 Cu1 C63 Cu3 -142.58(16)
C45 Cu1 C63 Cu3 85.54(19)
C27 Cu1 C63 Cu3 -19.50(19)
Cu8 Cu1 C63 Cu3 141.56(12)
Cu4 Cu1 C63 Cu3 -74.68(18)
Cu7 Cu1 C63 Cu3 63.84(15)
Cu6 Cu1 C63 Cu3 -44.76(13)
Cu2 Cu1 C63 Cu3 32.0(2)
Cu14 Cu1 C63 Cu3 -113.38(19)
Cu13 Cu1 C63 Cu3 -165.44(16)
C57 Cu1 C63 Cu7 153.58(12)
C45 Cu1 C63 Cu7 21.70(11)
C27 Cu1 C63 Cu7 -83.35(9)
Cu8 Cu1 C63 Cu7 77.71(9)
Cu4 Cu1 C63 Cu7 -138.52(4)
Cu6 Cu1 C63 Cu7 -108.60(8)
Cu2 Cu1 C63 Cu7 -31.87(9)
Cu14 Cu1 C63 Cu7 -177.22(11)
Cu13 Cu1 C63 Cu7 130.72(5)
C57 Cu1 C63 Cu14 -29.20(17)
C45 Cu1 C63 Cu14 -161.08(10)
C27 Cu1 C63 Cu14 93.87(9)
Cu8 Cu1 C63 Cu14 -105.06(8)
Cu4 Cu1 C63 Cu14 38.70(10)
Cu7 Cu1 C63 Cu14 177.22(11)
Cu6 Cu1 C63 Cu14 68.62(6)
Cu2 Cu1 C63 Cu14 145.35(4)
Cu13 Cu1 C63 Cu14 -52.06(6)
C57 Cu1 C63 Cu6 -97.82(14)
C45 Cu1 C63 Cu6 130.30(9)
C27 Cu1 C63 Cu6 25.25(9)
Cu8 Cu1 C63 Cu6 -173.69(3)
Cu4 Cu1 C63 Cu6 -29.92(9)
Cu7 Cu1 C63 Cu6 108.60(8)
Cu2 Cu1 C63 Cu6 76.73(7)
Cu14 Cu1 C63 Cu6 -68.62(6)
Cu13 Cu1 C63 Cu6 -120.68(5)
O2 Cu3 C63 C64 -21.8(3)
C9 Cu3 C63 C64 -178.02(18)
Cu6 Cu3 C63 C64 -172.7(2)
Cu11 Cu3 C63 C64 84.94(18)
Cu7 Cu3 C63 C64 82.24(18)
Cu5 Cu3 C63 C64 138.71(18)
O2 Cu3 C63 Cu1 -164.49(14)
C64 Cu3 C63 Cu1 -142.7(3)
C9 Cu3 C63 Cu1 39.3(2)
Cu6 Cu3 C63 Cu1 44.64(14)
Cu11 Cu3 C63 Cu1 -57.75(18)
Cu7 Cu3 C63 Cu1 -60.45(14)
Cu5 Cu3 C63 Cu1 -3.98(16)
O2 Cu3 C63 Cu7 -104.04(16)
C64 Cu3 C63 Cu7 -82.24(18)
C9 Cu3 C63 Cu7 99.74(11)
Cu6 Cu3 C63 Cu7 105.09(9)
Cu11 Cu3 C63 Cu7 2.70(9)
Cu5 Cu3 C63 Cu7 56.47(6)
O2 Cu3 C63 Cu14 98.26(18)
C64 Cu3 C63 Cu14 120.1(2)
C9 Cu3 C63 Cu14 -57.96(16)
Cu6 Cu3 C63 Cu14 -52.60(9)
Cu11 Cu3 C63 Cu14 -154.99(9)
Cu7 Cu3 C63 Cu14 -157.70(17)
Cu5 Cu3 C63 Cu14 -101.22(11)
O2 Cu3 C63 Cu6 150.87(13)
C64 Cu3 C63 Cu6 172.7(2)
C9 Cu3 C63 Cu6 -5.36(11)
Cu11 Cu3 C63 Cu6 -102.39(5)
Cu7 Cu3 C63 Cu6 -105.09(9)
Cu5 Cu3 C63 Cu6 -48.62(5)
C39 Cu7 C63 C64 -33.7(3)
C45 Cu7 C63 C64 132.27(19)
Cu1 Cu7 C63 C64 153.3(2)
Cu12 Cu7 C63 C64 -123.78(17)
Cu2 Cu7 C63 C64 -179.89(17)
Cu3 Cu7 C63 C64 -71.49(18)
Cu11 Cu7 C63 C64 -74.01(18)
Cu5 Cu7 C63 C64 -125.54(18)
C39 Cu7 C63 Cu1 173.02(17)
C45 Cu7 C63 Cu1 -21.02(11)
C64 Cu7 C63 Cu1 -153.3(2)
Cu12 Cu7 C63 Cu1 82.92(12)
Cu2 Cu7 C63 Cu1 26.82(8)
Cu3 Cu7 C63 Cu1 135.21(12)
Cu11 Cu7 C63 Cu1 132.70(5)
Cu5 Cu7 C63 Cu1 81.16(6)
C39 Cu7 C63 Cu3 37.8(2)
C45 Cu7 C63 Cu3 -156.24(10)
C64 Cu7 C63 Cu3 71.49(18)
Cu1 Cu7 C63 Cu3 -135.21(12)
Cu12 Cu7 C63 Cu3 -52.29(14)
Cu2 Cu7 C63 Cu3 -108.40(6)
Cu11 Cu7 C63 Cu3 -2.52(9)
Cu5 Cu7 C63 Cu3 -54.05(6)
C39 Cu7 C63 Cu14 166.9(3)
C45 Cu7 C63 Cu14 -27.2(3)
C64 Cu7 C63 Cu14 -159.5(4)
Cu1 Cu7 C63 Cu14 -6.2(2)
Cu12 Cu7 C63 Cu14 76.8(3)
Cu2 Cu7 C63 Cu14 20.7(3)
Cu3 Cu7 C63 Cu14 129.1(4)
Cu11 Cu7 C63 Cu14 126.5(3)
Cu5 Cu7 C63 Cu14 75.0(3)
C39 Cu7 C63 Cu6 106.8(2)
C45 Cu7 C63 Cu6 -87.20(12)
C64 Cu7 C63 Cu6 140.5(2)
Cu1 Cu7 C63 Cu6 -66.18(8)
Cu12 Cu7 C63 Cu6 16.75(18)
Cu2 Cu7 C63 Cu6 -39.36(10)
Cu3 Cu7 C63 Cu6 69.04(9)
Cu11 Cu7 C63 Cu6 66.52(9)
Cu5 Cu7 C63 Cu6 14.99(8)
C51 Cu14 C63 C64 -59.0(3)
C16 Cu14 C63 C64 92.2(3)
C15 Cu14 C63 C64 112.9(3)
Cu6 Cu14 C63 C64 137.3(3)
Cu1 Cu14 C63 C64 -149.2(3)
Cu13 Cu14 C63 C64 -97.6(3)
C51 Cu14 C63 Cu1 90.16(12)
C16 Cu14 C63 Cu1 -118.60(14)
C15 Cu14 C63 Cu1 -97.86(10)
Cu6 Cu14 C63 Cu1 -73.55(7)
Cu13 Cu14 C63 Cu1 51.61(7)
C51 Cu14 C63 Cu3 -141.22(14)
C16 Cu14 C63 Cu3 10.0(2)
C15 Cu14 C63 Cu3 30.76(15)
Cu6 Cu14 C63 Cu3 55.07(10)
Cu1 Cu14 C63 Cu3 128.62(17)
Cu13 Cu14 C63 Cu3 -179.77(11)
C51 Cu14 C63 Cu7 96.1(3)
C16 Cu14 C63 Cu7 -112.6(3)
C15 Cu14 C63 Cu7 -91.9(3)
Cu6 Cu14 C63 Cu7 -67.6(3)
Cu1 Cu14 C63 Cu7 6.0(2)
Cu13 Cu14 C63 Cu7 57.6(3)
C51 Cu14 C63 Cu6 163.71(10)
C16 Cu14 C63 Cu6 -45.05(16)
C15 Cu14 C63 Cu6 -24.32(10)
Cu1 Cu14 C63 Cu6 73.55(7)
Cu13 Cu14 C63 Cu6 125.16(4)
C27 Cu6 C63 C64 126.0(4)
C15 Cu6 C63 C64 -91.6(4)
C9 Cu6 C63 C64 16.0(4)
Cu10 Cu6 C63 C64 -35.6(4)
Cu14 Cu6 C63 C64 -116.9(4)
Cu5 Cu6 C63 C64 70.2(4)
Cu1 Cu6 C63 C64 155.9(4)
Cu3 Cu6 C63 C64 11.1(3)
Cu4 Cu6 C63 C64 -180.0(3)
C27 Cu6 C63 Cu1 -29.83(11)
C15 Cu6 C63 Cu1 112.57(10)
C9 Cu6 C63 Cu1 -139.87(10)
Cu10 Cu6 C63 Cu1 168.48(3)
Cu14 Cu6 C63 Cu1 87.25(8)
Cu5 Cu6 C63 Cu1 -85.65(6)
Cu3 Cu6 C63 Cu1 -144.80(11)
Cu4 Cu6 C63 Cu1 24.15(7)
C27 Cu6 C63 Cu3 114.97(9)
C15 Cu6 C63 Cu3 -102.63(10)
C9 Cu6 C63 Cu3 4.94(10)
Cu10 Cu6 C63 Cu3 -46.72(10)
Cu14 Cu6 C63 Cu3 -127.95(9)
Cu5 Cu6 C63 Cu3 59.15(6)
Cu1 Cu6 C63 Cu3 144.80(11)
Cu4 Cu6 C63 Cu3 168.96(5)
C27 Cu6 C63 Cu7 38.07(13)
C15 Cu6 C63 Cu7 -179.52(11)
C9 Cu6 C63 Cu7 -71.96(12)
Cu10 Cu6 C63 Cu7 -123.61(7)
Cu14 Cu6 C63 Cu7 155.15(13)
Cu5 Cu6 C63 Cu7 -17.74(9)
Cu1 Cu6 C63 Cu7 67.91(8)
Cu3 Cu6 C63 Cu7 -76.89(9)
Cu4 Cu6 C63 Cu7 92.06(9)
C27 Cu6 C63 Cu14 -117.08(9)
C15 Cu6 C63 Cu14 25.33(10)
C9 Cu6 C63 Cu14 132.89(9)
Cu10 Cu6 C63 Cu14 81.24(8)
Cu5 Cu6 C63 Cu14 -172.89(5)
Cu1 Cu6 C63 Cu14 -87.25(8)
Cu3 Cu6 C63 Cu14 127.95(9)
Cu4 Cu6 C63 Cu14 -63.09(6)
Cu1 C63 C64 C65 -67.2(8)
Cu3 C63 C64 C65 163.4(6)
Cu7 C63 C64 C65 -112.2(6)
Cu14 C63 C64 C65 56.9(7)
Cu6 C63 C64 C65 152.2(4)
Cu1 C63 C64 Cu3 129.5(4)
Cu7 C63 C64 Cu3 84.47(8)
Cu14 C63 C64 Cu3 -106.5(2)
Cu6 C63 C64 Cu3 -11.1(3)
Cu1 C63 C64 Cu7 45.0(3)
Cu3 C63 C64 Cu7 -84.47(8)
Cu14 C63 C64 Cu7 169.0(2)
Cu6 C63 C64 Cu7 -95.6(3)
O2 Cu3 C64 C63 166.17(17)
C9 Cu3 C64 C63 3.3(3)
Cu6 Cu3 C64 C63 6.26(18)
Cu11 Cu3 C64 C63 -107.42(17)
Cu7 Cu3 C64 C63 -70.09(17)
Cu5 Cu3 C64 C63 -46.41(19)
O2 Cu3 C64 C65 -2.9(3)
C9 Cu3 C64 C65 -165.7(3)
C63 Cu3 C64 C65 -169.1(4)
Cu6 Cu3 C64 C65 -162.8(3)
Cu11 Cu3 C64 C65 83.5(3)
Cu7 Cu3 C64 C65 120.9(3)
Cu5 Cu3 C64 C65 144.5(3)
O2 Cu3 C64 Cu7 -123.75(9)
C9 Cu3 C64 Cu7 73.4(2)
C63 Cu3 C64 Cu7 70.09(17)
Cu6 Cu3 C64 Cu7 76.35(6)
Cu11 Cu3 C64 Cu7 -37.33(7)
Cu5 Cu3 C64 Cu7 23.67(9)
C39 Cu7 C64 C63 158.2(2)
C45 Cu7 C64 C63 -57.1(2)
Cu1 Cu7 C64 C63 -20.48(17)
Cu12 Cu7 C64 C63 104.8(2)
Cu2 Cu7 C64 C63 0.2(2)
Cu3 Cu7 C64 C63 77.09(18)
Cu11 Cu7 C64 C63 111.79(18)
Cu5 Cu7 C64 C63 55.90(19)
C39 Cu7 C64 C65 -52.8(3)
C45 Cu7 C64 C65 91.9(2)
C63 Cu7 C64 C65 149.0(3)
Cu1 Cu7 C64 C65 128.5(2)
Cu12 Cu7 C64 C65 -106.2(2)
Cu2 Cu7 C64 C65 149.12(19)
Cu3 Cu7 C64 C65 -133.9(3)
Cu11 Cu7 C64 C65 -99.2(2)
Cu5 Cu7 C64 C65 -155.1(2)
C39 Cu7 C64 Cu3 81.10(14)
C45 Cu7 C64 Cu3 -134.20(10)
C63 Cu7 C64 Cu3 -77.09(18)
Cu1 Cu7 C64 Cu3 -97.56(7)
Cu12 Cu7 C64 Cu3 27.71(18)
Cu2 Cu7 C64 Cu3 -76.94(11)
Cu11 Cu7 C64 Cu3 34.70(7)
Cu5 Cu7 C64 Cu3 -21.19(8)
C63 C64 C65 C67 49.6(7)
Cu3 C64 C65 C67 -152.6(3)
Cu7 C64 C65 C67 -48.7(4)
C63 C64 C65 C66 -68.4(6)
Cu3 C64 C65 C66 89.4(3)
Cu7 C64 C65 C66 -166.7(2)
C63 C64 C65 C68 170.6(5)
Cu3 C64 C65 C68 -31.6(4)
Cu7 C64 C65 C68 72.3(3)
